data_7025347
loop_
_publ_author_name
'Baskar, Viswanathan'
'Gopal, Kandasamy'
'Helliwell, Madeleine'
'Tuna, Floriana'
'Wernsdorfer, Wolfgang'
'Winpenny, Richard E. P.'

_publ_section_title
;
 3d-4f clusters with large spin ground states and SMM behaviour.
;
_journal_issue 20
_journal_name_full 'Dalton transactions (Cambridge, England : 2003)'
_journal_page_first 4747
_journal_page_last 4750
_journal_paper_doi 10.1039/b927114g
_journal_volume 39
_journal_year 2010
_chemical_formula_sum 'C306 H331 Cu16 N16 O118 P12 Y12'
_chemical_formula_weight 8576.07
_chemical_name_systematic
;
?
;
_space_group_IT_number 2
_symmetry_cell_setting triclinic
_symmetry_space_group_name_Hall '-P 1'
_symmetry_space_group_name_H-M 'P -1'
_atom_sites_solution_hydrogens geom
_atom_sites_solution_primary direct
_atom_sites_solution_secondary difmap
_audit_creation_method SHELXL-97
_cell_angle_alpha 104.9180(10)
_cell_angle_beta 99.2180(10)
_cell_angle_gamma 107.5860(10)
_cell_formula_units_Z 1
_cell_length_a 18.5780(9)
_cell_length_b 19.6247(9)
_cell_length_c 31.1426(16)
_cell_measurement_reflns_used 6071
_cell_measurement_temperature 100(2)
_cell_measurement_theta_max 22.46
_cell_measurement_theta_min 2.15
_cell_volume 10103.7(9)
_computing_cell_refinement 'Bruker SMART'
_computing_data_collection 'Bruker SMART'
_computing_data_reduction 'Bruker SAINT'
_computing_molecular_graphics 'Bruker SHELXTL'
_computing_publication_material 'Bruker SHELXTL'
_computing_structure_refinement 'SHELXL-97 (Sheldrick, 1997)'
_computing_structure_solution 'SHELXS-97 (Sheldrick, 1990)'
_diffrn_ambient_temperature 100(2)
_diffrn_measured_fraction_theta_full 0.986
_diffrn_measured_fraction_theta_max 0.986
_diffrn_measurement_device_type 'CCD area detector'
_diffrn_measurement_method 'phi and omega scans'
_diffrn_radiation_monochromator graphite
_diffrn_radiation_source 'fine-focus sealed tube'
_diffrn_radiation_type MoK\a
_diffrn_radiation_wavelength 0.71073
_diffrn_reflns_av_R_equivalents 0.0672
_diffrn_reflns_av_sigmaI/netI 0.1818
_diffrn_reflns_limit_h_max 19
_diffrn_reflns_limit_h_min -20
_diffrn_reflns_limit_k_max 21
_diffrn_reflns_limit_k_min -19
_diffrn_reflns_limit_l_max 34
_diffrn_reflns_limit_l_min -29
_diffrn_reflns_number 45930
_diffrn_reflns_theta_full 23.33
_diffrn_reflns_theta_max 23.33
_diffrn_reflns_theta_min 1.53
_exptl_absorpt_coefficient_mu 2.645
_exptl_absorpt_correction_T_max 0.7778
_exptl_absorpt_correction_T_min 0.6924
_exptl_absorpt_correction_type multi-scan
_exptl_absorpt_process_details SADABS
_exptl_crystal_colour blue
_exptl_crystal_density_diffrn 1.409
_exptl_crystal_density_method 'not measured'
_exptl_crystal_description block
_exptl_crystal_F_000 4335
_exptl_crystal_size_max 0.15
_exptl_crystal_size_mid 0.10
_exptl_crystal_size_min 0.10
_refine_diff_density_max 1.248
_refine_diff_density_min -0.742
_refine_diff_density_rms 0.144
_refine_ls_extinction_method none
_refine_ls_goodness_of_fit_ref 1.017
_refine_ls_hydrogen_treatment constr
_refine_ls_matrix_type fullcycle
_refine_ls_number_parameters 2106
_refine_ls_number_reflns 28879
_refine_ls_number_restraints 134
_refine_ls_restrained_S_all 1.020
_refine_ls_R_factor_all 0.1210
_refine_ls_R_factor_gt 0.0625
_refine_ls_shift/su_max 0.005
_refine_ls_shift/su_mean 0.000
_refine_ls_structure_factor_coef Fsqd
_refine_ls_weighting_details 'calc w=1/[\s^2^(Fo^2^)+(0.0806P)^2^+0.0000P] where P=(Fo^2^+2Fc^2^)/3'
_refine_ls_weighting_scheme calc
_refine_ls_wR_factor_gt 0.1876
_refine_ls_wR_factor_ref 0.2036
_reflns_number_gt 14623
_reflns_number_total 28879
_reflns_threshold_expression >2sigma(I)
_cod_data_source_file b927114g.txt
_cod_data_source_block test336
_cod_depositor_comments
;
The following automatic conversions were performed:

'_symmetry_cell_setting' value 'Triclinic' changed to 'triclinic'
according to /home/saulius/struct/CIF-dictionaries/cif_core.dic
dictionary named 'cif_core.dic' version 2.4.2 from 2011-04-26.

Automatic conversion script
Id: cif_fix_values 1891 2012-01-12 08:04:46Z andrius 
;
_cod_original_sg_symbol_H-M P-1
_cod_database_code 7025347

loop_
_symmetry_equiv_pos_as_xyz
'x, y, z'
'-x, -y, -z'

loop_
_atom_site_label
_atom_site_type_symbol
_atom_site_fract_x
_atom_site_fract_y
_atom_site_fract_z
_atom_site_U_iso_or_equiv
_atom_site_adp_type
_atom_site_occupancy
_atom_site_symmetry_multiplicity
_atom_site_calc_flag
_atom_site_refinement_flags
_atom_site_disorder_assembly
_atom_site_disorder_group
Y1 Y -0.17925(6) 0.75042(6) 0.83268(4) 0.0250(3) Uani 1 1 d . . .
Y2 Y -0.13972(7) 0.61295(6) 0.72435(4) 0.0273(3) Uani 1 1 d . . .
Y3 Y 0.26348(7) 1.08651(6) 0.87926(4) 0.0326(3) Uani 1 1 d . . .
Y4 Y -0.10790(7) 0.77852(6) 0.67170(4) 0.0275(3) Uani 1 1 d . . .
Y5 Y -0.01166(6) 0.90733(6) 0.93642(4) 0.0247(3) Uani 1 1 d . . .
Y6 Y 0.19161(7) 0.74933(6) 0.72572(4) 0.0276(3) Uani 1 1 d . . .
Cu1 Cu 0.22142(8) 0.91958(7) 0.79639(5) 0.0284(4) Uani 1 1 d . . .
Cu2 Cu 0.00353(8) 0.74000(7) 0.87424(5) 0.0250(3) Uani 1 1 d . . .
Cu3 Cu -0.02464(8) 0.94256(7) 0.83331(5) 0.0253(3) Uani 1 1 d . . .
Cu4 Cu 0.03635(8) 0.99256(7) 0.73947(5) 0.0301(4) Uani 1 1 d . . .
Cu5 Cu 0.09000(8) 0.85553(8) 0.69684(5) 0.0284(4) Uani 1 1 d . . .
Cu6 Cu 0.29936(9) 1.07023(8) 0.77212(6) 0.0432(4) Uani 1 1 d . . .
Cu7 Cu 0.27142(9) 0.91499(8) 0.70129(5) 0.0367(4) Uani 1 1 d . . .
Cu8 Cu 0.12262(8) 0.90423(7) 0.87154(5) 0.0255(3) Uani 1 1 d . . .
O1 O 0.0572(4) 0.9640(4) 0.8880(2) 0.0213(17) Uani 1 1 d . . .
O2 O -0.0941(4) 0.8841(4) 0.8640(2) 0.0237(18) Uani 1 1 d . . .
O3 O 0.0066(4) 0.8812(4) 0.7213(2) 0.0263(19) Uani 1 1 d . . .
O4 O 0.3068(4) 1.0157(4) 0.8230(3) 0.033(2) Uani 1 1 d . . .
O5 O 0.1284(4) 0.8359(4) 0.7532(2) 0.0240(18) Uani 1 1 d . . .
O6 O 0.1727(4) 0.8257(4) 0.6786(2) 0.0275(19) Uani 1 1 d . . .
O7 O 0.0732(4) 0.8465(4) 0.9084(2) 0.0251(18) Uani 1 1 d . . .
O8 O 0.2800(4) 0.8669(4) 0.7657(3) 0.033(2) Uani 1 1 d . . .
O9 O 0.1668(4) 0.9677(4) 0.8359(2) 0.0272(19) Uani 1 1 d . . .
O10 O -0.0755(4) 0.7752(4) 0.9001(2) 0.0250(18) Uani 1 1 d . . .
O20 O 0.2151(4) 0.9808(4) 0.7299(3) 0.036(2) Uani 1 1 d . . .
O30 O 0.0457(4) 1.0001(4) 0.8036(2) 0.0279(19) Uani 1 1 d . . .
O1W O 0.2192(5) 0.9314(4) 0.6295(3) 0.050(2) Uani 1 1 d . . .
O2W O 0.1239(4) 0.9841(4) 0.9819(2) 0.0258(18) Uani 1 1 d . . .
O3W O -0.0090(4) 0.6226(4) 0.7559(2) 0.0298(19) Uani 1 1 d . . .
P11 P 0.16181(18) 0.75931(17) 0.83987(11) 0.0265(8) Uani 1 1 d . . .
O11 O 0.1866(4) 0.8452(4) 0.8583(2) 0.0289(19) Uani 1 1 d . . .
O12 O 0.0786(4) 0.7184(4) 0.8406(2) 0.0253(18) Uani 1 1 d . . .
O13 O 0.1718(4) 0.7325(4) 0.7918(2) 0.0255(18) Uani 1 1 d . . .
C11 C 0.2258(7) 0.7308(7) 0.8797(4) 0.032(3) Uani 1 1 d . . .
C12 C 0.2265(7) 0.6521(7) 0.8559(4) 0.038(3) Uani 1 1 d D . .
C13 C 0.1668(7) 0.5978(6) 0.8199(4) 0.037(3) Uani 1 1 d D . .
H13 H 0.1230 0.6095 0.8085 0.045 Uiso 1 1 calc R . .
C14 C 0.1681(8) 0.5265(7) 0.7998(5) 0.051(4) Uani 1 1 d D . .
H14 H 0.1266 0.4911 0.7743 0.061 Uiso 1 1 calc R . .
C15 C 0.2285(9) 0.5072(8) 0.8163(6) 0.075(5) Uani 1 1 d D . .
H15 H 0.2305 0.4589 0.8026 0.090 Uiso 1 1 calc R . .
C16 C 0.2858(11) 0.5592(10) 0.8531(8) 0.135(10) Uani 1 1 d D . .
H16 H 0.3272 0.5463 0.8668 0.163 Uiso 1 1 calc R . .
C17 C 0.2841(10) 0.6324(10) 0.8712(7) 0.104(7) Uani 1 1 d D . .
H17 H 0.3267 0.6689 0.8956 0.125 Uiso 1 1 calc R . .
C18 C 0.3099(7) 0.7888(7) 0.8953(4) 0.036(3) Uani 1 1 d . . .
C19 C 0.3415(7) 0.8301(8) 0.8685(5) 0.053(4) Uani 1 1 d . . .
H19 H 0.3100 0.8207 0.8389 0.064 Uiso 1 1 calc R . .
C20 C 0.4174(8) 0.8853(9) 0.8824(5) 0.072(5) Uani 1 1 d . . .
H20 H 0.4367 0.9120 0.8627 0.086 Uiso 1 1 calc R . .
C21 C 0.4615(8) 0.8985(10) 0.9243(6) 0.083(6) Uani 1 1 d . . .
H21 H 0.5121 0.9367 0.9349 0.100 Uiso 1 1 calc R . .
C22 C 0.4355(8) 0.8587(9) 0.9519(5) 0.071(5) Uani 1 1 d . . .
H22 H 0.4691 0.8674 0.9807 0.086 Uiso 1 1 calc R . .
C23 C 0.3603(8) 0.8052(8) 0.9384(5) 0.053(4) Uani 1 1 d . . .
H23 H 0.3427 0.7791 0.9587 0.063 Uiso 1 1 calc R . .
C24 C 0.1872(7) 0.7294(7) 0.9203(4) 0.036(3) Uani 1 1 d . . .
C25 C 0.2005(7) 0.7960(7) 0.9553(4) 0.039(3) Uani 1 1 d . . .
H25 H 0.2376 0.8417 0.9555 0.047 Uiso 1 1 calc R . .
C26 C 0.1621(7) 0.7981(8) 0.9894(4) 0.045(4) Uani 1 1 d . . .
H26 H 0.1737 0.8440 1.0135 0.054 Uiso 1 1 calc R . .
C27 C 0.1056(9) 0.7315(9) 0.9878(5) 0.058(4) Uani 1 1 d . . .
H27 H 0.0780 0.7311 1.0110 0.070 Uiso 1 1 calc R . .
C28 C 0.0900(8) 0.6661(8) 0.9523(5) 0.056(4) Uani 1 1 d . . .
H28 H 0.0501 0.6207 0.9502 0.068 Uiso 1 1 calc R . .
C29 C 0.1321(8) 0.6664(8) 0.9199(5) 0.047(4) Uani 1 1 d . . .
H29 H 0.1219 0.6204 0.8963 0.056 Uiso 1 1 calc R . .
P51 P -0.13812(19) 0.59207(16) 0.83241(11) 0.0290(8) Uani 1 1 d . . .
O51 O -0.0527(4) 0.6341(4) 0.8602(2) 0.0266(19) Uani 1 1 d . . .
O52 O -0.1478(4) 0.5632(3) 0.7807(2) 0.0273(19) Uani 1 1 d . . .
O53 O -0.1889(4) 0.6378(4) 0.8443(2) 0.0267(19) Uani 1 1 d . . .
C51 C -0.1714(7) 0.5057(6) 0.8512(4) 0.035(3) Uani 1 1 d . . .
C52 C -0.1398(7) 0.5260(6) 0.9020(4) 0.033(3) Uani 1 1 d . . .
C53 C -0.1376(7) 0.5910(7) 0.9333(4) 0.038(3) Uani 1 1 d . . .
H53 H -0.1553 0.6256 0.9224 0.046 Uiso 1 1 calc R . .
C54 C -0.1102(8) 0.6073(7) 0.9801(5) 0.048(4) Uani 1 1 d . . .
H54 H -0.1064 0.6539 1.0010 0.057 Uiso 1 1 calc R . .
C55 C -0.0881(8) 0.5548(8) 0.9966(5) 0.054(4) Uani 1 1 d . . .
H55 H -0.0698 0.5656 1.0288 0.065 Uiso 1 1 calc R . .
C56 C -0.0925(9) 0.4881(8) 0.9669(5) 0.063(4) Uani 1 1 d . . .
H56 H -0.0787 0.4518 0.9781 0.075 Uiso 1 1 calc R . .
C57 C -0.1175(8) 0.4745(7) 0.9202(5) 0.050(4) Uani 1 1 d . . .
H57 H -0.1197 0.4285 0.8995 0.060 Uiso 1 1 calc R . .
C58 C -0.1375(8) 0.4480(6) 0.8255(4) 0.038(3) Uani 1 1 d . . .
C59 C -0.0566(8) 0.4690(7) 0.8317(5) 0.051(4) Uani 1 1 d . . .
H59 H -0.0233 0.5198 0.8480 0.062 Uiso 1 1 calc R . .
C60 C -0.0246(9) 0.4152(8) 0.8138(5) 0.063(4) Uani 1 1 d . . .
H60 H 0.0303 0.4295 0.8180 0.075 Uiso 1 1 calc R . .
C61 C -0.0740(11) 0.3395(8) 0.7895(5) 0.064(5) Uani 1 1 d . . .
H61 H -0.0530 0.3022 0.7778 0.077 Uiso 1 1 calc R . .
C62 C -0.1517(10) 0.3217(7) 0.7834(5) 0.059(4) Uani 1 1 d . . .
H62 H -0.1850 0.2711 0.7664 0.071 Uiso 1 1 calc R . .
C63 C -0.1848(8) 0.3713(7) 0.7999(4) 0.047(4) Uani 1 1 d . . .
H63 H -0.2400 0.3553 0.7946 0.056 Uiso 1 1 calc R . .
C64 C -0.2633(8) 0.4720(6) 0.8349(5) 0.043(4) Uani 1 1 d . . .
C65 C -0.3050(8) 0.4599(7) 0.7902(5) 0.052(4) Uani 1 1 d . . .
H65 H -0.2772 0.4749 0.7690 0.063 Uiso 1 1 calc R . .
C66 C -0.3825(9) 0.4278(7) 0.7767(6) 0.067(5) Uani 1 1 d . . .
H66 H -0.4088 0.4185 0.7459 0.080 Uiso 1 1 calc R . .
C67 C -0.4242(9) 0.4081(9) 0.8060(7) 0.076(6) Uani 1 1 d . . .
H67 H -0.4796 0.3861 0.7958 0.092 Uiso 1 1 calc R . .
C68 C -0.3887(9) 0.4194(8) 0.8487(7) 0.069(5) Uani 1 1 d . . .
H68 H -0.4183 0.4067 0.8695 0.083 Uiso 1 1 calc R . .
C69 C -0.3047(8) 0.4512(7) 0.8635(5) 0.054(4) Uani 1 1 d . . .
H69 H -0.2787 0.4573 0.8938 0.065 Uiso 1 1 calc R . .
P101 P -0.18401(18) 0.86827(17) 0.76007(11) 0.0285(8) Uani 1 1 d . A .
O101 O -0.1113(4) 0.9345(4) 0.7889(3) 0.033(2) Uani 1 1 d . . .
O102 O -0.2136(4) 0.8133(4) 0.7853(2) 0.0284(19) Uani 1 1 d . . .
O103 O -0.1727(4) 0.8309(4) 0.7138(3) 0.032(2) Uani 1 1 d . . .
C101 C -0.2572(7) 0.9138(6) 0.7478(4) 0.032(3) Uani 1 1 d . . .
C102 C -0.2935(8) 0.9297(7) 0.7886(4) 0.038(3) Uani 1 1 d . A .
C103 C -0.3705(9) 0.9199(9) 0.7817(6) 0.074(5) Uani 1 1 d . . .
H103 H -0.4036 0.8989 0.7513 0.089 Uiso 1 1 calc R A .
C104 C -0.4015(11) 0.9401(12) 0.8186(8) 0.113(8) Uani 1 1 d . A .
H104 H -0.4550 0.9347 0.8134 0.136 Uiso 1 1 calc R . .
C105 C -0.3541(12) 0.9682(11) 0.8628(7) 0.094(6) Uani 1 1 d . . .
H105 H -0.3763 0.9793 0.8880 0.113 Uiso 1 1 calc R A .
C106 C -0.2750(10) 0.9807(8) 0.8713(5) 0.064(4) Uani 1 1 d . A .
H106 H -0.2420 1.0018 0.9017 0.077 Uiso 1 1 calc R . .
C107 C -0.2461(8) 0.9610(7) 0.8332(5) 0.049(4) Uani 1 1 d . . .
H107 H -0.1919 0.9692 0.8379 0.059 Uiso 1 1 calc R A .
C108 C -0.2074(8) 0.9921(6) 0.7416(5) 0.028(5) Uiso 0.684(19) 1 d PG A 1
C109 C -0.2053(8) 1.0602(7) 0.7704(4) 0.047(6) Uiso 0.684(19) 1 d PG A 1
H109 H -0.2375 1.0603 0.7912 0.057 Uiso 0.684(19) 1 calc PR A 1
C110 C -0.1560(10) 1.1282(6) 0.7688(5) 0.066(7) Uiso 0.684(19) 1 d PG A 1
H110 H -0.1546 1.1747 0.7885 0.079 Uiso 0.684(19) 1 calc PR A 1
C111 C -0.1089(8) 1.1281(6) 0.7383(5) 0.050(6) Uiso 0.684(19) 1 d PG A 1
H111 H -0.0752 1.1746 0.7372 0.061 Uiso 0.684(19) 1 calc PR A 1
C112 C -0.1110(8) 1.0600(8) 0.7095(4) 0.043(6) Uiso 0.684(19) 1 d PG A 1
H112 H -0.0788 1.0600 0.6887 0.052 Uiso 0.684(19) 1 calc PR A 1
C113 C -0.1603(9) 0.9920(6) 0.7111(5) 0.034(6) Uiso 0.684(19) 1 d PG A 1
H113 H -0.1617 0.9455 0.6914 0.041 Uiso 0.684(19) 1 calc PR A 1
C10A C -0.2316(18) 0.9811(12) 0.7359(11) 0.038(9) Uiso 0.316(19) 1 d PGDU A 2
C10B C -0.2555(16) 1.0412(15) 0.7526(9) 0.041(9) Uiso 0.316(19) 1 d PGDU A 2
H10B H -0.2956 1.0352 0.7684 0.049 Uiso 0.316(19) 1 calc PR A 2
C10C C -0.2208(19) 1.1100(13) 0.7463(10) 0.049(9) Uiso 0.316(19) 1 d PGDU A 2
H10C H -0.2371 1.1511 0.7577 0.059 Uiso 0.316(19) 1 calc PR A 2
C10D C -0.1622(18) 1.1188(12) 0.7232(10) 0.046(9) Uiso 0.316(19) 1 d PGDU A 2
H10D H -0.1385 1.1658 0.7189 0.055 Uiso 0.316(19) 1 calc PR A 2
C10E C -0.1383(16) 1.0587(16) 0.7065(10) 0.029(9) Uiso 0.316(19) 1 d PGDU A 2
H10E H -0.0982 1.0647 0.6908 0.034 Uiso 0.316(19) 1 calc PR A 2
C10F C -0.1730(19) 0.9899(13) 0.7129(11) 0.033(10) Uiso 0.316(19) 1 d PGDU A 2
H10F H -0.1567 0.9488 0.7015 0.040 Uiso 0.316(19) 1 calc PR A 2
C114 C -0.3210(7) 0.8601(8) 0.7049(5) 0.043(3) Uani 1 1 d . A .
C115 C -0.3465(8) 0.8827(9) 0.6690(5) 0.063(4) Uani 1 1 d . . .
H115 H -0.3237 0.9338 0.6703 0.076 Uiso 1 1 calc R A .
C116 C -0.4080(10) 0.8293(13) 0.6291(5) 0.083(6) Uani 1 1 d . A .
H116 H -0.4235 0.8451 0.6038 0.100 Uiso 1 1 calc R . .
C117 C -0.4441(9) 0.7556(12) 0.6274(6) 0.079(6) Uani 1 1 d . . .
H117 H -0.4860 0.7219 0.6017 0.095 Uiso 1 1 calc R A .
C118 C -0.4210(9) 0.7313(9) 0.6612(6) 0.069(5) Uani 1 1 d . A .
H118 H -0.4444 0.6801 0.6596 0.083 Uiso 1 1 calc R . .
C119 C -0.3591(8) 0.7851(9) 0.7005(5) 0.057(4) Uani 1 1 d . . .
H119 H -0.3433 0.7680 0.7250 0.069 Uiso 1 1 calc R A .
P151 P -0.0019(2) 0.91551(18) 0.63662(11) 0.0332(8) Uani 1 1 d . . .
O151 O 0.0064(4) 0.9845(4) 0.6762(3) 0.035(2) Uani 1 1 d . . .
O152 O -0.0771(4) 0.8498(4) 0.6275(2) 0.031(2) Uani 1 1 d . . .
O153 O 0.0689(4) 0.8913(4) 0.6441(2) 0.033(2) Uani 1 1 d . . .
C151 C -0.0005(7) 0.9501(7) 0.5859(4) 0.034(3) Uani 1 1 d . . .
C152 C -0.0343(8) 0.8812(7) 0.5405(4) 0.042(3) Uani 1 1 d . . .
C153 C -0.0096(8) 0.8208(7) 0.5370(4) 0.046(4) Uani 1 1 d . . .
H153 H 0.0236 0.8188 0.5628 0.055 Uiso 1 1 calc R . .
C154 C -0.0346(9) 0.7621(7) 0.4945(5) 0.054(4) Uani 1 1 d . . .
H154 H -0.0171 0.7208 0.4917 0.065 Uiso 1 1 calc R . .
C155 C -0.0845(8) 0.7635(8) 0.4564(5) 0.056(4) Uani 1 1 d . . .
H155 H -0.1018 0.7233 0.4281 0.067 Uiso 1 1 calc R . .
C156 C -0.1082(9) 0.8243(8) 0.4606(5) 0.055(4) Uani 1 1 d . . .
H156 H -0.1416 0.8265 0.4350 0.066 Uiso 1 1 calc R . .
C157 C -0.0843(8) 0.8807(8) 0.5009(5) 0.047(4) Uani 1 1 d . . .
H157 H -0.1017 0.9220 0.5029 0.056 Uiso 1 1 calc R . .
C158 C -0.0554(9) 0.9962(8) 0.5872(4) 0.047(4) Uani 1 1 d . . .
C159 C -0.1341(9) 0.9623(8) 0.5894(4) 0.049(4) Uani 1 1 d . . .
H159 H -0.1512 0.9131 0.5919 0.059 Uiso 1 1 calc R . .
C160 C -0.1853(9) 1.0004(9) 0.5878(5) 0.060(4) Uani 1 1 d . . .
H160 H -0.2372 0.9787 0.5898 0.072 Uiso 1 1 calc R . .
C161 C -0.1576(14) 1.0739(10) 0.5829(5) 0.096(7) Uani 1 1 d . . .
H161 H -0.1922 1.1008 0.5809 0.115 Uiso 1 1 calc R . .
C162 C -0.0775(13) 1.1080(10) 0.5810(7) 0.100(7) Uani 1 1 d . . .
H162 H -0.0593 1.1570 0.5782 0.120 Uiso 1 1 calc R . .
C163 C -0.0287(10) 1.0681(8) 0.5833(6) 0.071(5) Uani 1 1 d . . .
H163 H 0.0238 1.0897 0.5822 0.085 Uiso 1 1 calc R . .
C164 C 0.0822(8) 0.9968(7) 0.5890(4) 0.038(3) Uani 1 1 d . . .
C165 C 0.1275(8) 1.0537(7) 0.6293(5) 0.039(3) Uani 1 1 d . . .
H165 H 0.1060 1.0642 0.6548 0.047 Uiso 1 1 calc R . .
C166 C 0.2044(9) 1.0957(8) 0.6326(5) 0.055(4) Uani 1 1 d . . .
H166 H 0.2357 1.1341 0.6606 0.066 Uiso 1 1 calc R . .
C167 C 0.2363(9) 1.0815(8) 0.5942(5) 0.054(4) Uani 1 1 d . . .
H167 H 0.2892 1.1088 0.5963 0.065 Uiso 1 1 calc R . .
C168 C 0.1877(10) 1.0263(8) 0.5534(5) 0.056(4) Uani 1 1 d . . .
H168 H 0.2068 1.0172 0.5268 0.068 Uiso 1 1 calc R . .
C169 C 0.1119(8) 0.9846(8) 0.5514(5) 0.044(4) Uani 1 1 d . . .
H169 H 0.0797 0.9466 0.5234 0.053 Uiso 1 1 calc R . .
P201 P -0.01142(18) 0.64994(17) 0.65367(10) 0.0284(8) Uani 1 1 d . . .
O201 O 0.0691(4) 0.6730(4) 0.6862(2) 0.0264(19) Uani 1 1 d . . .
O202 O -0.0748(4) 0.5998(4) 0.6684(2) 0.0267(19) Uani 1 1 d . . .
O203 O -0.0275(4) 0.7195(4) 0.6478(2) 0.0288(19) Uani 1 1 d . . .
C201 C -0.0105(7) 0.5906(6) 0.5955(4) 0.033(3) Uani 1 1 d . . .
C202 C 0.0658(6) 0.6339(6) 0.5837(4) 0.026(3) Uani 1 1 d . . .
C203 C 0.0781(7) 0.7071(7) 0.5811(4) 0.035(3) Uani 1 1 d . . .
H203 H 0.0426 0.7315 0.5887 0.042 Uiso 1 1 calc R . .
C204 C 0.1409(8) 0.7420(7) 0.5677(4) 0.039(3) Uani 1 1 d . . .
H204 H 0.1480 0.7908 0.5652 0.047 Uiso 1 1 calc R . .
C205 C 0.1939(8) 0.7102(7) 0.5575(4) 0.045(4) Uani 1 1 d . . .
H205 H 0.2383 0.7371 0.5492 0.054 Uiso 1 1 calc R . .
C206 C 0.1829(7) 0.6361(7) 0.5594(4) 0.043(3) Uani 1 1 d . . .
H206 H 0.2187 0.6122 0.5515 0.052 Uiso 1 1 calc R . .
C207 C 0.1192(7) 0.6004(7) 0.5728(4) 0.035(3) Uani 1 1 d . . .
H207 H 0.1114 0.5512 0.5746 0.042 Uiso 1 1 calc R . .
C208 C -0.0135(7) 0.5125(6) 0.5973(4) 0.032(2) Uani 1 1 d U . .
C209 C 0.0377(7) 0.5070(7) 0.6329(4) 0.040(3) Uani 1 1 d U . .
H209 H 0.0729 0.5513 0.6567 0.048 Uiso 1 1 calc R . .
C210 C 0.0371(8) 0.4363(7) 0.6336(4) 0.049(3) Uani 1 1 d U . .
H210 H 0.0712 0.4320 0.6581 0.059 Uiso 1 1 calc R . .
C211 C -0.0146(8) 0.3706(7) 0.5974(4) 0.048(3) Uani 1 1 d U . .
H211 H -0.0171 0.3214 0.5972 0.058 Uiso 1 1 calc R . .
C212 C -0.0595(8) 0.3809(7) 0.5638(4) 0.045(3) Uani 1 1 d U . .
H212 H -0.0937 0.3376 0.5389 0.054 Uiso 1 1 calc R . .
C213 C -0.0593(7) 0.4495(6) 0.5629(4) 0.037(2) Uani 1 1 d U . .
H213 H -0.0923 0.4529 0.5375 0.044 Uiso 1 1 calc R . .
C214 C -0.0819(7) 0.5819(6) 0.5583(4) 0.032(3) Uani 1 1 d . . .
C215 C -0.1536(8) 0.5634(8) 0.5655(4) 0.051(4) Uani 1 1 d . . .
H215 H -0.1593 0.5613 0.5949 0.062 Uiso 1 1 calc R . .
C216 C -0.2200(9) 0.5471(8) 0.5307(5) 0.067(5) Uani 1 1 d . . .
H216 H -0.2705 0.5327 0.5361 0.080 Uiso 1 1 calc R . .
C217 C -0.2109(10) 0.5522(8) 0.4884(5) 0.062(5) Uani 1 1 d . . .
H217 H -0.2553 0.5411 0.4643 0.075 Uiso 1 1 calc R . .
C218 C -0.1378(9) 0.5734(7) 0.4815(5) 0.050(4) Uani 1 1 d . . .
H218 H -0.1308 0.5792 0.4529 0.060 Uiso 1 1 calc R . .
C219 C -0.0763(8) 0.5858(6) 0.5149(4) 0.037(3) Uani 1 1 d . . .
H219 H -0.0262 0.5980 0.5089 0.044 Uiso 1 1 calc R . .
P251 P 0.1854(2) 1.14411(18) 0.78321(12) 0.0391(9) Uani 1 1 d . B .
O251 O 0.2483(5) 1.1402(4) 0.7575(3) 0.047(2) Uani 1 1 d . . .
O252 O 0.1028(5) 1.0956(4) 0.7537(3) 0.043(2) Uani 1 1 d . . .
O253 O 0.2043(5) 1.1273(4) 0.8278(3) 0.038(2) Uani 1 1 d . . .
C251 C 0.1855(8) 1.2426(6) 0.7989(4) 0.040(3) Uani 1 1 d D . .
C252 C 0.1577(16) 1.2513(14) 0.7523(6) 0.069(14) Uiso 0.52(3) 1 d PGD B 1
C253 C 0.0957(16) 1.2769(17) 0.7479(8) 0.099(15) Uiso 0.52(3) 1 d PG B 1
H253 H 0.0712 1.2849 0.7723 0.119 Uiso 0.52(3) 1 calc PR B 1
C254 C 0.0696(14) 1.2908(15) 0.7077(10) 0.122(17) Uiso 0.52(3) 1 d PG B 1
H254 H 0.0272 1.3083 0.7047 0.146 Uiso 0.52(3) 1 calc PR B 1
C255 C 0.1055(19) 1.2791(13) 0.6720(6) 0.087(12) Uiso 0.52(3) 1 d PG B 1
H255 H 0.0877 1.2886 0.6446 0.104 Uiso 0.52(3) 1 calc PR B 1
C256 C 0.168(2) 1.2535(15) 0.6765(6) 0.088(13) Uiso 0.52(3) 1 d PG B 1
H256 H 0.1920 1.2455 0.6521 0.105 Uiso 0.52(3) 1 calc PR B 1
C257 C 0.1936(17) 1.2396(13) 0.7166(8) 0.083(12) Uiso 0.52(3) 1 d PG B 1
H257 H 0.2360 1.2222 0.7196 0.099 Uiso 0.52(3) 1 calc PR B 1
C25A C 0.1422(10) 1.2544(10) 0.7520(4) 0.019(8) Uiso 0.48(3) 1 d PG B 2
C25B C 0.0961(11) 1.2986(11) 0.7550(4) 0.020(7) Uiso 0.48(3) 1 d PG B 2
H25B H 0.0918 1.3247 0.7842 0.024 Uiso 0.48(3) 1 calc PR B 2
C25C C 0.0561(10) 1.3047(10) 0.7152(6) 0.041(9) Uiso 0.48(3) 1 d PG B 2
H25C H 0.0245 1.3349 0.7173 0.050 Uiso 0.48(3) 1 calc PR B 2
C25D C 0.0623(11) 1.2665(9) 0.6725(4) 0.042(8) Uiso 0.48(3) 1 d PG B 2
H25D H 0.0350 1.2707 0.6454 0.051 Uiso 0.48(3) 1 calc PR B 2
C25E C 0.1085(14) 1.2223(10) 0.6696(4) 0.031(8) Uiso 0.48(3) 1 d PG B 2
H25E H 0.1127 1.1962 0.6404 0.037 Uiso 0.48(3) 1 calc PR B 2
C25F C 0.1485(12) 1.2162(9) 0.7093(5) 0.029(7) Uiso 0.48(3) 1 d PG B 2
H25F H 0.1800 1.1860 0.7072 0.035 Uiso 0.48(3) 1 calc PR B 2
C258 C 0.2668(9) 1.2977(7) 0.8189(5) 0.053(4) Uani 1 1 d . B .
C259 C 0.3056(10) 1.3492(8) 0.7984(7) 0.074(5) Uani 1 1 d . . .
H259 H 0.2826 1.3463 0.7681 0.089 Uiso 1 1 calc R B .
C260 C 0.3784(13) 1.4049(10) 0.8234(10) 0.107(8) Uani 1 1 d . B .
H260 H 0.4023 1.4408 0.8096 0.128 Uiso 1 1 calc R . .
C261 C 0.4170(12) 1.4112(10) 0.8656(9) 0.110(9) Uani 1 1 d . . .
H261 H 0.4657 1.4506 0.8820 0.131 Uiso 1 1 calc R B .
C262 C 0.3811(11) 1.3567(9) 0.8830(7) 0.099(7) Uani 1 1 d . B .
H262 H 0.4069 1.3567 0.9119 0.119 Uiso 1 1 calc R . .
C263 C 0.3091(9) 1.3021(7) 0.8602(6) 0.071(5) Uani 1 1 d . . .
H263 H 0.2875 1.2654 0.8740 0.085 Uiso 1 1 calc R B .
C264 C 0.1338(8) 1.2558(7) 0.8315(4) 0.043(4) Uani 1 1 d . B .
C265 C 0.1532(10) 1.3232(9) 0.8642(5) 0.071(5) Uani 1 1 d . . .
H265 H 0.2030 1.3600 0.8684 0.086 Uiso 1 1 calc R B .
C266 C 0.1090(13) 1.3428(11) 0.8910(6) 0.089(6) Uani 1 1 d . B .
H266 H 0.1263 1.3915 0.9133 0.107 Uiso 1 1 calc R . .
C267 C 0.0391(13) 1.2908(12) 0.8852(6) 0.084(6) Uani 1 1 d . . .
H267 H 0.0066 1.3023 0.9044 0.101 Uiso 1 1 calc R B .
C268 C 0.0132(10) 1.2206(10) 0.8516(6) 0.076(5) Uani 1 1 d . B .
H268 H -0.0372 1.1849 0.8474 0.091 Uiso 1 1 calc R . .
C269 C 0.0608(9) 1.2027(8) 0.8245(6) 0.066(5) Uani 1 1 d . . .
H269 H 0.0438 1.1548 0.8013 0.079 Uiso 1 1 calc R B .
O271 O 0.3956(5) 1.1491(4) 0.8053(3) 0.049(3) Uani 1 1 d . . .
O272 O 0.3765(5) 1.1730(4) 0.8765(3) 0.045(2) Uani 1 1 d . . .
C271 C 0.4152(8) 1.1840(7) 0.8478(6) 0.049(4) Uani 1 1 d . . .
C272 C 0.4986(8) 1.2464(8) 0.8653(5) 0.082(6) Uani 1 1 d . . .
H27A H 0.5348 1.2272 0.8507 0.122 Uiso 1 1 calc R . .
H27B H 0.5166 1.2601 0.8987 0.122 Uiso 1 1 calc R . .
H27C H 0.4968 1.2911 0.8572 0.122 Uiso 1 1 calc R . .
O281 O 0.3323(5) 0.8601(5) 0.6740(3) 0.050(2) Uani 1 1 d . . .
O282 O 0.2756(5) 0.7452(5) 0.6785(3) 0.043(2) Uani 1 1 d . . .
C281 C 0.3273(8) 0.7930(9) 0.6697(4) 0.047(4) Uani 1 1 d . . .
C282 C 0.3889(9) 0.7680(8) 0.6495(6) 0.077(5) Uani 1 1 d . . .
H28A H 0.3981 0.7288 0.6614 0.116 Uiso 1 1 calc R . .
H28B H 0.4378 0.8115 0.6584 0.116 Uiso 1 1 calc R . .
H28C H 0.3702 0.7476 0.6159 0.116 Uiso 1 1 calc R . .
O291 O 0.3042(6) 0.7155(5) 0.7594(3) 0.069(3) Uani 1 1 d U . .
O292 O 0.2016(5) 0.6267(4) 0.7160(3) 0.044(2) Uani 1 1 d U . .
C291 C 0.2644(8) 0.6472(8) 0.7381(5) 0.045(3) Uani 1 1 d DU . .
C292 C 0.3041(6) 0.6024(6) 0.7418(4) 0.038(3) Uani 1 1 d DU . .
H29A H 0.2716 0.5582 0.7481 0.057 Uiso 1 1 calc R . .
H29B H 0.3515 0.6299 0.7671 0.057 Uiso 1 1 calc R . .
H29C H 0.3184 0.5858 0.7131 0.057 Uiso 1 1 calc R . .
O301 O 0.0009(4) 0.8623(4) 0.9981(3) 0.036(2) Uani 1 1 d . . .
O302 O 0.0183(5) 0.9758(4) 1.0405(3) 0.057(3) Uani 1 1 d . . .
C301 C 0.0190(6) 0.9123(7) 1.0374(4) 0.031(3) Uani 1 1 d . . .
C302 C 0.0414(8) 0.8932(7) 1.0790(4) 0.056(4) Uani 1 1 d . . .
H30A H 0.0782 0.9389 1.1034 0.084 Uiso 1 1 calc R . .
H30B H 0.0662 0.8556 1.0721 0.084 Uiso 1 1 calc R . .
H30C H -0.0053 0.8725 1.0892 0.084 Uiso 1 1 calc R . .
O311 O 0.3587(5) 1.0662(5) 0.9311(3) 0.046(2) Uani 1 1 d . . .
O312 O 0.2378(5) 1.0146(4) 0.9345(3) 0.033(2) Uani 1 1 d . . .
C311 C 0.3100(9) 1.0298(7) 0.9477(4) 0.040(3) Uani 1 1 d . . .
C312 C 0.3373(7) 1.0006(7) 0.9839(5) 0.062(4) Uani 1 1 d . . .
H31A H 0.3570 0.9610 0.9707 0.093 Uiso 1 1 calc R . .
H31B H 0.2937 0.9794 0.9964 0.093 Uiso 1 1 calc R . .
H31C H 0.3792 1.0419 1.0086 0.093 Uiso 1 1 calc R . .
O321 O -0.1404(4) 0.8872(4) 0.9499(2) 0.0269(19) Uani 1 1 d . . .
O322 O -0.2301(4) 0.7947(4) 0.8911(3) 0.031(2) Uani 1 1 d . . .
C321 C -0.2089(7) 0.8427(6) 0.9307(4) 0.026(3) Uani 1 1 d . . .
C322 C -0.2702(7) 0.8472(7) 0.9553(4) 0.049(4) Uani 1 1 d . . .
H32A H -0.2456 0.8760 0.9879 0.073 Uiso 1 1 calc R . .
H32B H -0.3041 0.7961 0.9521 0.073 Uiso 1 1 calc R . .
H32C H -0.3015 0.8726 0.9420 0.073 Uiso 1 1 calc R . .
O331 O -0.3134(4) 0.6738(4) 0.7960(3) 0.034(2) Uani 1 1 d . . .
O332 O -0.2327(4) 0.6531(4) 0.7549(2) 0.0293(19) Uani 1 1 d . . .
C331 C -0.3012(7) 0.6355(6) 0.7600(4) 0.030(3) Uani 1 1 d . . .
C332 C -0.3665(7) 0.5747(6) 0.7230(4) 0.043(4) Uani 1 1 d . . .
H33A H -0.3945 0.5971 0.7047 0.065 Uiso 1 1 calc R . .
H33B H -0.4025 0.5446 0.7368 0.065 Uiso 1 1 calc R . .
H33C H -0.3459 0.5421 0.7032 0.065 Uiso 1 1 calc R . .
O341 O -0.3474(6) 0.4248(7) 0.6397(5) 0.152(6) Uani 1 1 d DU . .
O342 O -0.2292(5) 0.5016(4) 0.6809(3) 0.047(2) Uani 1 1 d DU . .
C341 C -0.2744(7) 0.4496(5) 0.6461(3) 0.097(4) Uani 1 1 d DU . .
C342 C -0.2395(9) 0.4131(9) 0.6084(5) 0.136(7) Uani 1 1 d DU . .
H34A H -0.2341 0.3671 0.6128 0.204 Uiso 1 1 calc R . .
H34B H -0.1880 0.4489 0.6106 0.204 Uiso 1 1 calc R . .
H34C H -0.2742 0.4005 0.5780 0.204 Uiso 1 1 calc R . .
O351 O -0.2290(4) 0.7076(4) 0.6147(3) 0.036(2) Uani 1 1 d . . .
O352 O -0.1997(4) 0.6563(4) 0.6672(3) 0.033(2) Uani 1 1 d . . .
C351 C -0.2534(8) 0.6516(8) 0.6304(4) 0.035(3) Uani 1 1 d . . .
C352 C -0.3282(7) 0.5941(7) 0.6140(4) 0.048(4) Uani 1 1 d . . .
H35A H -0.3654 0.6125 0.6279 0.073 Uiso 1 1 calc R . .
H35B H -0.3259 0.5498 0.6224 0.073 Uiso 1 1 calc R . .
H35C H -0.3452 0.5800 0.5805 0.073 Uiso 1 1 calc R . .
O361 O 0.2717(5) 1.1920(4) 0.9395(3) 0.043(2) Uani 1 1 d . . .
O362 O 0.1537(5) 1.1081(4) 0.9085(3) 0.036(2) Uani 1 1 d . . .
C361 C 0.1999(8) 1.1721(7) 0.9366(4) 0.037(3) Uani 1 1 d . . .
C362 C 0.1670(7) 1.2242(7) 0.9637(4) 0.048(4) Uani 1 1 d . . .
H36A H 0.1309 1.2359 0.9427 0.072 Uiso 1 1 calc R . .
H36B H 0.2096 1.2710 0.9833 0.072 Uiso 1 1 calc R . .
H36C H 0.1389 1.1999 0.9830 0.072 Uiso 1 1 calc R . .
O371 O 0.3685(5) 1.0069(5) 0.7316(3) 0.050(2) Uani 1 1 d . . .
O372 O 0.4308(6) 0.9750(6) 0.7888(4) 0.082(4) Uani 1 1 d . . .
C371 C 0.4296(9) 1.0046(8) 0.7573(6) 0.061(5) Uani 1 1 d . . .
C372 C 0.5036(9) 1.0463(11) 0.7495(7) 0.123(8) Uani 1 1 d . . .
H37A H 0.4998 1.0318 0.7164 0.184 Uiso 1 1 calc R . .
H37B H 0.5460 1.0344 0.7652 0.184 Uiso 1 1 calc R . .
H37C H 0.5145 1.1007 0.7616 0.184 Uiso 1 1 calc R . .
N381 N -0.0431(7) 0.7746(7) 0.7797(4) 0.058(3) Uani 1 1 d . . .
O381 O -0.0769(4) 0.7352(4) 0.8045(2) 0.0237(18) Uani 1 1 d . . .
O382 O 0.0107(4) 0.8391(4) 0.7981(2) 0.0255(19) Uani 1 1 d . . .
O383 O -0.0680(4) 0.7421(4) 0.7350(2) 0.0248(18) Uani 1 1 d . . .
N1S N 0.6948(8) 0.7318(8) 0.5045(4) 0.072(4) Uani 1 1 d . . .
C1S C 0.7780(9) 0.7330(9) 0.5190(5) 0.075(5) Uani 1 1 d . . .
H1S1 H 0.8142 0.7854 0.5336 0.113 Uiso 1 1 calc . . .
H1S2 H 0.7929 0.7091 0.4919 0.113 Uiso 1 1 calc . . .
H1S3 H 0.7802 0.7052 0.5409 0.113 Uiso 1 1 calc . . .
C2S C 0.6789(14) 0.7733(13) 0.5451(7) 0.132(9) Uani 1 1 d . . .
H2S1 H 0.6232 0.7661 0.5388 0.198 Uiso 1 1 calc . . .
H2S2 H 0.7101 0.8272 0.5536 0.198 Uiso 1 1 calc . . .
H2S3 H 0.6925 0.7548 0.5705 0.198 Uiso 1 1 calc . . .
C3S C 0.6873(11) 0.7687(10) 0.4679(6) 0.092(6) Uani 1 1 d . . .
H3S1 H 0.6334 0.7668 0.4591 0.138 Uiso 1 1 calc . . .
H3S2 H 0.7004 0.7418 0.4409 0.138 Uiso 1 1 calc . . .
H3S3 H 0.7230 0.8215 0.4800 0.138 Uiso 1 1 calc . . .
C4S C 0.6391(10) 0.6498(10) 0.4875(7) 0.108(7) Uani 1 1 d . . .
H4S1 H 0.6536 0.6239 0.5086 0.162 Uiso 1 1 calc . . .
H4S2 H 0.6424 0.6246 0.4567 0.162 Uiso 1 1 calc . . .
H4S3 H 0.5856 0.6481 0.4862 0.162 Uiso 1 1 calc . . .
N11S N 0.7377(10) 0.6273(10) 0.3904(6) 0.107(6) Uani 1 1 d . . .
C11S C 0.7431(13) 0.6059(12) 0.3525(8) 0.106(7) Uani 1 1 d . . .
C12S C 0.7437(15) 0.5766(11) 0.3062(7) 0.150(10) Uani 1 1 d . . .
H12A H 0.7616 0.5338 0.3025 0.225 Uiso 1 1 calc R . .
H12B H 0.7792 0.6160 0.2976 0.225 Uiso 1 1 calc R . .
H12C H 0.6908 0.5596 0.2864 0.225 Uiso 1 1 calc R . .
N21S N 0.2908(10) 0.5681(10) 0.6364(6) 0.031(5) Uiso 0.50 1 d P . .
C21S C 0.3570(16) 0.5678(15) 0.6225(10) 0.053(8) Uiso 0.50 1 d P . .
C22S C 0.4058(15) 0.5668(14) 0.5968(9) 0.050(7) Uiso 0.50 1 d P . .
H22A H 0.4206 0.6139 0.5894 0.075 Uiso 0.50 1 calc P . .
H22B H 0.3809 0.5238 0.5684 0.075 Uiso 0.50 1 calc P . .
H22C H 0.4525 0.5621 0.6134 0.075 Uiso 0.50 1 calc P . .
N31S N 0.5041(10) 0.7084(10) 0.8114(6) 0.051(6) Uiso 0.50 1 d PD . .
C31S C 0.5832(12) 0.7566(13) 0.8412(9) 0.054(8) Uiso 0.50 1 d PD . .
H31D H 0.5835 0.7618 0.8734 0.080 Uiso 0.50 1 calc PR . .
H31E H 0.5977 0.8066 0.8374 0.080 Uiso 0.50 1 calc PR . .
H31F H 0.6208 0.7333 0.8326 0.080 Uiso 0.50 1 calc PR . .
C32S C 0.5026(15) 0.7153(14) 0.7659(7) 0.053(8) Uiso 0.50 1 d PD . .
H32D H 0.5493 0.7095 0.7571 0.079 Uiso 0.50 1 calc PR . .
H32E H 0.5017 0.7651 0.7663 0.079 Uiso 0.50 1 calc PR . .
H32F H 0.4557 0.6759 0.7436 0.079 Uiso 0.50 1 calc PR . .
C33S C 0.4454(15) 0.7329(17) 0.8306(10) 0.078(10) Uiso 0.50 1 d PD . .
H33D H 0.3970 0.7154 0.8063 0.118 Uiso 0.50 1 calc PR . .
H33E H 0.4651 0.7882 0.8433 0.118 Uiso 0.50 1 calc PR . .
H33F H 0.4348 0.7114 0.8551 0.118 Uiso 0.50 1 calc PR . .
C34S C 0.4900(17) 0.6310(12) 0.8118(11) 0.072(9) Uiso 0.50 1 d PD . .
H34D H 0.4534 0.6187 0.8306 0.108 Uiso 0.50 1 calc PR . .
H34E H 0.5395 0.6269 0.8249 0.108 Uiso 0.50 1 calc PR . .
H34F H 0.4676 0.5958 0.7803 0.108 Uiso 0.50 1 calc PR . .
N41S N 0.8453(13) 0.2979(13) 0.6607(8) 0.054(6) Uiso 0.50 1 d P . .
C41S C 0.8775(14) 0.3597(14) 0.6805(9) 0.040(7) Uiso 0.50 1 d P . .
C42S C 0.9121(12) 0.4349(11) 0.7055(7) 0.020(5) Uiso 0.50 1 d P . .
H42A H 0.8753 0.4517 0.7207 0.030 Uiso 0.50 1 calc P . .
H42B H 0.9270 0.4639 0.6849 0.030 Uiso 0.50 1 calc P . .
H42C H 0.9588 0.4429 0.7288 0.030 Uiso 0.50 1 calc P . .
N51S N 0.6563(11) 0.6170(10) 0.8854(7) 0.036(5) Uiso 0.50 1 d P . .
C51S C 0.6574(16) 0.6081(15) 0.9243(11) 0.058(8) Uiso 0.50 1 d P . .
C52S C 0.6570(17) 0.5961(16) 0.9616(11) 0.068(9) Uiso 0.50 1 d P . .
H52A H 0.6318 0.5418 0.9559 0.102 Uiso 0.50 1 calc P . .
H52B H 0.6281 0.6234 0.9781 0.102 Uiso 0.50 1 calc P . .
H52C H 0.7109 0.6136 0.9803 0.102 Uiso 0.50 1 calc P . .
N71S N 0.5161(14) 0.0831(12) 0.9011(9) 0.066(7) Uiso 0.50 1 d PD . .
C71S C 0.5726(16) 0.1166(15) 0.9197(13) 0.112(14) Uiso 0.50 1 d PD . .
C72S C 0.6421(16) 0.1930(16) 0.9419(12) 0.100(12) Uiso 0.50 1 d PD . .
H72A H 0.6638 0.2087 0.9178 0.150 Uiso 0.50 1 calc P . .
H72B H 0.6826 0.1872 0.9634 0.150 Uiso 0.50 1 calc P . .
H72C H 0.6239 0.2315 0.9584 0.150 Uiso 0.50 1 calc P . .
N81S N 0.4296(18) 0.4530(17) 0.7212(12) 0.108(11) Uiso 0.50 1 d P . .
C81S C 0.448(2) 0.4424(19) 0.6875(13) 0.083(11) Uiso 0.50 1 d P . .
C82S C 0.4728(14) 0.4243(14) 0.6412(9) 0.045(7) Uiso 0.50 1 d P . .
H82A H 0.4431 0.3714 0.6226 0.068 Uiso 0.50 1 calc P . .
H82B H 0.5288 0.4329 0.6480 0.068 Uiso 0.50 1 calc P . .
H82C H 0.4620 0.4573 0.6243 0.068 Uiso 0.50 1 calc P . .
N91S N 0.4843(18) 0.3255(17) 0.0688(12) 0.106(11) Uiso 0.50 1 d P . .
C91S C 0.4687(18) 0.2958(17) 0.0323(12) 0.064(9) Uiso 0.50 1 d P . .
C92S C 0.4522(14) 0.2674(13) -0.0133(9) 0.038(6) Uiso 0.50 1 d P . .
H92A H 0.4413 0.3041 -0.0270 0.057 Uiso 0.50 1 calc P . .
H92B H 0.4063 0.2206 -0.0243 0.057 Uiso 0.50 1 calc P . .
H92C H 0.4969 0.2566 -0.0222 0.057 Uiso 0.50 1 calc P . .
N200 N 0.6969(19) 0.2174(19) 0.8330(12) 0.125(12) Uiso 0.50 1 d PD . .
C300 C 0.739(2) 0.213(2) 0.8549(14) 0.112(14) Uiso 0.50 1 d PD . .
C400 C 0.8187(18) 0.2325(19) 0.8833(12) 0.092(11) Uiso 0.50 1 d PD . .
H40A H 0.8531 0.2252 0.8632 0.138 Uiso 0.50 1 calc P . .
H40B H 0.8176 0.2000 0.9026 0.138 Uiso 0.50 1 calc P . .
H40C H 0.8383 0.2855 0.9029 0.138 Uiso 0.50 1 calc P . .
N100 N 0.4078(13) 0.2195(12) 0.7293(8) 0.054(6) Uiso 0.50 1 d PD . .
C100 C 0.407(2) 0.238(2) 0.7024(10) 0.113(14) Uiso 0.50 1 d PD . .
C200 C 0.4204(18) 0.2383(17) 0.6558(9) 0.077(10) Uiso 0.50 1 d PD . .
H20A H 0.4390 0.1974 0.6436 0.116 Uiso 0.50 1 calc P . .
H20B H 0.4598 0.2869 0.6590 0.116 Uiso 0.50 1 calc P . .
H20C H 0.3714 0.2308 0.6348 0.116 Uiso 0.50 1 calc P . .
N1X N 0.617(2) 0.218(2) 0.7359(13) 0.174(18) Uiso 0.50 1 d PD . .
C1X C 0.6248(19) 0.241(2) 0.7107(12) 0.087(11) Uiso 0.50 1 d PD . .
C2X C 0.656(2) 0.282(2) 0.6778(13) 0.126(15) Uiso 0.50 1 d PD . .
H2X1 H 0.7119 0.2918 0.6825 0.189 Uiso 0.50 1 calc P . .
H2X2 H 0.6466 0.3296 0.6839 0.189 Uiso 0.50 1 calc P . .
H2X3 H 0.6283 0.2498 0.6459 0.189 Uiso 0.50 1 calc P . .
O1WS O 0.4457(11) 0.5354(10) 0.5070(7) 0.068(6) Uiso 0.50 1 d P . .
O2WS O 0.4479(17) 0.6310(16) 0.4516(11) 0.057(9) Uiso 0.30 1 d P . .
O3WS O 0.710(2) 0.117(2) 0.6648(15) 0.048(12) Uiso 0.20 1 d P . .

loop_
_atom_site_aniso_label
_atom_site_aniso_U_11
_atom_site_aniso_U_22
_atom_site_aniso_U_33
_atom_site_aniso_U_23
_atom_site_aniso_U_13
_atom_site_aniso_U_12
Y1 0.0303(7) 0.0199(6) 0.0199(7) 0.0004(5) 0.0107(5) 0.0052(5)
Y2 0.0336(7) 0.0226(7) 0.0219(7) 0.0020(5) 0.0095(6) 0.0080(5)
Y3 0.0373(8) 0.0248(7) 0.0271(7) 0.0017(6) 0.0148(6) 0.0017(6)
Y4 0.0356(7) 0.0292(7) 0.0193(7) 0.0049(5) 0.0107(6) 0.0146(6)
Y5 0.0312(7) 0.0190(6) 0.0187(7) 0.0012(5) 0.0106(5) 0.0037(5)
Y6 0.0351(7) 0.0262(7) 0.0202(7) 0.0019(5) 0.0116(6) 0.0117(6)
Cu1 0.0329(9) 0.0250(8) 0.0231(9) 0.0012(7) 0.0137(7) 0.0069(7)
Cu2 0.0320(9) 0.0184(8) 0.0203(8) 0.0016(6) 0.0101(7) 0.0056(6)
Cu3 0.0334(9) 0.0216(8) 0.0192(8) 0.0033(6) 0.0124(7) 0.0073(7)
Cu4 0.0444(10) 0.0264(8) 0.0215(9) 0.0082(7) 0.0143(7) 0.0122(7)
Cu5 0.0377(9) 0.0319(9) 0.0207(8) 0.0088(7) 0.0150(7) 0.0154(7)
Cu6 0.0553(11) 0.0308(9) 0.0405(11) 0.0077(8) 0.0221(9) 0.0097(8)
Cu7 0.0431(10) 0.0346(9) 0.0331(10) 0.0070(7) 0.0207(8) 0.0126(7)
Cu8 0.0326(9) 0.0207(8) 0.0208(8) 0.0030(6) 0.0127(7) 0.0062(6)
O1 0.023(4) 0.025(4) 0.016(4) 0.002(3) 0.012(3) 0.009(3)
O2 0.028(4) 0.022(4) 0.019(4) 0.006(3) 0.016(4) 0.001(3)
O3 0.026(4) 0.022(4) 0.030(5) 0.002(4) 0.008(4) 0.012(3)
O4 0.042(5) 0.019(4) 0.030(5) -0.001(4) 0.014(4) 0.004(4)
O5 0.031(5) 0.023(4) 0.015(4) 0.001(3) 0.004(4) 0.010(4)
O6 0.029(5) 0.025(4) 0.030(5) 0.009(4) 0.013(4) 0.009(4)
O7 0.032(5) 0.017(4) 0.022(5) 0.000(3) 0.018(4) 0.003(3)
O8 0.037(5) 0.031(5) 0.032(5) 0.005(4) 0.016(4) 0.014(4)
O9 0.033(5) 0.018(4) 0.023(5) 0.000(4) 0.022(4) -0.002(3)
O10 0.030(5) 0.020(4) 0.019(4) -0.002(3) 0.009(4) 0.006(3)
O20 0.046(5) 0.023(4) 0.034(5) 0.005(4) 0.022(4) 0.005(4)
O30 0.039(5) 0.023(4) 0.018(5) 0.003(4) 0.012(4) 0.006(4)
O1W 0.075(7) 0.050(6) 0.029(5) 0.016(5) 0.015(5) 0.023(5)
O2W 0.031(5) 0.020(4) 0.019(4) 0.000(3) 0.007(4) 0.003(3)
O3W 0.038(5) 0.021(4) 0.024(5) -0.001(4) 0.005(4) 0.011(4)
P11 0.0301(19) 0.0253(18) 0.0216(18) 0.0020(15) 0.0077(15) 0.0106(15)
O11 0.026(5) 0.029(5) 0.024(5) 0.005(4) 0.007(4) 0.002(4)
O12 0.032(5) 0.024(4) 0.016(4) 0.001(3) 0.008(4) 0.008(4)
O13 0.034(5) 0.028(4) 0.016(4) 0.003(4) 0.013(4) 0.015(4)
C11 0.030(7) 0.044(8) 0.020(7) 0.000(6) 0.007(6) 0.018(6)
C12 0.037(8) 0.046(9) 0.039(9) 0.010(7) 0.012(7) 0.029(7)
C13 0.049(9) 0.041(8) 0.028(8) 0.013(7) 0.009(7) 0.025(7)
C14 0.070(11) 0.041(9) 0.051(10) 0.020(8) 0.028(8) 0.023(8)
C15 0.077(13) 0.031(9) 0.106(16) 0.003(10) 0.017(11) 0.024(9)
C16 0.090(16) 0.096(17) 0.21(3) 0.007(17) -0.002(17) 0.071(14)
C17 0.083(14) 0.082(14) 0.115(17) -0.010(12) -0.023(12) 0.047(12)
C18 0.029(8) 0.052(9) 0.026(8) 0.009(7) 0.004(6) 0.018(6)
C19 0.034(9) 0.090(12) 0.031(9) 0.012(8) 0.010(7) 0.022(8)
C20 0.033(9) 0.118(14) 0.034(10) 0.020(9) -0.003(8) -0.004(9)
C21 0.024(9) 0.135(16) 0.070(13) 0.040(12) 0.005(9) -0.003(9)
C22 0.029(9) 0.123(15) 0.037(10) 0.019(10) -0.010(8) 0.009(9)
C23 0.043(9) 0.079(11) 0.034(9) 0.014(8) 0.010(7) 0.024(8)
C24 0.038(8) 0.046(9) 0.027(8) 0.012(7) 0.010(6) 0.019(7)
C25 0.037(8) 0.054(9) 0.022(8) 0.007(7) 0.007(6) 0.015(7)
C26 0.040(9) 0.067(10) 0.031(9) 0.018(8) 0.013(7) 0.021(8)
C27 0.070(11) 0.096(13) 0.033(9) 0.035(9) 0.029(8) 0.043(10)
C28 0.074(11) 0.052(10) 0.047(10) 0.017(8) 0.035(9) 0.018(8)
C29 0.054(9) 0.055(10) 0.033(9) 0.020(7) 0.015(7) 0.016(8)
P51 0.039(2) 0.0178(17) 0.0257(19) 0.0030(15) 0.0148(16) 0.0039(15)
O51 0.034(5) 0.016(4) 0.026(5) 0.002(4) 0.013(4) 0.004(4)
O52 0.041(5) 0.011(4) 0.022(5) 0.002(3) 0.009(4) 0.000(4)
O53 0.028(5) 0.018(4) 0.030(5) 0.003(4) 0.011(4) 0.004(3)
C51 0.050(9) 0.025(7) 0.031(8) 0.009(6) 0.017(7) 0.013(6)
C52 0.042(8) 0.026(7) 0.033(8) 0.014(6) 0.020(6) 0.007(6)
C53 0.056(9) 0.030(8) 0.029(8) 0.006(6) 0.020(7) 0.013(7)
C54 0.066(10) 0.044(9) 0.036(9) 0.006(7) 0.031(8) 0.022(8)
C55 0.072(11) 0.077(11) 0.032(9) 0.023(9) 0.029(8) 0.040(9)
C56 0.095(13) 0.066(11) 0.040(10) 0.022(9) 0.022(9) 0.042(10)
C57 0.070(10) 0.049(9) 0.030(9) 0.003(7) 0.015(8) 0.028(8)
C58 0.069(10) 0.024(7) 0.027(8) 0.012(6) 0.021(7) 0.020(7)
C59 0.055(10) 0.030(8) 0.068(11) 0.016(8) 0.026(8) 0.010(7)
C60 0.069(11) 0.060(11) 0.085(13) 0.030(10) 0.046(10) 0.040(9)
C61 0.108(15) 0.037(10) 0.052(11) 0.006(8) 0.026(10) 0.037(10)
C62 0.078(12) 0.016(8) 0.062(11) -0.015(7) 0.002(9) 0.019(8)
C63 0.059(10) 0.022(8) 0.046(9) 0.007(7) 0.005(8) 0.004(7)
C64 0.046(9) 0.022(7) 0.060(10) 0.013(7) 0.027(8) 0.006(6)
C65 0.046(10) 0.033(8) 0.060(11) 0.019(8) 0.002(8) -0.009(7)
C66 0.040(10) 0.043(10) 0.088(14) 0.029(9) -0.014(10) -0.015(8)
C67 0.036(10) 0.061(11) 0.105(17) 0.022(11) -0.013(11) 0.000(8)
C68 0.052(11) 0.050(10) 0.097(15) 0.028(10) 0.032(10) -0.004(8)
C69 0.062(11) 0.039(9) 0.060(11) 0.017(8) 0.027(9) 0.009(8)
P101 0.033(2) 0.0266(18) 0.0265(19) 0.0045(15) 0.0109(16) 0.0136(15)
O101 0.040(5) 0.026(5) 0.035(5) 0.010(4) 0.015(4) 0.015(4)
O102 0.034(5) 0.022(4) 0.030(5) 0.005(4) 0.013(4) 0.012(4)
O103 0.032(5) 0.036(5) 0.034(5) 0.010(4) 0.013(4) 0.019(4)
C101 0.037(8) 0.035(7) 0.026(7) 0.003(6) 0.011(6) 0.020(6)
C102 0.041(9) 0.047(9) 0.038(9) 0.012(7) 0.017(7) 0.030(7)
C103 0.069(12) 0.099(13) 0.059(12) 0.000(10) 0.023(9) 0.056(10)
C104 0.071(14) 0.16(2) 0.090(17) 0.015(16) 0.035(13) 0.039(14)
C105 0.117(18) 0.129(17) 0.091(16) 0.046(14) 0.079(14) 0.086(15)
C106 0.088(13) 0.072(11) 0.051(11) 0.016(9) 0.034(10) 0.049(10)
C107 0.058(10) 0.045(9) 0.053(10) 0.008(8) 0.029(8) 0.030(8)
C114 0.032(8) 0.052(10) 0.049(10) 0.014(8) 0.013(7) 0.024(7)
C115 0.044(10) 0.094(13) 0.058(11) 0.030(10) 0.018(9) 0.029(9)
C116 0.059(12) 0.17(2) 0.034(11) 0.040(13) 0.023(10) 0.056(13)
C117 0.039(11) 0.122(17) 0.057(13) 0.001(12) 0.006(9) 0.030(11)
C118 0.046(10) 0.080(12) 0.063(12) -0.006(10) -0.006(9) 0.033(9)
C119 0.037(9) 0.078(12) 0.064(11) 0.017(9) 0.004(8) 0.039(8)
P151 0.050(2) 0.035(2) 0.0215(19) 0.0096(16) 0.0165(17) 0.0211(18)
O151 0.049(5) 0.038(5) 0.021(5) 0.013(4) 0.013(4) 0.015(4)
O152 0.044(5) 0.030(5) 0.020(5) 0.008(4) 0.011(4) 0.014(4)
O153 0.045(5) 0.038(5) 0.022(5) 0.013(4) 0.015(4) 0.017(4)
C151 0.049(9) 0.044(8) 0.021(7) 0.018(6) 0.019(6) 0.023(7)
C152 0.063(10) 0.042(8) 0.033(9) 0.014(7) 0.027(7) 0.026(7)
C153 0.079(11) 0.044(9) 0.026(8) 0.014(7) 0.025(8) 0.030(8)
C154 0.091(12) 0.050(9) 0.041(10) 0.022(8) 0.032(9) 0.040(9)
C155 0.075(11) 0.075(11) 0.022(8) 0.013(8) 0.015(8) 0.036(9)
C156 0.088(12) 0.064(10) 0.024(9) 0.013(8) 0.013(8) 0.044(9)
C157 0.064(10) 0.056(10) 0.033(9) 0.021(8) 0.012(8) 0.034(8)
C158 0.076(11) 0.056(10) 0.020(8) 0.014(7) 0.020(7) 0.035(9)
C159 0.076(11) 0.056(9) 0.027(8) 0.011(7) 0.008(8) 0.047(9)
C160 0.062(11) 0.089(13) 0.040(10) 0.022(9) 0.011(8) 0.042(10)
C161 0.20(2) 0.080(14) 0.051(12) 0.029(10) 0.029(14) 0.110(16)
C162 0.122(18) 0.074(14) 0.122(19) 0.043(13) 0.051(15) 0.042(14)
C163 0.102(14) 0.060(11) 0.102(14) 0.052(10) 0.055(11) 0.064(10)
C164 0.056(9) 0.042(8) 0.034(9) 0.021(7) 0.026(7) 0.029(7)
C165 0.055(9) 0.031(8) 0.042(9) 0.020(7) 0.028(8) 0.017(7)
C166 0.089(12) 0.047(9) 0.042(10) 0.017(8) 0.031(9) 0.032(9)
C167 0.072(11) 0.048(9) 0.053(11) 0.028(9) 0.022(9) 0.023(8)
C168 0.104(14) 0.064(10) 0.041(10) 0.030(9) 0.043(10) 0.062(10)
C169 0.047(9) 0.060(10) 0.044(9) 0.026(8) 0.022(8) 0.032(8)
P201 0.036(2) 0.0276(18) 0.0183(18) -0.0003(15) 0.0100(16) 0.0125(15)
O201 0.039(5) 0.025(4) 0.016(4) 0.002(4) 0.011(4) 0.015(4)
O202 0.032(5) 0.027(4) 0.016(4) -0.003(4) 0.010(4) 0.009(4)
O203 0.033(5) 0.040(5) 0.019(5) 0.006(4) 0.012(4) 0.020(4)
C201 0.037(8) 0.036(8) 0.015(7) -0.005(6) 0.008(6) 0.011(6)
C202 0.029(7) 0.038(8) 0.009(6) 0.003(6) 0.006(5) 0.011(6)
C203 0.050(9) 0.040(8) 0.017(7) 0.008(6) 0.019(6) 0.015(7)
C204 0.058(10) 0.031(8) 0.025(8) 0.000(6) 0.014(7) 0.018(7)
C205 0.045(9) 0.052(10) 0.028(8) 0.005(7) 0.014(7) 0.008(7)
C206 0.044(9) 0.049(9) 0.032(8) 0.003(7) 0.012(7) 0.017(7)
C207 0.041(8) 0.033(8) 0.026(8) 0.000(6) 0.010(7) 0.013(7)
C208 0.042(6) 0.029(4) 0.024(5) 0.003(4) 0.017(4) 0.013(4)
C209 0.056(6) 0.032(4) 0.031(5) 0.003(4) 0.012(4) 0.019(5)
C210 0.068(7) 0.036(5) 0.037(6) 0.000(4) 0.006(5) 0.026(5)
C211 0.069(7) 0.030(5) 0.040(6) 0.000(4) 0.012(5) 0.020(5)
C212 0.060(6) 0.032(4) 0.031(6) -0.002(5) 0.009(5) 0.010(5)
C213 0.048(6) 0.032(5) 0.025(5) 0.001(4) 0.015(4) 0.012(5)
C214 0.034(8) 0.032(7) 0.023(8) -0.005(6) -0.001(6) 0.019(6)
C215 0.041(9) 0.078(11) 0.019(8) -0.015(7) 0.004(7) 0.026(8)
C216 0.049(10) 0.088(12) 0.041(10) -0.017(9) 0.011(9) 0.028(9)
C217 0.094(14) 0.058(10) 0.025(9) -0.017(8) -0.008(9) 0.050(10)
C218 0.073(11) 0.038(9) 0.039(10) 0.008(7) 0.020(9) 0.022(8)
C219 0.045(9) 0.038(8) 0.020(8) 0.003(6) -0.002(7) 0.015(6)
P251 0.061(3) 0.0266(19) 0.033(2) 0.0099(17) 0.0246(19) 0.0129(18)
O251 0.067(6) 0.035(5) 0.049(6) 0.016(5) 0.040(5) 0.016(5)
O252 0.061(6) 0.031(5) 0.030(5) 0.011(4) 0.013(5) 0.005(4)
O253 0.059(6) 0.026(5) 0.031(5) 0.008(4) 0.020(4) 0.016(4)
C251 0.058(9) 0.023(7) 0.042(9) 0.015(6) 0.018(7) 0.013(7)
C258 0.072(11) 0.041(9) 0.058(11) 0.018(8) 0.021(9) 0.034(8)
C259 0.071(12) 0.048(10) 0.125(17) 0.048(11) 0.052(12) 0.021(9)
C260 0.091(18) 0.058(14) 0.22(3) 0.074(17) 0.078(18) 0.043(13)
C261 0.074(15) 0.036(11) 0.20(3) 0.023(15) 0.008(16) 0.016(10)
C262 0.099(15) 0.032(10) 0.131(19) 0.015(11) -0.011(13) 0.006(10)
C263 0.075(12) 0.013(8) 0.092(14) 0.008(8) -0.001(10) -0.007(8)
C264 0.075(11) 0.040(8) 0.034(9) 0.015(7) 0.034(8) 0.034(8)
C265 0.111(14) 0.070(12) 0.034(10) -0.001(9) 0.032(10) 0.042(11)
C266 0.136(19) 0.087(15) 0.060(13) 0.021(11) 0.054(13) 0.051(14)
C267 0.14(2) 0.103(16) 0.060(13) 0.042(12) 0.068(13) 0.087(15)
C268 0.092(13) 0.076(13) 0.095(15) 0.049(12) 0.048(12) 0.051(11)
C269 0.099(13) 0.052(10) 0.097(14) 0.048(9) 0.083(11) 0.048(10)
O271 0.068(7) 0.034(5) 0.033(6) 0.003(5) 0.026(5) -0.001(5)
O272 0.046(6) 0.033(5) 0.048(6) 0.007(4) 0.029(5) -0.002(4)
C271 0.044(9) 0.033(9) 0.068(12) 0.015(8) 0.030(9) 0.005(7)
C272 0.076(12) 0.072(11) 0.052(11) -0.005(9) 0.034(9) -0.024(9)
O281 0.054(6) 0.049(6) 0.055(7) 0.017(5) 0.030(5) 0.022(5)
O282 0.048(6) 0.041(5) 0.042(6) 0.009(5) 0.026(5) 0.016(5)
C281 0.055(10) 0.055(10) 0.031(9) 0.002(8) 0.015(7) 0.027(9)
C282 0.080(12) 0.071(11) 0.107(15) 0.028(10) 0.066(11) 0.043(10)
O291 0.067(6) 0.054(5) 0.062(7) -0.003(5) 0.009(5) 0.011(4)
O292 0.046(5) 0.042(5) 0.048(6) 0.011(4) 0.011(4) 0.021(4)
C291 0.052(6) 0.039(5) 0.038(6) 0.006(5) 0.011(5) 0.015(4)
C292 0.027(6) 0.048(6) 0.024(7) 0.007(6) -0.007(6) 0.005(5)
O301 0.044(5) 0.035(5) 0.022(5) 0.011(4) 0.011(4) 0.002(4)
O302 0.060(6) 0.022(5) 0.104(9) 0.022(5) 0.055(6) 0.017(5)
C301 0.027(7) 0.027(8) 0.034(9) 0.006(7) 0.018(6) 0.000(6)
C302 0.096(12) 0.047(9) 0.016(8) 0.010(7) 0.015(8) 0.015(8)
O311 0.039(6) 0.046(6) 0.045(6) 0.018(5) 0.016(5) 0.002(4)
O312 0.028(5) 0.036(5) 0.021(5) 0.000(4) 0.002(4) 0.003(4)
C311 0.062(11) 0.028(8) 0.015(7) -0.004(6) -0.005(7) 0.013(7)
C312 0.038(9) 0.063(10) 0.060(11) 0.019(9) -0.007(8) -0.005(7)
O321 0.026(5) 0.026(5) 0.020(5) -0.002(4) 0.011(4) 0.003(4)
O322 0.030(5) 0.029(5) 0.026(5) -0.003(4) 0.015(4) 0.003(4)
C321 0.032(8) 0.022(7) 0.018(7) 0.000(6) 0.013(6) 0.004(6)
C322 0.035(8) 0.056(9) 0.028(8) -0.013(7) 0.013(6) -0.002(7)
O331 0.031(5) 0.035(5) 0.031(5) 0.005(4) 0.011(4) 0.005(4)
O332 0.034(5) 0.021(4) 0.025(5) 0.000(4) 0.012(4) 0.003(4)
C331 0.041(9) 0.026(7) 0.016(7) 0.003(6) 0.007(6) 0.006(6)
C332 0.038(8) 0.039(8) 0.037(9) -0.004(7) 0.010(7) 0.006(6)
O341 0.081(6) 0.119(10) 0.154(12) -0.042(9) 0.008(7) -0.020(7)
O342 0.055(5) 0.040(5) 0.036(5) 0.004(4) 0.019(4) 0.005(4)
C341 0.084(7) 0.079(8) 0.074(8) -0.021(6) 0.021(6) -0.007(7)
C342 0.151(12) 0.106(13) 0.085(12) -0.046(10) 0.031(10) 0.021(12)
O351 0.041(5) 0.045(5) 0.017(5) 0.005(4) 0.001(4) 0.015(4)
O352 0.034(5) 0.032(5) 0.032(5) 0.006(4) 0.011(4) 0.013(4)
C351 0.049(9) 0.060(9) 0.026(8) 0.021(7) 0.029(7) 0.045(8)
C352 0.054(10) 0.053(9) 0.031(8) 0.004(7) 0.009(7) 0.018(8)
O361 0.049(6) 0.029(5) 0.039(6) -0.001(4) 0.022(5) 0.001(4)
O362 0.043(5) 0.028(5) 0.033(5) 0.005(4) 0.021(4) 0.006(4)
C361 0.051(9) 0.027(8) 0.033(8) 0.011(7) 0.019(7) 0.009(7)
C362 0.057(9) 0.032(8) 0.043(9) -0.003(7) 0.027(7) 0.006(7)
O371 0.044(6) 0.052(6) 0.058(7) 0.020(5) 0.023(5) 0.015(5)
O372 0.054(7) 0.093(9) 0.110(11) 0.056(8) 0.036(7) 0.016(6)
C371 0.046(11) 0.048(10) 0.073(13) -0.001(9) 0.031(10) 0.007(8)
C372 0.051(12) 0.17(2) 0.17(2) 0.094(18) 0.046(13) 0.027(12)
N381 0.071(9) 0.058(9) 0.059(10) 0.013(8) 0.029(8) 0.043(8)
O381 0.034(5) 0.022(4) 0.018(4) 0.011(4) 0.015(4) 0.006(4)
O382 0.034(5) 0.010(4) 0.020(5) -0.002(4) 0.008(4) -0.003(4)
O383 0.038(5) 0.026(4) 0.007(4) 0.001(4) 0.005(4) 0.012(4)
N1S 0.090(11) 0.094(11) 0.038(8) 0.022(8) 0.020(8) 0.039(9)
C1S 0.051(11) 0.111(14) 0.053(11) 0.022(10) 0.013(9) 0.021(10)
C2S 0.22(3) 0.19(2) 0.065(14) 0.058(15) 0.071(16) 0.16(2)
C3S 0.132(16) 0.135(16) 0.058(12) 0.066(12) 0.038(11) 0.080(14)
C4S 0.068(13) 0.090(15) 0.131(19) 0.026(13) -0.018(12) 0.012(11)
N11S 0.120(14) 0.110(14) 0.062(12) 0.005(11) 0.020(11) 0.021(11)
C11S 0.123(18) 0.088(16) 0.085(17) 0.015(15) 0.008(16) 0.030(13)
C12S 0.29(3) 0.091(16) 0.079(17) 0.028(14) 0.05(2) 0.084(19)

loop_
_atom_type_symbol
_atom_type_description
_atom_type_scat_dispersion_real
_atom_type_scat_dispersion_imag
_atom_type_scat_source
C C 0.0033 0.0016 'International Tables Vol C Tables 4.2.6.8 and 6.1.1.4'
H H 0.0000 0.0000 'International Tables Vol C Tables 4.2.6.8 and 6.1.1.4'
N N 0.0061 0.0033 'International Tables Vol C Tables 4.2.6.8 and 6.1.1.4'
O O 0.0106 0.0060 'International Tables Vol C Tables 4.2.6.8 and 6.1.1.4'
P P 0.1023 0.0942 'International Tables Vol C Tables 4.2.6.8 and 6.1.1.4'
Cu Cu 0.3201 1.2651 'International Tables Vol C Tables 4.2.6.8 and 6.1.1.4'
Y Y -2.7962 3.5667 'International Tables Vol C Tables 4.2.6.8 and 6.1.1.4'

loop_
_geom_angle_atom_site_label_1
_geom_angle_atom_site_label_2
_geom_angle_atom_site_label_3
_geom_angle
_geom_angle_site_symmetry_1
_geom_angle_site_symmetry_3
O322 Y1 O102 98.6(2) . .
O322 Y1 O381 151.8(3) . .
O102 Y1 O381 95.81(19) . .
O322 Y1 O53 96.77(19) . .
O102 Y1 O53 148.7(3) . .
O381 Y1 O53 82.86(18) . .
O322 Y1 O331 82.5(3) . .
O102 Y1 O331 77.91(19) . .
O381 Y1 O331 124.3(3) . .
O53 Y1 O331 77.22(19) . .
O322 Y1 O10 78.45(19) . .
O102 Y1 O10 138.2(2) . .
O381 Y1 O10 74.68(18) . .
O53 Y1 O10 71.8(2) . .
O331 Y1 O10 141.08(19) . .
O322 Y1 O2 78.34(18) . .
O102 Y1 O2 70.5(2) . .
O381 Y1 O2 83.87(17) . .
O53 Y1 O2 139.7(2) . .
O331 Y1 O2 139.79(18) . .
O10 Y1 O2 68.1(2) . .
O322 Y1 O332 135.6(3) . .
O102 Y1 O332 75.62(18) . .
O381 Y1 O332 71.6(3) . .
O53 Y1 O332 74.28(18) . .
O331 Y1 O332 53.1(3) . .
O10 Y1 O332 134.33(18) . .
O2 Y1 O332 135.51(17) . .
O322 Y1 C331 109.1(3) . .
O102 Y1 C331 76.5(2) . .
O381 Y1 C331 97.7(3) . .
O53 Y1 C331 72.7(2) . .
O331 Y1 C331 26.7(3) . .
O10 Y1 C331 144.3(2) . .
O2 Y1 C331 147.0(2) . .
O332 Y1 C331 26.5(3) . .
O322 Y1 Cu2 111.71(19) . .
O102 Y1 Cu2 130.16(19) . .
O381 Y1 Cu2 42.36(18) . .
O53 Y1 Cu2 66.87(18) . .
O331 Y1 Cu2 142.38(18) . .
O10 Y1 Cu2 33.31(16) . .
O2 Y1 Cu2 77.82(17) . .
O332 Y1 Cu2 104.42(18) . .
C331 Y1 Cu2 124.6(3) . .
O322 Y1 Y5 69.83(18) . .
O102 Y1 Y5 104.89(18) . .
O381 Y1 Y5 83.13(17) . .
O53 Y1 Y5 106.01(18) . .
O331 Y1 Y5 152.34(19) . .
O10 Y1 Y5 34.53(16) . .
O2 Y1 Y5 34.50(16) . .
O332 Y1 Y5 154.56(18) . .
C331 Y1 Y5 178.3(2) . .
Cu2 Y1 Y5 55.23(3) . .
O342 Y2 O52 84.2(2) . .
O342 Y2 O202 86.5(3) . .
O52 Y2 O202 131.4(2) . .
O342 Y2 O332 92.2(3) . .
O52 Y2 O332 77.97(19) . .
O202 Y2 O332 150.1(3) . .
O342 Y2 O383 150.3(3) . .
O52 Y2 O383 124.65(18) . .
O202 Y2 O383 79.2(2) . .
O332 Y2 O383 87.8(2) . .
O342 Y2 O3W 120.1(2) . .
O52 Y2 O3W 74.8(3) . .
O202 Y2 O3W 69.35(18) . .
O332 Y2 O3W 134.46(18) . .
O383 Y2 O3W 78.85(17) . .
O342 Y2 O352 82.8(3) . .
O52 Y2 O352 149.7(2) . .
O202 Y2 O352 74.8(3) . .
O332 Y2 O352 75.3(3) . .
O383 Y2 O352 68.4(2) . .
O3W Y2 O352 135.11(18) . .
O342 Y2 O381 152.1(3) . .
O52 Y2 O381 74.95(17) . .
O202 Y2 O381 121.2(2) . .
O332 Y2 O381 65.9(2) . .
O383 Y2 O381 50.7(2) . .
O3W Y2 O381 72.16(17) . .
O352 Y2 O381 106.2(2) . .
O342 Y2 Y4 116.8(2) . .
O52 Y2 Y4 154.66(18) . .
O202 Y2 Y4 67.54(18) . .
O332 Y2 Y4 86.73(18) . .
O383 Y2 Y4 33.49(17) . .
O3W Y2 Y4 103.30(17) . .
O352 Y2 Y4 36.12(17) . .
O381 Y2 Y4 80.41(14) . .
O253 Y3 O272 84.6(3) . .
O253 Y3 O4 91.74(19) . .
O272 Y3 O4 76.2(2) . .
O253 Y3 O361 90.3(3) . .
O272 Y3 O361 80.7(3) . .
O4 Y3 O361 156.5(2) . .
O253 Y3 O9 84.06(19) . .
O272 Y3 O9 141.6(2) . .
O4 Y3 O9 67.7(2) . .
O361 Y3 O9 135.8(2) . .
O253 Y3 O311 163.9(3) . .
O272 Y3 O311 79.4(3) . .
O4 Y3 O311 83.1(2) . .
O361 Y3 O311 88.5(3) . .
O9 Y3 O311 107.7(2) . .
O253 Y3 O362 75.6(3) . .
O272 Y3 O362 129.3(3) . .
O4 Y3 O362 148.77(19) . .
O361 Y3 O362 53.8(3) . .
O9 Y3 O362 82.53(19) . .
O311 Y3 O362 116.0(3) . .
O253 Y3 O312 142.6(3) . .
O272 Y3 O312 131.0(3) . .
O4 Y3 O312 106.48(18) . .
O361 Y3 O312 85.5(3) . .
O9 Y3 O312 73.70(17) . .
O311 Y3 O312 53.3(3) . .
O362 Y3 O312 72.0(3) . .
O253 Y3 C361 81.2(3) . .
O272 Y3 C361 104.5(3) . .
O4 Y3 C361 172.7(3) . .
O361 Y3 C361 26.6(3) . .
O9 Y3 C361 109.7(3) . .
O311 Y3 C361 104.2(3) . .
O362 Y3 C361 27.3(3) . .
O312 Y3 C361 78.6(3) . .
O253 Y3 C311 169.1(4) . .
O272 Y3 C311 105.0(4) . .
O4 Y3 C311 95.5(3) . .
O361 Y3 C311 86.3(3) . .
O9 Y3 C311 91.2(3) . .
O311 Y3 C311 26.5(3) . .
O362 Y3 C311 94.1(4) . .
O312 Y3 C311 26.8(3) . .
C361 Y3 C311 91.3(4) . .
O253 Y3 Cu1 90.01(19) . .
O272 Y3 Cu1 109.4(2) . .
O4 Y3 Cu1 33.59(17) . .
O361 Y3 Cu1 169.9(2) . .
O9 Y3 Cu1 34.22(17) . .
O311 Y3 Cu1 93.9(2) . .
O362 Y3 Cu1 116.62(19) . .
O312 Y3 Cu1 88.10(17) . .
C361 Y3 Cu1 143.9(3) . .
C311 Y3 Cu1 91.5(2) . .
O253 Y3 Cu6 57.0(2) . .
O272 Y3 Cu6 63.2(2) . .
O4 Y3 Cu6 37.37(18) . .
O361 Y3 Cu6 131.6(2) . .
O9 Y3 Cu6 80.00(17) . .
O311 Y3 Cu6 113.2(2) . .
O362 Y3 Cu6 130.66(19) . .
O312 Y3 Cu6 142.48(17) . .
C361 Y3 Cu6 136.4(2) . .
C311 Y3 Cu6 131.8(3) . .
Cu1 Y3 Cu6 55.98(4) . .
O103 Y4 O152 104.5(3) . .
O103 Y4 O203 163.0(2) . .
O152 Y4 O203 89.1(2) . .
O103 Y4 O383 85.4(2) . .
O152 Y4 O383 148.6(2) . .
O203 Y4 O383 77.8(3) . .
O103 Y4 O351 87.7(2) . .
O152 Y4 O351 87.7(2) . .
O203 Y4 O351 103.2(3) . .
O383 Y4 O351 122.9(3) . .
O103 Y4 O3 86.0(3) . .
O152 Y4 O3 77.6(3) . .
O203 Y4 O3 87.22(18) . .
O383 Y4 O3 73.50(17) . .
O351 Y4 O3 161.87(19) . .
O103 Y4 O352 87.4(2) . .
O152 Y4 O352 140.13(19) . .
O203 Y4 O352 88.4(3) . .
O383 Y4 O352 68.6(3) . .
O351 Y4 O352 54.4(3) . .
O3 Y4 O352 141.97(18) . .
O103 Y4 C351 86.0(2) . .
O152 Y4 C351 113.7(2) . .
O203 Y4 C351 97.9(3) . .
O383 Y4 C351 96.4(3) . .
O351 Y4 C351 26.5(3) . .
O3 Y4 C351 167.5(2) . .
O352 Y4 C351 28.0(3) . .
O103 Y4 P151 105.1(2) . .
O152 Y4 P151 21.0(2) . .
O203 Y4 P151 83.94(18) . .
O383 Y4 P151 127.86(17) . .
O351 Y4 P151 108.7(2) . .
O3 Y4 P151 57.06(18) . .
O352 Y4 P151 159.21(18) . .
C351 Y4 P151 134.6(2) . .
O103 Y4 Cu5 120.6(2) . .
O152 Y4 Cu5 72.1(2) . .
O203 Y4 Cu5 53.64(18) . .
O383 Y4 Cu5 77.20(18) . .
O351 Y4 Cu5 148.17(19) . .
O3 Y4 Cu5 34.65(17) . .
O352 Y4 Cu5 133.69(18) . .
C351 Y4 Cu5 151.5(2) . .
P151 Y4 Cu5 53.16(6) . .
O103 Y4 Y2 92.5(2) . .
O152 Y4 Y2 162.72(19) . .
O203 Y4 Y2 74.80(18) . .
O383 Y4 Y2 34.11(17) . .
O351 Y4 Y2 90.0(2) . .
O3 Y4 Y2 107.26(17) . .
O352 Y4 Y2 35.72(18) . .
C351 Y4 Y2 63.6(2) . .
P151 Y4 Y2 154.55(7) . .
Cu5 Y4 Y2 102.08(4) . .
O302 Y5 O301 110.3(3) 2_577 .
O302 Y5 O2 88.8(3) 2_577 .
O301 Y5 O2 143.38(19) . .
O302 Y5 O10 149.5(2) 2_577 .
O301 Y5 O10 78.04(19) . .
O2 Y5 O10 70.8(2) . .
O302 Y5 O7 140.1(2) 2_577 .
O301 Y5 O7 88.0(2) . .
O2 Y5 O7 96.9(2) . .
O10 Y5 O7 67.0(2) . .
O302 Y5 O1 79.7(2) 2_577 .
O301 Y5 O1 144.71(19) . .
O2 Y5 O1 67.3(2) . .
O10 Y5 O1 110.9(2) . .
O7 Y5 O1 66.6(2) . .
O302 Y5 O321 74.8(3) 2_577 .
O301 Y5 O321 79.8(3) . .
O2 Y5 O321 75.43(17) . .
O10 Y5 O321 78.12(17) . .
O7 Y5 O321 144.80(17) . .
O1 Y5 O321 134.87(17) . .
O302 Y5 O2W 78.7(2) 2_577 .
O301 Y5 O2W 76.92(19) . .
O2 Y5 O2W 138.9(2) . .
O10 Y5 O2W 131.5(2) . .
O7 Y5 O2W 71.3(2) . .
O1 Y5 O2W 72.0(2) . .
O321 Y5 O2W 135.66(17) . .
O302 Y5 Cu3 80.9(3) 2_577 .
O301 Y5 Cu3 168.7(2) . .
O2 Y5 Cu3 34.07(16) . .
O10 Y5 Cu3 92.89(18) . .
O7 Y5 Cu3 82.11(17) . .
O1 Y5 Cu3 33.35(16) . .
O321 Y5 Cu3 105.18(17) . .
O2W Y5 Cu3 104.93(17) . .
O302 Y5 Cu8 110.6(2) 2_577 .
O301 Y5 Cu8 117.4(2) . .
O2 Y5 Cu8 81.44(17) . .
O10 Y5 Cu8 89.16(17) . .
O7 Y5 Cu8 33.10(16) . .
O1 Y5 Cu8 33.47(16) . .
O321 Y5 Cu8 156.20(17) . .
O2W Y5 Cu8 67.29(17) . .
Cu3 Y5 Cu8 54.94(4) . .
O302 Y5 Cu2 164.6(2) 2_577 .
O301 Y5 Cu2 84.9(2) . .
O2 Y5 Cu2 79.87(17) . .
O10 Y5 Cu2 33.68(17) . .
O7 Y5 Cu2 33.63(16) . .
O1 Y5 Cu2 86.24(16) . .
O321 Y5 Cu2 111.79(16) . .
O2W Y5 Cu2 103.12(16) . .
Cu3 Y5 Cu2 83.84(4) . .
Cu8 Y5 Cu2 57.68(4) . .
O302 Y5 Y1 118.0(2) 2_577 .
O301 Y5 Y1 108.94(19) . .
O2 Y5 Y1 36.02(16) . .
O10 Y5 Y1 35.81(17) . .
O7 Y5 Y1 86.18(17) . .
O1 Y5 Y1 94.00(16) . .
O321 Y5 Y1 67.26(17) . .
O2W Y5 Y1 156.69(17) . .
Cu3 Y5 Y1 64.98(3) . .
Cu8 Y5 Y1 90.66(4) . .
Cu2 Y5 Y1 56.34(3) . .
O13 Y6 O201 92.54(18) . .
O13 Y6 O8 89.7(3) . .
O201 Y6 O8 150.03(19) . .
O13 Y6 O282 142.6(2) . .
O201 Y6 O282 110.2(3) . .
O8 Y6 O282 84.8(2) . .
O13 Y6 O5 75.8(2) . .
O201 Y6 O5 82.94(17) . .
O8 Y6 O5 68.6(2) . .
O282 Y6 O5 134.4(2) . .
O13 Y6 O6 140.3(2) . .
O201 Y6 O6 84.33(18) . .
O8 Y6 O6 75.2(3) . .
O282 Y6 O6 73.4(2) . .
O5 Y6 O6 64.5(2) . .
O13 Y6 O292 79.0(2) . .
O201 Y6 O292 79.0(3) . .
O8 Y6 O292 130.6(2) . .
O282 Y6 O292 76.9(3) . .
O5 Y6 O292 148.2(2) . .
O6 Y6 O292 138.1(2) . .
O13 Y6 O291 74.0(2) . .
O201 Y6 O291 129.0(3) . .
O8 Y6 O291 80.2(2) . .
O282 Y6 O291 68.6(3) . .
O5 Y6 O291 136.2(2) . .
O6 Y6 O291 136.0(2) . .
O292 Y6 O291 50.5(3) . .
O13 Y6 C291 75.7(3) . .
O201 Y6 C291 102.8(4) . .
O8 Y6 C291 106.7(3) . .
O282 Y6 C291 70.6(4) . .
O5 Y6 C291 151.2(3) . .
O6 Y6 C291 143.6(3) . .
O292 Y6 C291 23.9(3) . .
O291 Y6 C291 26.5(3) . .
O13 Y6 Cu1 74.28(18) . .
O201 Y6 Cu1 118.96(17) . .
O8 Y6 Cu1 33.97(18) . .
O282 Y6 Cu1 115.5(2) . .
O5 Y6 Cu1 36.06(16) . .
O6 Y6 Cu1 72.90(17) . .
O292 Y6 Cu1 148.1(2) . .
O291 Y6 Cu1 104.5(2) . .
C291 Y6 Cu1 128.8(3) . .
O13 Y6 Cu5 108.54(18) . .
O201 Y6 Cu5 71.05(17) . .
O8 Y6 Cu5 79.92(19) . .
O282 Y6 Cu5 106.8(2) . .
O5 Y6 Cu5 34.53(16) . .
O6 Y6 Cu5 33.47(17) . .
O292 Y6 Cu5 149.3(2) . .
O291 Y6 Cu5 159.9(2) . .
C291 Y6 Cu5 172.4(3) . .
Cu1 Y6 Cu5 58.81(4) . .
O13 Y6 Cu7 130.05(18) . .
O201 Y6 Cu7 117.95(18) . .
O8 Y6 Cu7 44.14(19) . .
O282 Y6 Cu7 64.7(2) . .
O5 Y6 Cu7 70.48(17) . .
O6 Y6 Cu7 33.66(17) . .
O292 Y6 Cu7 141.3(2) . .
O291 Y6 Cu7 107.3(2) . .
C291 Y6 Cu7 127.1(3) . .
Cu1 Y6 Cu7 56.74(4) . .
Cu5 Y6 Cu7 55.21(4) . .
O8 Cu1 O4 95.5(3) . .
O8 Cu1 O9 170.7(3) . .
O4 Cu1 O9 84.8(3) . .
O8 Cu1 O5 85.3(3) . .
O4 Cu1 O5 161.2(3) . .
O9 Cu1 O5 97.4(3) . .
O8 Cu1 Y6 41.4(2) . .
O4 Cu1 Y6 136.8(2) . .
O9 Cu1 Y6 138.0(2) . .
O5 Cu1 Y6 45.8(2) . .
O8 Cu1 Y3 136.1(2) . .
O4 Cu1 Y3 42.3(2) . .
O9 Cu1 Y3 42.7(2) . .
O5 Cu1 Y3 138.4(2) . .
Y6 Cu1 Y3 172.54(6) . .
O51 Cu2 O12 91.0(3) . .
O51 Cu2 O7 161.5(3) . .
O12 Cu2 O7 93.7(3) . .
O51 Cu2 O10 96.3(3) . .
O12 Cu2 O10 167.9(3) . .
O7 Cu2 O10 82.5(3) . .
O51 Cu2 O381 88.8(2) . .
O12 Cu2 O381 89.3(2) . .
O7 Cu2 O381 109.1(2) . .
O10 Cu2 O381 81.2(2) . .
O51 Cu2 Y5 136.2(2) . .
O12 Cu2 Y5 132.8(2) . .
O7 Cu2 Y5 41.7(2) . .
O10 Cu2 Y5 41.12(19) . .
O381 Cu2 Y5 92.57(16) . .
O51 Cu2 Y1 85.8(2) . .
O12 Cu2 Y1 129.3(2) . .
O7 Cu2 Y1 104.8(2) . .
O10 Cu2 Y1 42.2(2) . .
O381 Cu2 Y1 40.05(17) . .
Y5 Cu2 Y1 68.43(4) . .
O101 Cu3 O1 168.2(3) . .
O101 Cu3 O30 89.6(3) . .
O1 Cu3 O30 94.9(3) . .
O101 Cu3 O2 91.4(3) . .
O1 Cu3 O2 84.2(3) . .
O30 Cu3 O2 179.0(3) . .
O101 Cu3 O382 104.0(2) . .
O1 Cu3 O382 87.3(2) . .
O30 Cu3 O382 86.1(2) . .
O2 Cu3 O382 93.4(2) . .
O101 Cu3 Y5 131.3(2) . .
O1 Cu3 Y5 42.6(2) . .
O30 Cu3 Y5 137.4(2) . .
O2 Cu3 Y5 41.7(2) . .
O382 Cu3 Y5 93.41(17) . .
O151 Cu4 O252 90.1(2) . .
O151 Cu4 O30 168.6(3) . .
O252 Cu4 O30 93.5(2) . .
O151 Cu4 O3 89.7(3) . .
O252 Cu4 O3 157.3(3) . .
O30 Cu4 O3 91.1(3) . .
O6 Cu5 O5 82.9(3) . .
O6 Cu5 O3 173.5(3) . .
O5 Cu5 O3 90.8(3) . .
O6 Cu5 O153 93.8(3) . .
O5 Cu5 O153 169.7(3) . .
O3 Cu5 O153 92.8(3) . .
O6 Cu5 Y6 43.9(2) . .
O5 Cu5 Y6 43.9(2) . .
O3 Cu5 Y6 129.6(2) . .
O153 Cu5 Y6 136.0(2) . .
O6 Cu5 Y4 136.8(2) . .
O5 Cu5 Y4 105.6(2) . .
O3 Cu5 Y4 43.6(2) . .
O153 Cu5 Y4 83.6(2) . .
Y6 Cu5 Y4 117.12(5) . .
O271 Cu6 O20 167.0(3) . .
O271 Cu6 O251 93.6(4) . .
O20 Cu6 O251 93.5(2) . .
O271 Cu6 O4 91.1(3) . .
O20 Cu6 O4 91.0(3) . .
O251 Cu6 O4 137.2(2) . .
O271 Cu6 O371 88.4(4) . .
O20 Cu6 O371 78.7(2) . .
O251 Cu6 O371 130.7(3) . .
O4 Cu6 O371 91.9(2) . .
O271 Cu6 Y3 84.5(3) . .
O20 Cu6 Y3 105.5(2) . .
O251 Cu6 Y3 96.4(2) . .
O4 Cu6 Y3 41.8(2) . .
O371 Cu6 Y3 132.7(2) . .
O281 Cu7 O6 94.3(3) . .
O281 Cu7 O371 90.0(4) . .
O6 Cu7 O371 173.2(3) . .
O281 Cu7 O20 174.9(3) . .
O6 Cu7 O20 90.4(3) . .
O371 Cu7 O20 85.5(3) . .
O281 Cu7 O1W 93.0(3) . .
O6 Cu7 O1W 81.1(3) . .
O371 Cu7 O1W 103.9(3) . .
O20 Cu7 O1W 85.9(3) . .
O281 Cu7 O8 91.5(3) . .
O6 Cu7 O8 79.9(3) . .
O371 Cu7 O8 94.7(3) . .
O20 Cu7 O8 91.1(3) . .
O1W Cu7 O8 160.8(3) . .
O281 Cu7 Y6 81.8(3) . .
O6 Cu7 Y6 42.3(2) . .
O371 Cu7 Y6 133.6(3) . .
O20 Cu7 Y6 103.0(2) . .
O1W Cu7 Y6 121.9(2) . .
O8 Cu7 Y6 40.55(17) . .
O11 Cu8 O7 93.4(3) . .
O11 Cu8 O9 91.6(3) . .
O7 Cu8 O9 175.0(3) . .
O11 Cu8 O1 177.2(3) . .
O7 Cu8 O1 84.2(3) . .
O9 Cu8 O1 90.8(3) . .
O11 Cu8 Y5 135.2(2) . .
O7 Cu8 Y5 41.9(2) . .
O9 Cu8 Y5 133.1(2) . .
O1 Cu8 Y5 42.3(2) . .
Cu3 O1 Cu8 108.7(3) . .
Cu3 O1 Y5 104.0(3) . .
Cu8 O1 Y5 104.2(3) . .
Cu3 O2 Y5 104.2(3) . .
Cu3 O2 Y1 127.1(3) . .
Y5 O2 Y1 109.5(3) . .
Cu5 O3 Cu4 107.6(3) . .
Cu5 O3 Y4 101.7(3) . .
Cu4 O3 Y4 132.7(3) . .
Cu1 O4 Cu6 104.2(3) . .
Cu1 O4 Y3 104.1(3) . .
Cu6 O4 Y3 100.8(3) . .
Cu5 O5 Cu1 113.7(3) . .
Cu5 O5 Y6 101.5(3) . .
Cu1 O5 Y6 98.2(3) . .
Cu5 O6 Cu7 109.3(3) . .
Cu5 O6 Y6 102.6(3) . .
Cu7 O6 Y6 104.0(3) . .
Cu8 O7 Cu2 116.0(3) . .
Cu8 O7 Y5 105.0(3) . .
Cu2 O7 Y5 104.6(3) . .
Cu1 O8 Y6 104.6(3) . .
Cu1 O8 Cu7 95.3(3) . .
Y6 O8 Cu7 95.3(3) . .
Cu1 O9 Cu8 110.5(3) . .
Cu1 O9 Y3 103.1(3) . .
Cu8 O9 Y3 115.7(3) . .
Cu2 O10 Y5 105.2(3) . .
Cu2 O10 Y1 104.5(3) . .
Y5 O10 Y1 109.7(3) . .
Cu6 O20 Cu7 103.3(4) . .
Cu4 O30 Cu3 131.1(4) . .
O13 P11 O12 109.7(4) . .
O13 P11 O11 111.9(4) . .
O12 P11 O11 112.9(4) . .
O13 P11 C11 108.8(5) . .
O12 P11 C11 105.7(5) . .
O11 P11 C11 107.5(5) . .
P11 O11 Cu8 128.4(4) . .
P11 O12 Cu2 137.2(4) . .
P11 O13 Y6 152.8(4) . .
C18 C11 C12 109.2(9) . .
C18 C11 C24 112.1(10) . .
C12 C11 C24 110.4(10) . .
C18 C11 P11 109.9(8) . .
C12 C11 P11 111.2(8) . .
C24 C11 P11 104.1(8) . .
C17 C12 C13 116.5(13) . .
C17 C12 C11 119.9(12) . .
C13 C12 C11 123.5(11) . .
C12 C13 C14 122.3(12) . .
C12 C13 H13 118.8 . .
C14 C13 H13 118.8 . .
C15 C14 C13 120.2(14) . .
C15 C14 H14 119.9 . .
C13 C14 H14 119.9 . .
C16 C15 C14 117.9(15) . .
C16 C15 H15 121.1 . .
C14 C15 H15 121.1 . .
C15 C16 C17 120.1(16) . .
C15 C16 H16 120.0 . .
C17 C16 H16 120.0 . .
C12 C17 C16 122.9(16) . .
C12 C17 H17 118.5 . .
C16 C17 H17 118.5 . .
C19 C18 C23 114.5(12) . .
C19 C18 C11 122.7(11) . .
C23 C18 C11 122.8(12) . .
C18 C19 C20 124.2(13) . .
C18 C19 H19 117.9 . .
C20 C19 H19 117.9 . .
C21 C20 C19 117.6(15) . .
C21 C20 H20 121.2 . .
C19 C20 H20 121.2 . .
C20 C21 C22 121.5(15) . .
C20 C21 H21 119.2 . .
C22 C21 H21 119.2 . .
C21 C22 C23 120.6(14) . .
C21 C22 H22 119.7 . .
C23 C22 H22 119.7 . .
C22 C23 C18 121.5(14) . .
C22 C23 H23 119.3 . .
C18 C23 H23 119.3 . .
C29 C24 C25 117.3(13) . .
C29 C24 C11 121.2(12) . .
C25 C24 C11 120.8(11) . .
C26 C25 C24 122.6(13) . .
C26 C25 H25 118.7 . .
C24 C25 H25 118.7 . .
C25 C26 C27 118.3(14) . .
C25 C26 H26 120.9 . .
C27 C26 H26 120.9 . .
C28 C27 C26 119.3(14) . .
C28 C27 H27 120.3 . .
C26 C27 H27 120.3 . .
C29 C28 C27 120.0(14) . .
C29 C28 H28 120.0 . .
C27 C28 H28 120.0 . .
C24 C29 C28 122.4(14) . .
C24 C29 H29 118.8 . .
C28 C29 H29 118.8 . .
O53 P51 O52 111.7(4) . .
O53 P51 O51 112.2(4) . .
O52 P51 O51 113.4(4) . .
O53 P51 C51 108.0(5) . .
O52 P51 C51 106.7(5) . .
O51 P51 C51 104.2(5) . .
P51 O51 Cu2 124.8(4) . .
P51 O52 Y2 136.7(4) . .
P51 O53 Y1 126.7(4) . .
C52 C51 C58 109.1(10) . .
C52 C51 C64 113.6(10) . .
C58 C51 C64 109.7(10) . .
C52 C51 P51 110.6(8) . .
C58 C51 P51 106.7(8) . .
C64 C51 P51 106.9(8) . .
C53 C52 C57 116.6(12) . .
C53 C52 C51 122.9(11) . .
C57 C52 C51 120.2(11) . .
C52 C53 C54 121.8(12) . .
C52 C53 H53 119.1 . .
C54 C53 H53 119.1 . .
C53 C54 C55 119.6(13) . .
C53 C54 H54 120.2 . .
C55 C54 H54 120.2 . .
C56 C55 C54 120.6(14) . .
C56 C55 H55 119.7 . .
C54 C55 H55 119.7 . .
C55 C56 C57 118.6(14) . .
C55 C56 H56 120.7 . .
C57 C56 H56 120.7 . .
C56 C57 C52 122.8(13) . .
C56 C57 H57 118.6 . .
C52 C57 H57 118.6 . .
C59 C58 C63 117.6(12) . .
C59 C58 C51 119.4(11) . .
C63 C58 C51 122.6(12) . .
C58 C59 C60 120.1(13) . .
C58 C59 H59 119.9 . .
C60 C59 H59 119.9 . .
C59 C60 C61 120.0(14) . .
C59 C60 H60 120.0 . .
C61 C60 H60 120.0 . .
C62 C61 C60 118.2(14) . .
C62 C61 H61 120.9 . .
C60 C61 H61 120.9 . .
C63 C62 C61 123.7(14) . .
C63 C62 H62 118.1 . .
C61 C62 H62 118.1 . .
C62 C63 C58 120.3(14) . .
C62 C63 H63 119.8 . .
C58 C63 H63 119.8 . .
C69 C64 C65 117.2(13) . .
C69 C64 C51 120.1(13) . .
C65 C64 C51 122.7(12) . .
C66 C65 C64 121.3(15) . .
C66 C65 H65 119.3 . .
C64 C65 H65 119.3 . .
C65 C66 C67 121.2(16) . .
C65 C66 H66 119.4 . .
C67 C66 H66 119.4 . .
C68 C67 C66 120.3(16) . .
C68 C67 H67 119.9 . .
C66 C67 H67 119.9 . .
C67 C68 C69 119.5(16) . .
C67 C68 H68 120.3 . .
C69 C68 H68 120.3 . .
C64 C69 C68 120.4(15) . .
C64 C69 H69 119.8 . .
C68 C69 H69 119.8 . .
O101 P101 O102 112.8(4) . .
O101 P101 O103 110.8(5) . .
O102 P101 O103 113.4(4) . .
O101 P101 C101 103.3(5) . .
O102 P101 C101 109.7(5) . .
O103 P101 C101 106.0(5) . .
P101 O101 Cu3 131.9(4) . .
P101 O102 Y1 145.4(4) . .
P101 O103 Y4 151.6(5) . .
C10A C101 C114 102.0(16) . .
C10A C101 C102 108.3(15) . .
C114 C101 C102 109.6(10) . .
C10A C101 C108 14.2(16) . .
C114 C101 C108 113.4(11) . .
C102 C101 C108 110.2(10) . .
C10A C101 P101 117.8(15) . .
C114 C101 P101 108.5(8) . .
C102 C101 P101 110.1(8) . .
C108 C101 P101 104.9(8) . .
C103 C102 C107 118.9(13) . .
C103 C102 C101 121.0(13) . .
C107 C102 C101 119.9(11) . .
C102 C103 C104 120.7(16) . .
C102 C103 H103 119.7 . .
C104 C103 H103 119.7 . .
C105 C104 C103 119.6(18) . .
C105 C104 H104 120.2 . .
C103 C104 H104 120.2 . .
C104 C105 C106 121.6(17) . .
C104 C105 H105 119.2 . .
C106 C105 H105 119.2 . .
C105 C106 C107 116.8(16) . .
C105 C106 H106 121.6 . .
C107 C106 H106 121.6 . .
C102 C107 C106 122.4(14) . .
C102 C107 H107 118.8 . .
C106 C107 H107 118.8 . .
C109 C108 C113 120.0 . .
C109 C108 C101 119.5(9) . .
C113 C108 C101 120.2(9) . .
C110 C109 C108 120.0 . .
C110 C109 H109 120.0 . .
C108 C109 H109 120.0 . .
C111 C110 C109 120.0 . .
C111 C110 H110 120.0 . .
C109 C110 H110 120.0 . .
C110 C111 C112 120.0 . .
C110 C111 H111 120.0 . .
C112 C111 H111 120.0 . .
C113 C112 C111 120.0 . .
C113 C112 H112 120.0 . .
C111 C112 H112 120.0 . .
C112 C113 C108 120.0 . .
C112 C113 H113 120.0 . .
C108 C113 H113 120.0 . .
C10B C10A C10F 120.0 . .
C10B C10A C101 121(2) . .
C10F C10A C101 118(2) . .
C10A C10B C10C 120.0 . .
C10A C10B H10B 120.0 . .
C10C C10B H10B 120.0 . .
C10B C10C C10D 120.0 . .
C10B C10C H10C 120.0 . .
C10D C10C H10C 120.0 . .
C10E C10D C10C 120.0 . .
C10E C10D H10D 120.0 . .
C10C C10D H10D 120.0 . .
C10F C10E C10D 120.0 . .
C10F C10E H10E 120.0 . .
C10D C10E H10E 120.0 . .
C10E C10F C10A 120.0 . .
C10E C10F H10F 120.0 . .
C10A C10F H10F 120.0 . .
C115 C114 C119 115.7(13) . .
C115 C114 C101 122.8(13) . .
C119 C114 C101 121.4(12) . .
C114 C115 C116 120.5(15) . .
C114 C115 H115 119.7 . .
C116 C115 H115 119.7 . .
C117 C116 C115 120.5(16) . .
C117 C116 H116 119.8 . .
C115 C116 H116 119.8 . .
C118 C117 C116 121.0(17) . .
C118 C117 H117 119.5 . .
C116 C117 H117 119.5 . .
C117 C118 C119 117.7(17) . .
C117 C118 H118 121.1 . .
C119 C118 H118 121.1 . .
C114 C119 C118 124.5(15) . .
C114 C119 H119 117.7 . .
C118 C119 H119 117.7 . .
O152 P151 O151 112.6(4) . .
O152 P151 O153 110.8(4) . .
O151 P151 O153 111.7(5) . .
O152 P151 C151 110.5(5) . .
O151 P151 C151 104.2(5) . .
O153 P151 C151 106.7(5) . .
O152 P151 Y4 31.7(3) . .
O151 P151 Y4 99.3(3) . .
O153 P151 Y4 91.5(3) . .
C151 P151 Y4 142.0(4) . .
P151 O151 Cu4 123.3(5) . .
P151 O152 Y4 127.2(4) . .
P151 O153 Cu5 118.6(4) . .
C164 C151 C158 112.6(10) . .
C164 C151 C152 110.2(10) . .
C158 C151 C152 108.5(10) . .
C164 C151 P151 109.3(8) . .
C158 C151 P151 106.5(8) . .
C152 C151 P151 109.6(8) . .
C153 C152 C157 117.8(12) . .
C153 C152 C151 119.4(12) . .
C157 C152 C151 122.6(11) . .
C152 C153 C154 119.0(13) . .
C152 C153 H153 120.5 . .
C154 C153 H153 120.5 . .
C155 C154 C153 121.2(13) . .
C155 C154 H154 119.4 . .
C153 C154 H154 119.4 . .
C156 C155 C154 118.7(13) . .
C156 C155 H155 120.6 . .
C154 C155 H155 120.6 . .
C157 C156 C155 120.4(14) . .
C157 C156 H156 119.8 . .
C155 C156 H156 119.8 . .
C156 C157 C152 122.7(13) . .
C156 C157 H157 118.7 . .
C152 C157 H157 118.7 . .
C163 C158 C159 121.0(13) . .
C163 C158 C151 119.2(13) . .
C159 C158 C151 119.7(12) . .
C160 C159 C158 120.7(14) . .
C160 C159 H159 119.7 . .
C158 C159 H159 119.7 . .
C159 C160 C161 117.9(16) . .
C159 C160 H160 121.1 . .
C161 C160 H160 121.1 . .
C160 C161 C162 121.1(16) . .
C160 C161 H161 119.5 . .
C162 C161 H161 119.5 . .
C163 C162 C161 118.6(17) . .
C163 C162 H162 120.7 . .
C161 C162 H162 120.7 . .
C162 C163 C158 120.7(16) . .
C162 C163 H163 119.6 . .
C158 C163 H163 119.6 . .
C169 C164 C165 119.7(13) . .
C169 C164 C151 120.2(13) . .
C165 C164 C151 120.1(11) . .
C164 C165 C166 120.2(13) . .
C164 C165 H165 119.9 . .
C166 C165 H165 119.9 . .
C165 C166 C167 120.2(14) . .
C165 C166 H166 119.9 . .
C167 C166 H166 119.9 . .
C168 C167 C166 118.0(14) . .
C168 C167 H167 121.0 . .
C166 C167 H167 121.0 . .
C169 C168 C167 120.4(14) . .
C169 C168 H168 119.8 . .
C167 C168 H168 119.8 . .
C164 C169 C168 121.3(14) . .
C164 C169 H169 119.4 . .
C168 C169 H169 119.4 . .
O202 P201 O201 111.7(4) . .
O202 P201 O203 113.0(4) . .
O201 P201 O203 110.8(4) . .
O202 P201 C201 105.8(5) . .
O201 P201 C201 107.5(5) . .
O203 P201 C201 107.7(5) . .
P201 O201 Y6 156.3(4) . .
P201 O202 Y2 137.4(4) . .
P201 O203 Y4 134.0(4) . .
C208 C201 C214 109.6(9) . .
C208 C201 C202 111.9(9) . .
C214 C201 C202 108.3(10) . .
C208 C201 P201 109.3(8) . .
C214 C201 P201 110.1(8) . .
C202 C201 P201 107.5(7) . .
C207 C202 C203 118.7(11) . .
C207 C202 C201 121.9(11) . .
C203 C202 C201 119.3(10) . .
C204 C203 C202 119.3(12) . .
C204 C203 H203 120.4 . .
C202 C203 H203 120.4 . .
C203 C204 C205 122.4(12) . .
C203 C204 H204 118.8 . .
C205 C204 H204 118.8 . .
C204 C205 C206 119.7(13) . .
C204 C205 H205 120.1 . .
C206 C205 H205 120.1 . .
C207 C206 C205 118.0(12) . .
C207 C206 H206 121.0 . .
C205 C206 H206 121.0 . .
C206 C207 C202 121.8(12) . .
C206 C207 H207 119.1 . .
C202 C207 H207 119.1 . .
C213 C208 C209 118.9(11) . .
C213 C208 C201 121.2(11) . .
C209 C208 C201 119.6(10) . .
C208 C209 C210 119.6(12) . .
C208 C209 H209 120.2 . .
C210 C209 H209 120.2 . .
C209 C210 C211 119.7(13) . .
C209 C210 H210 120.2 . .
C211 C210 H210 120.2 . .
C212 C211 C210 116.9(12) . .
C212 C211 H211 121.5 . .
C210 C211 H211 121.5 . .
C211 C212 C213 123.8(12) . .
C211 C212 H212 118.1 . .
C213 C212 H212 118.1 . .
C208 C213 C212 121.0(12) . .
C208 C213 H213 119.5 . .
C212 C213 H213 119.5 . .
C215 C214 C219 117.1(12) . .
C215 C214 C201 120.4(12) . .
C219 C214 C201 122.2(11) . .
C214 C215 C216 121.5(14) . .
C214 C215 H215 119.2 . .
C216 C215 H215 119.2 . .
C217 C216 C215 118.8(14) . .
C217 C216 H216 120.6 . .
C215 C216 H216 120.6 . .
C218 C217 C216 119.6(14) . .
C218 C217 H217 120.2 . .
C216 C217 H217 120.2 . .
C219 C218 C217 119.8(14) . .
C219 C218 H218 120.1 . .
C217 C218 H218 120.1 . .
C218 C219 C214 123.0(13) . .
C218 C219 H219 118.5 . .
C214 C219 H219 118.5 . .
O253 P251 O252 112.8(5) . .
O253 P251 O251 110.3(5) . .
O252 P251 O251 113.3(5) . .
O253 P251 C251 107.2(5) . .
O252 P251 C251 104.3(5) . .
O251 P251 C251 108.4(5) . .
P251 O251 Cu6 111.6(5) . .
P251 O252 Cu4 134.9(5) . .
P251 O253 Y3 157.7(5) . .
C258 C251 C252 106.0(14) . .
C258 C251 C264 111.1(11) . .
C252 C251 C264 113.3(16) . .
C258 C251 C25A 111.8(11) . .
C252 C251 C25A 10.2(15) . .
C264 C251 C25A 103.1(11) . .
C258 C251 P251 110.1(9) . .
C252 C251 P251 103.4(12) . .
C264 C251 P251 112.5(8) . .
C25A C251 P251 108.1(9) . .
C253 C252 C257 120.0 . .
C253 C252 C251 116(2) . .
C257 C252 C251 124(2) . .
C252 C253 C254 120.0 . .
C252 C253 H253 120.0 . .
C254 C253 H253 120.0 . .
C255 C254 C253 120.0 . .
C255 C254 H254 120.0 . .
C253 C254 H254 120.0 . .
C254 C255 C256 120.0 . .
C254 C255 H255 120.0 . .
C256 C255 H255 120.0 . .
C257 C256 C255 120.0 . .
C257 C256 H256 120.0 . .
C255 C256 H256 120.0 . .
C256 C257 C252 120.0 . .
C256 C257 H257 120.0 . .
C252 C257 H257 120.0 . .
C25B C25A C25F 120.0 . .
C25B C25A C251 120.2(11) . .
C25F C25A C251 119.7(11) . .
C25C C25B C25A 120.0 . .
C25C C25B H25B 120.0 . .
C25A C25B H25B 120.0 . .
C25B C25C C25D 120.0 . .
C25B C25C H25C 120.0 . .
C25D C25C H25C 120.0 . .
C25E C25D C25C 120.0 . .
C25E C25D H25D 120.0 . .
C25C C25D H25D 120.0 . .
C25D C25E C25F 120.0 . .
C25D C25E H25E 120.0 . .
C25F C25E H25E 120.0 . .
C25E C25F C25A 120.0 . .
C25E C25F H25F 120.0 . .
C25A C25F H25F 120.0 . .
C263 C258 C259 115.1(15) . .
C263 C258 C251 120.3(13) . .
C259 C258 C251 124.6(14) . .
C260 C259 C258 119.0(18) . .
C260 C259 H259 120.5 . .
C258 C259 H259 120.5 . .
C261 C260 C259 125(2) . .
C261 C260 H260 117.7 . .
C259 C260 H260 117.7 . .
C260 C261 C262 115(2) . .
C260 C261 H261 122.5 . .
C262 C261 H261 122.5 . .
C261 C262 C263 122.4(19) . .
C261 C262 H262 118.8 . .
C263 C262 H262 118.8 . .
C258 C263 C262 123.4(16) . .
C258 C263 H263 118.3 . .
C262 C263 H263 118.3 . .
C265 C264 C269 117.3(14) . .
C265 C264 C251 121.2(13) . .
C269 C264 C251 121.0(12) . .
C266 C265 C264 125.8(18) . .
C266 C265 H265 117.1 . .
C264 C265 H265 117.1 . .
C265 C266 C267 117.0(19) . .
C265 C266 H266 121.5 . .
C267 C266 H266 121.5 . .
C266 C267 C268 121.3(17) . .
C266 C267 H267 119.4 . .
C268 C267 H267 119.4 . .
C269 C268 C267 119.7(17) . .
C269 C268 H268 120.1 . .
C267 C268 H268 120.1 . .
C268 C269 C264 118.7(16) . .
C268 C269 H269 120.6 . .
C264 C269 H269 120.6 . .
C271 O271 Cu6 125.7(9) . .
C271 O272 Y3 138.4(9) . .
O272 C271 O271 127.6(12) . .
O272 C271 C272 118.6(13) . .
O271 C271 C272 113.8(12) . .
C271 C272 H27A 109.5 . .
C271 C272 H27B 109.5 . .
H27A C272 H27B 109.5 . .
C271 C272 H27C 109.5 . .
H27A C272 H27C 109.5 . .
H27B C272 H27C 109.5 . .
C281 O281 Cu7 128.9(9) . .
C281 O282 Y6 135.5(8) . .
O282 C281 O281 126.0(13) . .
O282 C281 C282 117.9(13) . .
O281 C281 C282 116.0(14) . .
C281 C282 H28A 109.5 . .
C281 C282 H28B 109.5 . .
H28A C282 H28B 109.5 . .
C281 C282 H28C 109.5 . .
H28A C282 H28C 109.5 . .
H28B C282 H28C 109.5 . .
C291 O291 Y6 88.9(8) . .
C291 O292 Y6 97.5(8) . .
O292 C291 O291 123.1(13) . .
O292 C291 C292 124.0(14) . .
O291 C291 C292 112.8(14) . .
O292 C291 Y6 58.6(7) . .
O291 C291 Y6 64.6(7) . .
C292 C291 Y6 174.0(11) . .
C291 C292 H29A 109.5 . .
C291 C292 H29B 109.5 . .
H29A C292 H29B 109.5 . .
C291 C292 H29C 109.5 . .
H29A C292 H29C 109.5 . .
H29B C292 H29C 109.5 . .
C301 O301 Y5 114.6(8) . .
C301 O302 Y5 165.5(9) . 2_577
O302 C301 O301 120.4(12) . .
O302 C301 C302 120.5(12) . .
O301 C301 C302 119.1(11) . .
C301 C302 H30A 109.5 . .
C301 C302 H30B 109.5 . .
H30A C302 H30B 109.5 . .
C301 C302 H30C 109.5 . .
H30A C302 H30C 109.5 . .
H30B C302 H30C 109.5 . .
C311 O311 Y3 94.4(8) . .
C311 O312 Y3 88.8(7) . .
O311 C311 O312 123.5(12) . .
O311 C311 C312 119.1(13) . .
O312 C311 C312 117.4(13) . .
O311 C311 Y3 59.1(6) . .
O312 C311 Y3 64.4(6) . .
C312 C311 Y3 178.2(11) . .
C311 C312 H31A 109.5 . .
C311 C312 H31B 109.5 . .
H31A C312 H31B 109.5 . .
C311 C312 H31C 109.5 . .
H31A C312 H31C 109.5 . .
H31B C312 H31C 109.5 . .
C321 O321 Y5 137.9(7) . .
C321 O322 Y1 140.4(7) . .
O321 C321 O322 124.2(10) . .
O321 C321 C322 118.5(10) . .
O322 C321 C322 117.3(10) . .
C321 C322 H32A 109.5 . .
C321 C322 H32B 109.5 . .
H32A C322 H32B 109.5 . .
C321 C322 H32C 109.5 . .
H32A C322 H32C 109.5 . .
H32B C322 H32C 109.5 . .
C331 O331 Y1 96.0(7) . .
C331 O332 Y2 147.5(7) . .
C331 O332 Y1 91.8(7) . .
Y2 O332 Y1 114.5(3) . .
O332 C331 O331 118.9(10) . .
O332 C331 C332 120.0(11) . .
O331 C331 C332 121.1(12) . .
O332 C331 Y1 61.7(6) . .
O331 C331 Y1 57.3(6) . .
C332 C331 Y1 178.1(9) . .
C331 C332 H33A 109.5 . .
C331 C332 H33B 109.5 . .
H33A C332 H33B 109.5 . .
C331 C332 H33C 109.5 . .
H33A C332 H33C 109.5 . .
H33B C332 H33C 109.5 . .
C341 O342 Y2 159.8(6) . .
O342 C341 O341 123.4(11) . .
O342 C341 C342 118.6(9) . .
O341 C341 C342 118.0(9) . .
C341 C342 H34A 109.5 . .
C341 C342 H34B 109.5 . .
H34A C342 H34B 109.5 . .
C341 C342 H34C 109.5 . .
H34A C342 H34C 109.5 . .
H34B C342 H34C 109.5 . .
C351 O351 Y4 98.5(7) . .
C351 O352 Y2 156.9(8) . .
C351 O352 Y4 94.6(7) . .
Y2 O352 Y4 108.2(3) . .
O351 C351 O352 112.3(11) . .
O351 C351 C352 125.7(12) . .
O352 C351 C352 121.9(11) . .
O351 C351 Y4 55.0(6) . .
O352 C351 Y4 57.5(6) . .
C352 C351 Y4 173.3(9) . .
C351 C352 H35A 109.5 . .
C351 C352 H35B 109.5 . .
H35A C352 H35B 109.5 . .
C351 C352 H35C 109.5 . .
H35A C352 H35C 109.5 . .
H35B C352 H35C 109.5 . .
C361 O361 Y3 96.0(7) . .
C361 O362 Y3 90.2(7) . .
O361 C361 O362 119.8(12) . .
O361 C361 C362 120.8(11) . .
O362 C361 C362 119.3(12) . .
O361 C361 Y3 57.4(6) . .
O362 C361 Y3 62.5(6) . .
C362 C361 Y3 172.9(9) . .
C361 C362 H36A 109.5 . .
C361 C362 H36B 109.5 . .
H36A C362 H36B 109.5 . .
C361 C362 H36C 109.5 . .
H36A C362 H36C 109.5 . .
H36B C362 H36C 109.5 . .
C371 O371 Cu7 121.6(9) . .
C371 O371 Cu6 114.3(9) . .
Cu7 O371 Cu6 91.0(3) . .
O372 C371 O371 126.9(14) . .
O372 C371 C372 119.3(17) . .
O371 C371 C372 113.6(17) . .
C371 C372 H37A 109.5 . .
C371 C372 H37B 109.5 . .
H37A C372 H37B 109.5 . .
C371 C372 H37C 109.5 . .
H37A C372 H37C 109.5 . .
H37B C372 H37C 109.5 . .
O382 N381 O383 122.2(11) . .
O382 N381 O381 122.0(11) . .
O383 N381 O381 115.8(11) . .
N381 O381 Y1 124.0(6) . .
N381 O381 Cu2 117.8(7) . .
Y1 O381 Cu2 97.6(3) . .
N381 O381 Y2 86.9(7) . .
Y1 O381 Y2 106.8(3) . .
Cu2 O381 Y2 125.8(3) . .
N381 O382 Cu3 117.9(7) . .
N381 O383 Y4 135.9(7) . .
N381 O383 Y2 104.7(7) . .
Y4 O383 Y2 112.4(3) . .
C2S N1S C3S 109.6(14) . .
C2S N1S C4S 109.8(17) . .
C3S N1S C4S 111.2(14) . .
C2S N1S C1S 106.8(14) . .
C3S N1S C1S 111.3(13) . .
C4S N1S C1S 108.0(13) . .
N1S C1S H1S1 109.5 . .
N1S C1S H1S2 109.5 . .
H1S1 C1S H1S2 109.5 . .
N1S C1S H1S3 109.5 . .
H1S1 C1S H1S3 109.5 . .
H1S2 C1S H1S3 109.5 . .
N1S C2S H2S1 109.5 . .
N1S C2S H2S2 109.5 . .
H2S1 C2S H2S2 109.5 . .
N1S C2S H2S3 109.5 . .
H2S1 C2S H2S3 109.5 . .
H2S2 C2S H2S3 109.5 . .
N1S C3S H3S1 109.5 . .
N1S C3S H3S2 109.5 . .
H3S1 C3S H3S2 109.5 . .
N1S C3S H3S3 109.5 . .
H3S1 C3S H3S3 109.5 . .
H3S2 C3S H3S3 109.5 . .
N1S C4S H4S1 109.5 . .
N1S C4S H4S2 109.5 . .
H4S1 C4S H4S2 109.5 . .
N1S C4S H4S3 109.5 . .
H4S1 C4S H4S3 109.5 . .
H4S2 C4S H4S3 109.5 . .
N11S C11S C12S 176(3) . .
C11S C12S H12A 109.5 . .
C11S C12S H12B 109.5 . .
H12A C12S H12B 109.5 . .
C11S C12S H12C 109.5 . .
H12A C12S H12C 109.5 . .
H12B C12S H12C 109.5 . .
C22S C21S N21S 161(3) . .
C21S C22S H22A 109.5 . .
C21S C22S H22B 109.5 . .
H22A C22S H22B 109.5 . .
C21S C22S H22C 109.5 . .
H22A C22S H22C 109.5 . .
H22B C22S H22C 109.5 . .
C32S N31S C34S 113(2) . .
C32S N31S C33S 112(2) . .
C34S N31S C33S 107(2) . .
C32S N31S C31S 107.1(19) . .
C34S N31S C31S 107.8(19) . .
C33S N31S C31S 110(2) . .
N31S C31S H31D 109.5 . .
N31S C31S H31E 109.5 . .
H31D C31S H31E 109.5 . .
N31S C31S H31F 109.5 . .
H31D C31S H31F 109.5 . .
H31E C31S H31F 109.5 . .
N31S C32S H32D 109.5 . .
N31S C32S H32E 109.5 . .
H32D C32S H32E 109.5 . .
N31S C32S H32F 109.5 . .
H32D C32S H32F 109.5 . .
H32E C32S H32F 109.5 . .
N31S C33S H33D 109.5 . .
N31S C33S H33E 109.5 . .
H33D C33S H33E 109.5 . .
N31S C33S H33F 109.5 . .
H33D C33S H33F 109.5 . .
H33E C33S H33F 109.5 . .
N31S C34S H34D 109.5 . .
N31S C34S H34E 109.5 . .
H34D C34S H34E 109.5 . .
N31S C34S H34F 109.5 . .
H34D C34S H34F 109.5 . .
H34E C34S H34F 109.5 . .
N41S C41S C42S 176(3) . .
C41S C42S H42A 109.5 . .
C41S C42S H42B 109.5 . .
H42A C42S H42B 109.5 . .
C41S C42S H42C 109.5 . .
H42A C42S H42C 109.5 . .
H42B C42S H42C 109.5 . .
C52S C51S N51S 177(3) . .
C51S C52S H52A 109.5 . .
C51S C52S H52B 109.5 . .
H52A C52S H52B 109.5 . .
C51S C52S H52C 109.5 . .
H52A C52S H52C 109.5 . .
H52B C52S H52C 109.5 . .
N71S C71S C72S 154(3) . .
C71S C72S H72A 109.5 . .
C71S C72S H72B 109.5 . .
H72A C72S H72B 109.5 . .
C71S C72S H72C 109.5 . .
H72A C72S H72C 109.5 . .
H72B C72S H72C 109.5 . .
N81S C81S C82S 178(4) . .
C81S C82S H82A 109.5 . .
C81S C82S H82B 109.5 . .
H82A C82S H82B 109.5 . .
C81S C82S H82C 109.5 . .
H82A C82S H82C 109.5 . .
H82B C82S H82C 109.5 . .
N91S C91S C92S 173(4) . .
C91S C92S H92A 109.5 . .
C91S C92S H92B 109.5 . .
H92A C92S H92B 109.5 . .
C91S C92S H92C 109.5 . .
H92A C92S H92C 109.5 . .
H92B C92S H92C 109.5 . .
N200 C300 C400 157(5) . .
C300 C400 H40A 109.5 . .
C300 C400 H40B 109.5 . .
H40A C400 H40B 109.5 . .
C300 C400 H40C 109.5 . .
H40A C400 H40C 109.5 . .
H40B C400 H40C 109.5 . .
N100 C100 C200 154(4) . .
C100 C200 H20A 109.5 . .
C100 C200 H20B 109.5 . .
H20A C200 H20B 109.5 . .
C100 C200 H20C 109.5 . .
H20A C200 H20C 109.5 . .
H20B C200 H20C 109.5 . .
N1X C1X C2X 168(4) . .
C1X C2X H2X1 109.5 . .
C1X C2X H2X2 109.5 . .
H2X1 C2X H2X2 109.5 . .
C1X C2X H2X3 109.5 . .
H2X1 C2X H2X3 109.5 . .
H2X2 C2X H2X3 109.5 . .

loop_
_geom_bond_atom_site_label_1
_geom_bond_atom_site_label_2
_geom_bond_distance
_geom_bond_site_symmetry_2
Y1 O322 2.279(7) .
Y1 O102 2.285(7) .
Y1 O381 2.285(7) .
Y1 O53 2.290(7) .
Y1 O331 2.391(7) .
Y1 O10 2.444(7) .
Y1 O2 2.454(7) .
Y1 O332 2.489(7) .
Y1 C331 2.825(12) .
Y1 Cu2 3.5206(18) .
Y1 Y5 3.9338(15) .
Y2 O342 2.220(8) .
Y2 O52 2.222(7) .
Y2 O202 2.279(7) .
Y2 O332 2.340(8) .
Y2 O383 2.387(7) .
Y2 O3W 2.400(7) .
Y2 O352 2.418(8) .
Y2 O381 2.764(7) .
Y2 Y4 3.9355(16) .
Y3 O253 2.246(8) .
Y3 O272 2.298(8) .
Y3 O4 2.350(7) .
Y3 O361 2.356(8) .
Y3 O9 2.357(7) .
Y3 O311 2.395(9) .
Y3 O362 2.467(8) .
Y3 O312 2.508(8) .
Y3 C361 2.780(13) .
Y3 C311 2.781(13) .
Y3 Cu1 3.3849(18) .
Y3 Cu6 3.460(2) .
Y4 O103 2.188(7) .
Y4 O152 2.222(7) .
Y4 O203 2.255(7) .
Y4 O383 2.349(7) .
Y4 O351 2.389(7) .
Y4 O3 2.393(7) .
Y4 O352 2.441(7) .
Y4 C351 2.886(15) .
Y4 P151 3.362(3) .
Y4 Cu5 3.3949(18) .
Y5 O302 2.268(8) 2_577
Y5 O301 2.319(7) .
Y5 O2 2.363(7) .
Y5 O10 2.368(7) .
Y5 O7 2.390(7) .
Y5 O1 2.402(7) .
Y5 O321 2.426(7) .
Y5 O2W 2.467(7) .
Y5 Cu3 3.4414(18) .
Y5 Cu8 3.4574(18) .
Y5 Cu2 3.4748(17) .
Y6 O13 2.237(7) .
Y6 O201 2.243(7) .
Y6 O8 2.268(7) .
Y6 O282 2.314(8) .
Y6 O5 2.403(7) .
Y6 O6 2.411(7) .
Y6 O292 2.414(8) .
Y6 O291 2.533(10) .
Y6 C291 2.805(13) .
Y6 Cu1 3.3195(17) .
Y6 Cu5 3.3933(18) .
Y6 Cu7 3.4739(18) .
Cu1 O8 1.917(7) .
Cu1 O4 1.931(7) .
Cu1 O9 1.954(7) .
Cu1 O5 1.974(7) .
Cu2 O51 1.917(7) .
Cu2 O12 1.955(7) .
Cu2 O7 1.989(7) .
Cu2 O10 1.997(7) .
Cu2 O381 2.393(7) .
Cu3 O101 1.884(8) .
Cu3 O1 1.950(7) .
Cu3 O30 1.969(7) .
Cu3 O2 1.989(7) .
Cu3 O382 2.375(7) .
Cu4 O151 1.910(7) .
Cu4 O252 1.914(7) .
Cu4 O30 1.938(7) .
Cu4 O3 1.984(7) .
Cu5 O6 1.918(7) .
Cu5 O5 1.963(7) .
Cu5 O3 1.971(7) .
Cu5 O153 1.975(7) .
Cu6 O271 1.890(9) .
Cu6 O20 1.937(7) .
Cu6 O251 1.991(8) .
Cu6 O4 2.138(8) .
Cu6 O371 2.339(9) .
Cu7 O281 1.932(9) .
Cu7 O6 1.984(7) .
Cu7 O371 2.002(9) .
Cu7 O20 2.021(8) .
Cu7 O1W 2.429(8) .
Cu7 O8 2.430(8) .
Cu8 O11 1.915(7) .
Cu8 O7 1.955(7) .
Cu8 O9 1.959(7) .
Cu8 O1 1.967(7) .
P11 O13 1.514(7) .
P11 O12 1.518(7) .
P11 O11 1.527(7) .
P11 C11 1.884(12) .
C11 C18 1.539(16) .
C11 C12 1.537(15) .
C11 C24 1.555(16) .
C12 C17 1.303(18) .
C12 C13 1.376(13) .
C13 C14 1.388(13) .
C13 H13 0.9500 .
C14 C15 1.356(14) .
C14 H14 0.9500 .
C15 C16 1.355(16) .
C15 H15 0.9500 .
C16 C17 1.416(15) .
C16 H16 0.9500 .
C17 H17 0.9500 .
C18 C19 1.385(17) .
C18 C23 1.404(16) .
C19 C20 1.411(17) .
C19 H19 0.9500 .
C20 C21 1.340(19) .
C20 H20 0.9500 .
C21 C22 1.35(2) .
C21 H21 0.9500 .
C22 C23 1.388(17) .
C22 H22 0.9500 .
C23 H23 0.9500 .
C24 C29 1.341(16) .
C24 C25 1.392(16) .
C25 C26 1.370(16) .
C25 H25 0.9500 .
C26 C27 1.392(18) .
C26 H26 0.9500 .
C27 C28 1.377(18) .
C27 H27 0.9500 .
C28 C29 1.373(17) .
C28 H28 0.9500 .
C29 H29 0.9500 .
P51 O53 1.511(7) .
P51 O52 1.523(8) .
P51 O51 1.534(8) .
P51 C51 1.896(11) .
C51 C52 1.497(16) .
C51 C58 1.565(16) .
C51 C64 1.575(17) .
C52 C53 1.376(15) .
C52 C57 1.409(16) .
C53 C54 1.382(17) .
C53 H53 0.9500 .
C54 C55 1.398(17) .
C54 H54 0.9500 .
C55 C56 1.365(17) .
C55 H55 0.9500 .
C56 C57 1.383(17) .
C56 H56 0.9500 .
C57 H57 0.9500 .
C58 C59 1.400(17) .
C58 C63 1.425(16) .
C59 C60 1.400(17) .
C59 H59 0.9500 .
C60 C61 1.412(19) .
C60 H60 0.9500 .
C61 C62 1.347(19) .
C61 H61 0.9500 .
C62 C63 1.339(17) .
C62 H62 0.9500 .
C63 H63 0.9500 .
C64 C69 1.328(17) .
C64 C65 1.405(18) .
C65 C66 1.329(17) .
C65 H65 0.9500 .
C66 C67 1.35(2) .
C66 H66 0.9500 .
C67 C68 1.31(2) .
C67 H67 0.9500 .
C68 C69 1.439(19) .
C68 H68 0.9500 .
C69 H69 0.9500 .
P101 O101 1.507(8) .
P101 O102 1.516(8) .
P101 O103 1.517(8) .
P101 C101 1.881(12) .
C101 C10A 1.43(2) .
C101 C114 1.520(17) .
C101 C102 1.538(16) .
C101 C108 1.615(15) .
C102 C103 1.358(18) .
C102 C107 1.387(17) .
C103 C104 1.39(2) .
C103 H103 0.9500 .
C104 C105 1.38(2) .
C104 H104 0.9500 .
C105 C106 1.38(2) .
C105 H105 0.9500 .
C106 C107 1.395(18) .
C106 H106 0.9500 .
C107 H107 0.9500 .
C108 C109 1.3900 .
C108 C113 1.3900 .
C109 C110 1.3900 .
C109 H109 0.9500 .
C110 C111 1.3900 .
C110 H110 0.9500 .
C111 C112 1.3900 .
C111 H111 0.9500 .
C112 C113 1.3900 .
C112 H112 0.9500 .
C113 H113 0.9500 .
C10A C10B 1.3900 .
C10A C10F 1.3900 .
C10B C10C 1.3900 .
C10B H10B 0.9500 .
C10C C10D 1.3900 .
C10C H10C 0.9500 .
C10D C10E 1.3900 .
C10D H10D 0.9500 .
C10E C10F 1.3900 .
C10E H10E 0.9500 .
C10F H10F 0.9500 .
C114 C115 1.371(18) .
C114 C119 1.386(18) .
C115 C116 1.45(2) .
C115 H115 0.9500 .
C116 C117 1.38(2) .
C116 H116 0.9500 .
C117 C118 1.33(2) .
C117 H117 0.9500 .
C118 C119 1.444(18) .
C118 H118 0.9500 .
C119 H119 0.9500 .
P151 O152 1.515(8) .
P151 O151 1.527(8) .
P151 O153 1.531(8) .
P151 C151 1.873(11) .
C151 C164 1.505(17) .
C151 C158 1.553(17) .
C151 C152 1.562(16) .
C152 C153 1.379(16) .
C152 C157 1.417(17) .
C153 C154 1.411(17) .
C153 H153 0.9500 .
C154 C155 1.395(18) .
C154 H154 0.9500 .
C155 C156 1.374(17) .
C155 H155 0.9500 .
C156 C157 1.342(17) .
C156 H156 0.9500 .
C157 H157 0.9500 .
C158 C163 1.391(18) .
C158 C159 1.432(18) .
C159 C160 1.378(17) .
C159 H159 0.9500 .
C160 C161 1.43(2) .
C160 H160 0.9500 .
C161 C162 1.45(2) .
C161 H161 0.9500 .
C162 C163 1.37(2) .
C162 H162 0.9500 .
C163 H163 0.9500 .
C164 C169 1.370(17) .
C164 C165 1.378(16) .
C165 C166 1.389(17) .
C165 H165 0.9500 .
C166 C167 1.419(18) .
C166 H166 0.9500 .
C167 C168 1.391(18) .
C167 H167 0.9500 .
C168 C169 1.380(18) .
C168 H168 0.9500 .
C169 H169 0.9500 .
P201 O202 1.506(7) .
P201 O201 1.530(8) .
P201 O203 1.530(8) .
P201 C201 1.890(11) .
C201 C208 1.533(15) .
C201 C214 1.550(16) .
C201 C202 1.570(15) .
C202 C207 1.385(15) .
C202 C203 1.410(15) .
C203 C204 1.352(16) .
C203 H203 0.9500 .
C204 C205 1.353(16) .
C204 H204 0.9500 .
C205 C206 1.422(17) .
C205 H205 0.9500 .
C206 C207 1.370(16) .
C206 H206 0.9500 .
C207 H207 0.9500 .
C208 C213 1.338(15) .
C208 C209 1.391(16) .
C209 C210 1.390(16) .
C209 H209 0.9500 .
C210 C211 1.419(17) .
C210 H210 0.9500 .
C211 C212 1.327(17) .
C211 H211 0.9500 .
C212 C213 1.352(16) .
C212 H212 0.9500 .
C213 H213 0.9500 .
C214 C215 1.342(16) .
C214 C219 1.389(16) .
C215 C216 1.398(18) .
C215 H215 0.9500 .
C216 C217 1.38(2) .
C216 H216 0.9500 .
C217 C218 1.365(19) .
C217 H217 0.9500 .
C218 C219 1.329(17) .
C218 H218 0.9500 .
C219 H219 0.9500 .
P251 O253 1.520(8) .
P251 O252 1.523(9) .
P251 O251 1.529(9) .
P251 C251 1.866(12) .
C251 C258 1.484(18) .
C251 C252 1.532(9) .
C251 C264 1.533(17) .
C251 C25A 1.657(17) .
C252 C253 1.3900 .
C252 C257 1.3900 .
C253 C254 1.3900 .
C253 H253 0.9500 .
C254 C255 1.3900 .
C254 H254 0.9500 .
C255 C256 1.3900 .
C255 H255 0.9500 .
C256 C257 1.3900 .
C256 H256 0.9500 .
C257 H257 0.9500 .
C25A C25B 1.3900 .
C25A C25F 1.3900 .
C25B C25C 1.3900 .
C25B H25B 0.9500 .
C25C C25D 1.3900 .
C25C H25C 0.9500 .
C25D C25E 1.3900 .
C25D H25D 0.9500 .
C25E C25F 1.3900 .
C25E H25E 0.9500 .
C25F H25F 0.9500 .
C258 C263 1.364(19) .
C258 C259 1.409(19) .
C259 C260 1.40(2) .
C259 H259 0.9500 .
C260 C261 1.35(3) .
C260 H260 0.9500 .
C261 C262 1.36(3) .
C261 H261 0.9500 .
C262 C263 1.37(2) .
C262 H262 0.9500 .
C263 H263 0.9500 .
C264 C265 1.348(17) .
C264 C269 1.380(18) .
C265 C266 1.33(2) .
C265 H265 0.9500 .
C266 C267 1.34(2) .
C266 H266 0.9500 .
C267 C268 1.39(2) .
C267 H267 0.9500 .
C268 C269 1.38(2) .
C268 H268 0.9500 .
C269 H269 0.9500 .
O271 C271 1.259(16) .
O272 C271 1.253(15) .
C271 C272 1.561(17) .
C272 H27A 0.9800 .
C272 H27B 0.9800 .
C272 H27C 0.9800 .
O281 C281 1.263(15) .
O282 C281 1.244(15) .
C281 C282 1.535(18) .
C282 H28A 0.9800 .
C282 H28B 0.9800 .
C282 H28C 0.9800 .
O291 C291 1.253(15) .
O292 C291 1.148(14) .
C291 C292 1.321(13) .
C292 H29A 0.9800 .
C292 H29B 0.9800 .
C292 H29C 0.9800 .
O301 C301 1.275(13) .
O302 C301 1.228(13) .
O302 Y5 2.268(8) 2_577
C301 C302 1.469(16) .
C302 H30A 0.9800 .
C302 H30B 0.9800 .
C302 H30C 0.9800 .
O311 C311 1.243(15) .
O312 C311 1.256(15) .
C311 C312 1.478(17) .
C312 H31A 0.9800 .
C312 H31B 0.9800 .
C312 H31C 0.9800 .
O321 C321 1.248(12) .
O322 C321 1.258(12) .
C321 C322 1.481(15) .
C322 H32A 0.9800 .
C322 H32B 0.9800 .
C322 H32C 0.9800 .
O331 C331 1.275(13) .
O332 C331 1.261(13) .
C331 C332 1.481(15) .
C332 H33A 0.9800 .
C332 H33B 0.9800 .
C332 H33C 0.9800 .
O341 C341 1.256(9) .
O342 C341 1.243(8) .
C341 C342 1.550(9) .
C342 H34A 0.9800 .
C342 H34B 0.9800 .
C342 H34C 0.9800 .
O351 C351 1.303(14) .
O352 C351 1.357(13) .
C351 C352 1.413(16) .
C352 H35A 0.9800 .
C352 H35B 0.9800 .
C352 H35C 0.9800 .
O361 C361 1.251(14) .
O362 C361 1.273(13) .
C361 C362 1.495(16) .
C362 H36A 0.9800 .
C362 H36B 0.9800 .
C362 H36C 0.9800 .
O371 C371 1.300(18) .
O372 C371 1.264(18) .
C371 C372 1.47(2) .
C372 H37A 0.9800 .
C372 H37B 0.9800 .
C372 H37C 0.9800 .
N381 O382 1.269(13) .
N381 O383 1.310(13) .
N381 O381 1.326(13) .
N1S C2S 1.44(2) .
N1S C3S 1.510(18) .
N1S C4S 1.52(2) .
N1S C1S 1.531(19) .
C1S H1S1 0.9800 .
C1S H1S2 0.9800 .
C1S H1S3 0.9800 .
C2S H2S1 0.9800 .
C2S H2S2 0.9800 .
C2S H2S3 0.9800 .
C3S H3S1 0.9800 .
C3S H3S2 0.9800 .
C3S H3S3 0.9800 .
C4S H4S1 0.9800 .
C4S H4S2 0.9800 .
C4S H4S3 0.9800 .
N11S C11S 1.18(2) .
C11S C12S 1.41(3) .
C12S H12A 0.9800 .
C12S H12B 0.9800 .
C12S H12C 0.9800 .
N21S C21S 1.37(3) .
C21S C22S 1.30(4) .
C22S H22A 0.9800 .
C22S H22B 0.9800 .
C22S H22C 0.9800 .
N31S C32S 1.454(10) .
N31S C34S 1.465(10) .
N31S C33S 1.469(10) .
N31S C31S 1.479(10) .
C31S H31D 0.9800 .
C31S H31E 0.9800 .
C31S H31F 0.9800 .
C32S H32D 0.9800 .
C32S H32E 0.9800 .
C32S H32F 0.9800 .
C33S H33D 0.9800 .
C33S H33E 0.9800 .
C33S H33F 0.9800 .
C34S H34D 0.9800 .
C34S H34E 0.9800 .
C34S H34F 0.9800 .
N41S C41S 1.13(3) .
C41S C42S 1.37(3) .
C42S H42A 0.9800 .
C42S H42B 0.9800 .
C42S H42C 0.9800 .
N51S C51S 1.27(3) .
C51S C52S 1.24(4) .
C52S H52A 0.9800 .
C52S H52B 0.9800 .
C52S H52C 0.9800 .
N71S C71S 1.031(10) .
C71S C72S 1.550(10) .
C72S H72A 0.9800 .
C72S H72B 0.9800 .
C72S H72C 0.9800 .
N81S C81S 1.15(4) .
C81S C82S 1.57(4) .
C82S H82A 0.9800 .
C82S H82B 0.9800 .
C82S H82C 0.9800 .
N91S C91S 1.08(4) .
C91S C92S 1.33(4) .
C92S H92A 0.9800 .
C92S H92B 0.9800 .
C92S H92C 0.9800 .
N200 C300 0.990(18) .
C300 C400 1.483(18) .
C400 H40A 0.9799 .
C400 H40B 0.9800 .
C400 H40C 0.9799 .
N100 C100 0.995(18) .
C100 C200 1.511(18) .
C200 H20A 0.9800 .
C200 H20B 0.9800 .
C200 H20C 0.9800 .
N1X C1X 1.011(9) .
C1X C2X 1.534(9) .
C2X H2X1 0.9800 .
C2X H2X2 0.9800 .
C2X H2X3 0.9800 .

loop_
_geom_torsion_atom_site_label_1
_geom_torsion_atom_site_label_2
_geom_torsion_atom_site_label_3
_geom_torsion_atom_site_label_4
_geom_torsion
_geom_torsion_site_symmetry_1
_geom_torsion_site_symmetry_4
O342 Y2 Y4 O103 103.6(2) . .
O52 Y2 Y4 O103 -39.7(5) . .
O202 Y2 Y4 O103 177.1(2) . .
O332 Y2 Y4 O103 12.8(2) . .
O383 Y2 Y4 O103 -78.0(3) . .
O3W Y2 Y4 O103 -122.2(3) . .
O352 Y2 Y4 O103 82.2(3) . .
O381 Y2 Y4 O103 -53.2(2) . .
O342 Y2 Y4 O152 -66.0(7) . .
O52 Y2 Y4 O152 150.7(8) . .
O202 Y2 Y4 O152 7.5(7) . .
O332 Y2 Y4 O152 -156.8(7) . .
O383 Y2 Y4 O152 112.3(7) . .
O3W Y2 Y4 O152 68.2(7) . .
O352 Y2 Y4 O152 -87.5(7) . .
O381 Y2 Y4 O152 137.1(7) . .
O342 Y2 Y4 O203 -87.7(3) . .
O52 Y2 Y4 O203 129.0(5) . .
O202 Y2 Y4 O203 -14.2(3) . .
O332 Y2 Y4 O203 -178.5(3) . .
O383 Y2 Y4 O203 90.6(4) . .
O3W Y2 Y4 O203 46.47(19) . .
O352 Y2 Y4 O203 -109.2(4) . .
O381 Y2 Y4 O203 115.4(2) . .
O342 Y2 Y4 O383 -178.4(4) . .
O52 Y2 Y4 O383 38.3(5) . .
O202 Y2 Y4 O383 -104.8(4) . .
O332 Y2 Y4 O383 90.9(4) . .
O3W Y2 Y4 O383 -44.2(3) . .
O352 Y2 Y4 O383 160.2(4) . .
O381 Y2 Y4 O383 24.8(3) . .
O342 Y2 Y4 O351 15.9(3) . .
O52 Y2 Y4 O351 -127.4(5) . .
O202 Y2 Y4 O351 89.4(3) . .
O332 Y2 Y4 O351 -74.9(3) . .
O383 Y2 Y4 O351 -165.7(4) . .
O3W Y2 Y4 O351 150.12(19) . .
O352 Y2 Y4 O351 -5.5(4) . .
O381 Y2 Y4 O351 -140.9(2) . .
O342 Y2 Y4 O3 -169.9(2) . .
O52 Y2 Y4 O3 46.8(5) . .
O202 Y2 Y4 O3 -96.33(19) . .
O332 Y2 Y4 O3 99.37(18) . .
O383 Y2 Y4 O3 8.5(3) . .
O3W Y2 Y4 O3 -35.7(3) . .
O352 Y2 Y4 O3 168.7(3) . .
O381 Y2 Y4 O3 33.30(18) . .
O342 Y2 Y4 O352 21.4(4) . .
O52 Y2 Y4 O352 -121.9(5) . .
O202 Y2 Y4 O352 95.0(4) . .
O332 Y2 Y4 O352 -69.3(3) . .
O383 Y2 Y4 O352 -160.2(4) . .
O3W Y2 Y4 O352 155.6(3) . .
O381 Y2 Y4 O352 -135.4(3) . .
O342 Y2 Y4 C351 19.3(3) . .
O52 Y2 Y4 C351 -124.0(5) . .
O202 Y2 Y4 C351 92.9(3) . .
O332 Y2 Y4 C351 -71.4(3) . .
O383 Y2 Y4 C351 -162.3(4) . .
O3W Y2 Y4 C351 153.5(2) . .
O352 Y2 Y4 C351 -2.1(4) . .
O381 Y2 Y4 C351 -137.5(3) . .
O342 Y2 Y4 P151 -122.1(2) . .
O52 Y2 Y4 P151 94.6(5) . .
O202 Y2 Y4 P151 -48.58(19) . .
O332 Y2 Y4 P151 147.12(18) . .
O383 Y2 Y4 P151 56.2(3) . .
O3W Y2 Y4 P151 12.1(2) . .
O352 Y2 Y4 P151 -143.5(3) . .
O381 Y2 Y4 P151 81.04(16) . .
O342 Y2 Y4 Cu5 -134.4(2) . .
O52 Y2 Y4 Cu5 82.3(5) . .
O202 Y2 Y4 Cu5 -60.87(19) . .
O332 Y2 Y4 Cu5 134.83(18) . .
O383 Y2 Y4 Cu5 44.0(3) . .
O3W Y2 Y4 Cu5 -0.19(18) . .
O352 Y2 Y4 Cu5 -155.8(3) . .
O381 Y2 Y4 Cu5 68.76(15) . .
O322 Y1 Y5 O302 -59.4(3) . 2_577
O102 Y1 Y5 O302 34.4(2) . 2_577
O381 Y1 Y5 O302 128.6(3) . 2_577
O53 Y1 Y5 O302 -150.9(2) . 2_577
O331 Y1 Y5 O302 -57.9(5) . 2_577
O10 Y1 Y5 O302 -158.5(3) . 2_577
O2 Y1 Y5 O302 39.4(3) . 2_577
O332 Y1 Y5 O302 122.2(5) . 2_577
C331 Y1 Y5 O302 -110(9) . 2_577
Cu2 Y1 Y5 O302 163.3(2) . 2_577
O322 Y1 Y5 O301 67.3(3) . .
O102 Y1 Y5 O301 161.1(2) . .
O381 Y1 Y5 O301 -104.6(3) . .
O53 Y1 Y5 O301 -24.1(2) . .
O331 Y1 Y5 O301 68.8(5) . .
O10 Y1 Y5 O301 -31.8(3) . .
O2 Y1 Y5 O301 166.2(3) . .
O332 Y1 Y5 O301 -111.1(4) . .
C331 Y1 Y5 O301 16(9) . .
Cu2 Y1 Y5 O301 -70.0(2) . .
O322 Y1 Y5 O2 -98.9(3) . .
O102 Y1 Y5 O2 -5.0(3) . .
O381 Y1 Y5 O2 89.2(3) . .
O53 Y1 Y5 O2 169.7(3) . .
O331 Y1 Y5 O2 -97.4(4) . .
O10 Y1 Y5 O2 162.0(4) . .
O332 Y1 Y5 O2 82.7(4) . .
C331 Y1 Y5 O2 -150(9) . .
Cu2 Y1 Y5 O2 123.8(3) . .
O322 Y1 Y5 O10 99.1(3) . .
O102 Y1 Y5 O10 -167.1(3) . .
O381 Y1 Y5 O10 -72.9(3) . .
O53 Y1 Y5 O10 7.6(3) . .
O331 Y1 Y5 O10 100.6(4) . .
O2 Y1 Y5 O10 -162.0(4) . .
O332 Y1 Y5 O10 -79.3(4) . .
C331 Y1 Y5 O10 48(9) . .
Cu2 Y1 Y5 O10 -38.2(3) . .
O322 Y1 Y5 O7 153.9(2) . .
O102 Y1 Y5 O7 -112.3(3) . .
O381 Y1 Y5 O7 -18.04(17) . .
O53 Y1 Y5 O7 62.5(3) . .
O331 Y1 Y5 O7 155.4(4) . .
O10 Y1 Y5 O7 54.8(3) . .
O2 Y1 Y5 O7 -107.2(3) . .
O332 Y1 Y5 O7 -24.5(4) . .
C331 Y1 Y5 O7 103(9) . .
Cu2 Y1 Y5 O7 16.63(17) . .
O322 Y1 Y5 O1 -139.9(2) . .
O102 Y1 Y5 O1 -46.1(2) . .
O381 Y1 Y5 O1 48.11(17) . .
O53 Y1 Y5 O1 128.6(2) . .
O331 Y1 Y5 O1 -138.4(4) . .
O10 Y1 Y5 O1 121.0(3) . .
O2 Y1 Y5 O1 -41.1(3) . .
O332 Y1 Y5 O1 41.7(4) . .
C331 Y1 Y5 O1 169(9) . .
Cu2 Y1 Y5 O1 82.78(16) . .
O322 Y1 Y5 O321 -2.4(3) . .
O102 Y1 Y5 O321 91.42(19) . .
O381 Y1 Y5 O321 -174.4(3) . .
O53 Y1 Y5 O321 -93.86(19) . .
O331 Y1 Y5 O321 -0.9(4) . .
O10 Y1 Y5 O321 -101.5(3) . .
O2 Y1 Y5 O321 96.5(3) . .
O332 Y1 Y5 O321 179.2(4) . .
C331 Y1 Y5 O321 -53(9) . .
Cu2 Y1 Y5 O321 -139.70(18) . .
O322 Y1 Y5 O2W 168.4(4) . .
O102 Y1 Y5 O2W -97.8(5) . .
O381 Y1 Y5 O2W -3.6(4) . .
O53 Y1 Y5 O2W 76.9(5) . .
O331 Y1 Y5 O2W 169.9(4) . .
O10 Y1 Y5 O2W 69.3(5) . .
O2 Y1 Y5 O2W -92.8(5) . .
O332 Y1 Y5 O2W -10.0(4) . .
C331 Y1 Y5 O2W 118(9) . .
Cu2 Y1 Y5 O2W 31.1(4) . .
O322 Y1 Y5 Cu3 -123.0(2) . .
O102 Y1 Y5 Cu3 -29.18(19) . .
O381 Y1 Y5 Cu3 65.04(17) . .
O53 Y1 Y5 Cu3 145.55(19) . .
O331 Y1 Y5 Cu3 -121.5(4) . .
O10 Y1 Y5 Cu3 137.9(3) . .
O2 Y1 Y5 Cu3 -24.1(3) . .
O332 Y1 Y5 Cu3 58.6(4) . .
C331 Y1 Y5 Cu3 -174(9) . .
Cu2 Y1 Y5 Cu3 99.71(4) . .
O322 Y1 Y5 Cu8 -173.3(2) . .
O102 Y1 Y5 Cu8 -79.44(19) . .
O381 Y1 Y5 Cu8 14.78(17) . .
O53 Y1 Y5 Cu8 95.29(19) . .
O331 Y1 Y5 Cu8 -171.8(4) . .
O10 Y1 Y5 Cu8 87.7(3) . .
O2 Y1 Y5 Cu8 -74.4(3) . .
O332 Y1 Y5 Cu8 8.3(4) . .
C331 Y1 Y5 Cu8 136(9) . .
Cu2 Y1 Y5 Cu8 49.45(4) . .
O322 Y1 Y5 Cu2 137.3(2) . .
O102 Y1 Y5 Cu2 -128.88(19) . .
O381 Y1 Y5 Cu2 -34.67(17) . .
O53 Y1 Y5 Cu2 45.84(19) . .
O331 Y1 Y5 Cu2 138.8(4) . .
O10 Y1 Y5 Cu2 38.2(3) . .
O2 Y1 Y5 Cu2 -123.8(3) . .
O332 Y1 Y5 Cu2 -41.1(4) . .
C331 Y1 Y5 Cu2 86(9) . .
O13 Y6 Cu1 O8 114.0(4) . .
O201 Y6 Cu1 O8 -161.9(3) . .
O282 Y6 Cu1 O8 -27.3(3) . .
O5 Y6 Cu1 O8 -158.6(4) . .
O6 Y6 Cu1 O8 -88.7(4) . .
O292 Y6 Cu1 O8 79.7(4) . .
O291 Y6 Cu1 O8 45.6(3) . .
C291 Y6 Cu1 O8 57.7(4) . .
Cu5 Y6 Cu1 O8 -122.2(3) . .
Cu7 Y6 Cu1 O8 -55.8(3) . .
O13 Y6 Cu1 O4 119.3(4) . .
O201 Y6 Cu1 O4 -156.7(3) . .
O8 Y6 Cu1 O4 5.2(5) . .
O282 Y6 Cu1 O4 -22.0(4) . .
O5 Y6 Cu1 O4 -153.4(4) . .
O6 Y6 Cu1 O4 -83.4(4) . .
O292 Y6 Cu1 O4 84.9(4) . .
O291 Y6 Cu1 O4 50.9(3) . .
C291 Y6 Cu1 O4 62.9(4) . .
Cu5 Y6 Cu1 O4 -116.9(3) . .
Cu7 Y6 Cu1 O4 -50.5(3) . .
O13 Y6 Cu1 O9 -52.0(4) . .
O201 Y6 Cu1 O9 32.1(3) . .
O8 Y6 Cu1 O9 -166.0(5) . .
O282 Y6 Cu1 O9 166.7(3) . .
O5 Y6 Cu1 O9 35.4(4) . .
O6 Y6 Cu1 O9 105.3(4) . .
O292 Y6 Cu1 O9 -86.4(4) . .
O291 Y6 Cu1 O9 -120.4(3) . .
C291 Y6 Cu1 O9 -108.3(4) . .
Cu5 Y6 Cu1 O9 71.8(3) . .
Cu7 Y6 Cu1 O9 138.2(3) . .
O13 Y6 Cu1 O5 -87.4(3) . .
O201 Y6 Cu1 O5 -3.3(3) . .
O8 Y6 Cu1 O5 158.6(4) . .
O282 Y6 Cu1 O5 131.3(3) . .
O6 Y6 Cu1 O5 69.9(3) . .
O292 Y6 Cu1 O5 -121.7(4) . .
O291 Y6 Cu1 O5 -155.8(3) . .
C291 Y6 Cu1 O5 -143.7(4) . .
Cu5 Y6 Cu1 O5 36.4(3) . .
Cu7 Y6 Cu1 O5 102.8(3) . .
O13 Y6 Cu1 Y3 39.8(5) . .
O201 Y6 Cu1 Y3 123.9(4) . .
O8 Y6 Cu1 Y3 -74.2(5) . .
O282 Y6 Cu1 Y3 -101.5(4) . .
O5 Y6 Cu1 Y3 127.2(5) . .
O6 Y6 Cu1 Y3 -162.9(5) . .
O292 Y6 Cu1 Y3 5.4(5) . .
O291 Y6 Cu1 Y3 -28.6(4) . .
C291 Y6 Cu1 Y3 -16.5(5) . .
Cu5 Y6 Cu1 Y3 163.6(4) . .
Cu7 Y6 Cu1 Y3 -130.0(4) . .
O253 Y3 Cu1 O8 114.1(3) . .
O272 Y3 Cu1 O8 29.8(3) . .
O4 Y3 Cu1 O8 20.9(5) . .
O361 Y3 Cu1 O8 -154.0(12) . .
O9 Y3 Cu1 O8 -166.5(5) . .
O311 Y3 Cu1 O8 -50.3(3) . .
O362 Y3 Cu1 O8 -172.1(3) . .
O312 Y3 Cu1 O8 -103.3(3) . .
C361 Y3 Cu1 O8 -171.0(4) . .
C311 Y3 Cu1 O8 -76.7(3) . .
Cu6 Y3 Cu1 O8 65.1(3) . .
O253 Y3 Cu1 O4 93.1(3) . .
O272 Y3 Cu1 O4 8.9(3) . .
O361 Y3 Cu1 O4 -174.9(12) . .
O9 Y3 Cu1 O4 172.5(5) . .
O311 Y3 Cu1 O4 -71.2(3) . .
O362 Y3 Cu1 O4 167.0(3) . .
O312 Y3 Cu1 O4 -124.3(3) . .
C361 Y3 Cu1 O4 168.0(4) . .
C311 Y3 Cu1 O4 -97.6(3) . .
Cu6 Y3 Cu1 O4 44.2(3) . .
O253 Y3 Cu1 O9 -79.4(3) . .
O272 Y3 Cu1 O9 -163.6(3) . .
O4 Y3 Cu1 O9 -172.5(5) . .
O361 Y3 Cu1 O9 12.5(12) . .
O311 Y3 Cu1 O9 116.2(3) . .
O362 Y3 Cu1 O9 -5.6(3) . .
O312 Y3 Cu1 O9 63.2(3) . .
C361 Y3 Cu1 O9 -4.5(4) . .
C311 Y3 Cu1 O9 89.8(3) . .
Cu6 Y3 Cu1 O9 -128.3(3) . .
O253 Y3 Cu1 O5 -58.7(3) . .
O272 Y3 Cu1 O5 -142.9(3) . .
O4 Y3 Cu1 O5 -151.8(5) . .
O361 Y3 Cu1 O5 33.3(12) . .
O9 Y3 Cu1 O5 20.7(4) . .
O311 Y3 Cu1 O5 136.9(3) . .
O362 Y3 Cu1 O5 15.2(3) . .
O312 Y3 Cu1 O5 83.9(3) . .
C361 Y3 Cu1 O5 16.2(4) . .
C311 Y3 Cu1 O5 110.6(3) . .
Cu6 Y3 Cu1 O5 -107.6(3) . .
O253 Y3 Cu1 Y6 -179(100) . .
O272 Y3 Cu1 Y6 96.4(4) . .
O4 Y3 Cu1 Y6 87.5(5) . .
O361 Y3 Cu1 Y6 -87.4(12) . .
O9 Y3 Cu1 Y6 -100.0(5) . .
O311 Y3 Cu1 Y6 16.2(4) . .
O362 Y3 Cu1 Y6 -105.5(4) . .
O312 Y3 Cu1 Y6 -36.8(4) . .
C361 Y3 Cu1 Y6 -104.5(4) . .
C311 Y3 Cu1 Y6 -10.1(4) . .
Cu6 Y3 Cu1 Y6 131.7(4) . .
O302 Y5 Cu2 O51 -131.2(8) 2_577 .
O301 Y5 Cu2 O51 58.5(3) . .
O2 Y5 Cu2 O51 -88.1(4) . .
O10 Y5 Cu2 O51 -17.6(4) . .
O7 Y5 Cu2 O51 152.7(5) . .
O1 Y5 Cu2 O51 -155.7(4) . .
O321 Y5 Cu2 O51 -18.3(3) . .
O2W Y5 Cu2 O51 133.8(4) . .
Cu3 Y5 Cu2 O51 -122.3(3) . .
Cu8 Y5 Cu2 O51 -174.3(3) . .
Y1 Y5 Cu2 O51 -58.3(3) . .
O302 Y5 Cu2 O12 51.2(8) 2_577 .
O301 Y5 Cu2 O12 -119.0(3) . .
O2 Y5 Cu2 O12 94.4(3) . .
O10 Y5 Cu2 O12 164.9(4) . .
O7 Y5 Cu2 O12 -24.8(4) . .
O1 Y5 Cu2 O12 26.8(3) . .
O321 Y5 Cu2 O12 164.1(3) . .
O2W Y5 Cu2 O12 -43.7(3) . .
Cu3 Y5 Cu2 O12 60.2(3) . .
Cu8 Y5 Cu2 O12 8.2(3) . .
Y1 Y5 Cu2 O12 124.1(3) . .
O302 Y5 Cu2 O7 76.0(8) 2_577 .
O301 Y5 Cu2 O7 -94.2(3) . .
O2 Y5 Cu2 O7 119.2(3) . .
O10 Y5 Cu2 O7 -170.3(4) . .
O1 Y5 Cu2 O7 51.6(3) . .
O321 Y5 Cu2 O7 -171.1(3) . .
O2W Y5 Cu2 O7 -18.9(3) . .
Cu3 Y5 Cu2 O7 85.0(3) . .
Cu8 Y5 Cu2 O7 33.0(3) . .
Y1 Y5 Cu2 O7 149.0(3) . .
O302 Y5 Cu2 O10 -113.7(8) 2_577 .
O301 Y5 Cu2 O10 76.1(3) . .
O2 Y5 Cu2 O10 -70.5(3) . .
O7 Y5 Cu2 O10 170.3(4) . .
O1 Y5 Cu2 O10 -138.1(4) . .
O321 Y5 Cu2 O10 -0.8(3) . .
O2W Y5 Cu2 O10 151.4(4) . .
Cu3 Y5 Cu2 O10 -104.7(3) . .
Cu8 Y5 Cu2 O10 -156.7(3) . .
Y1 Y5 Cu2 O10 -40.7(3) . .
O302 Y5 Cu2 O381 -40.3(8) 2_577 .
O301 Y5 Cu2 O381 149.5(3) . .
O2 Y5 Cu2 O381 2.93(17) . .
O10 Y5 Cu2 O381 73.4(3) . .
O7 Y5 Cu2 O381 -116.3(3) . .
O1 Y5 Cu2 O381 -64.67(17) . .
O321 Y5 Cu2 O381 72.6(3) . .
O2W Y5 Cu2 O381 -135.22(17) . .
Cu3 Y5 Cu2 O381 -31.27(17) . .
Cu8 Y5 Cu2 O381 -83.29(17) . .
Y1 Y5 Cu2 O381 32.68(17) . .
O302 Y5 Cu2 Y1 -72.9(8) 2_577 .
O301 Y5 Cu2 Y1 116.84(19) . .
O2 Y5 Cu2 Y1 -29.75(16) . .
O10 Y5 Cu2 Y1 40.7(3) . .
O7 Y5 Cu2 Y1 -149.0(3) . .
O1 Y5 Cu2 Y1 -97.34(16) . .
O321 Y5 Cu2 Y1 39.97(19) . .
O2W Y5 Cu2 Y1 -167.89(17) . .
Cu3 Y5 Cu2 Y1 -63.95(4) . .
Cu8 Y5 Cu2 Y1 -115.97(4) . .
O322 Y1 Cu2 O51 100.5(2) . .
O102 Y1 Cu2 O51 -136.4(3) . .
O381 Y1 Cu2 O51 -93.2(2) . .
O53 Y1 Cu2 O51 12.4(3) . .
O331 Y1 Cu2 O51 -6.1(3) . .
O10 Y1 Cu2 O51 104.1(4) . .
O2 Y1 Cu2 O51 172.6(3) . .
O332 Y1 Cu2 O51 -53.2(2) . .
C331 Y1 Cu2 O51 -34.2(3) . .
Y5 Y1 Cu2 O51 143.8(2) . .
O322 Y1 Cu2 O12 -171.7(3) . .
O102 Y1 Cu2 O12 -48.5(4) . .
O381 Y1 Cu2 O12 -5.3(3) . .
O53 Y1 Cu2 O12 100.2(3) . .
O331 Y1 Cu2 O12 81.7(3) . .
O10 Y1 Cu2 O12 -168.1(4) . .
O2 Y1 Cu2 O12 -99.6(3) . .
O332 Y1 Cu2 O12 34.6(3) . .
C331 Y1 Cu2 O12 53.7(3) . .
Y5 Y1 Cu2 O12 -128.4(3) . .
O322 Y1 Cu2 O7 -64.1(2) . .
O102 Y1 Cu2 O7 59.0(3) . .
O381 Y1 Cu2 O7 102.2(2) . .
O53 Y1 Cu2 O7 -152.2(3) . .
O331 Y1 Cu2 O7 -170.7(3) . .
O10 Y1 Cu2 O7 -60.5(3) . .
O2 Y1 Cu2 O7 8.0(3) . .
O332 Y1 Cu2 O7 142.2(2) . .
C331 Y1 Cu2 O7 161.3(3) . .
Y5 Y1 Cu2 O7 -20.8(2) . .
O322 Y1 Cu2 O10 -3.6(3) . .
O102 Y1 Cu2 O10 119.5(4) . .
O381 Y1 Cu2 O10 162.7(3) . .
O53 Y1 Cu2 O10 -91.7(3) . .
O331 Y1 Cu2 O10 -110.3(3) . .
O2 Y1 Cu2 O10 68.4(3) . .
O332 Y1 Cu2 O10 -157.3(3) . .
C331 Y1 Cu2 O10 -138.3(3) . .
Y5 Y1 Cu2 O10 39.7(3) . .
O322 Y1 Cu2 O381 -166.3(3) . .
O102 Y1 Cu2 O381 -43.2(2) . .
O53 Y1 Cu2 O381 105.5(2) . .
O331 Y1 Cu2 O381 87.0(4) . .
O10 Y1 Cu2 O381 -162.7(3) . .
O2 Y1 Cu2 O381 -94.3(2) . .
O332 Y1 Cu2 O381 40.0(3) . .
C331 Y1 Cu2 O381 59.0(4) . .
Y5 Y1 Cu2 O381 -123.0(2) . .
O322 Y1 Cu2 Y5 -43.27(19) . .
O102 Y1 Cu2 Y5 79.8(2) . .
O381 Y1 Cu2 Y5 123.0(2) . .
O53 Y1 Cu2 Y5 -131.4(2) . .
O331 Y1 Cu2 Y5 -149.9(3) . .
O10 Y1 Cu2 Y5 -39.7(3) . .
O2 Y1 Cu2 Y5 28.77(16) . .
O332 Y1 Cu2 Y5 163.04(17) . .
C331 Y1 Cu2 Y5 -178.0(3) . .
O302 Y5 Cu3 O101 -80.7(3) 2_577 .
O301 Y5 Cu3 O101 105.7(9) . .
O2 Y5 Cu3 O101 20.7(4) . .
O10 Y5 Cu3 O101 69.2(3) . .
O7 Y5 Cu3 O101 135.5(3) . .
O1 Y5 Cu3 O101 -165.8(4) . .
O321 Y5 Cu3 O101 -9.3(3) . .
O2W Y5 Cu3 O101 -156.4(3) . .
Cu8 Y5 Cu3 O101 156.1(3) . .
Cu2 Y5 Cu3 O101 101.7(3) . .
Y1 Y5 Cu3 O101 46.1(3) . .
O302 Y5 Cu3 O1 85.1(3) 2_577 .
O301 Y5 Cu3 O1 -88.5(9) . .
O2 Y5 Cu3 O1 -173.5(4) . .
O10 Y5 Cu3 O1 -125.0(3) . .
O7 Y5 Cu3 O1 -58.7(3) . .
O321 Y5 Cu3 O1 156.5(3) . .
O2W Y5 Cu3 O1 9.5(3) . .
Cu8 Y5 Cu3 O1 -38.1(3) . .
Cu2 Y5 Cu3 O1 -92.5(3) . .
Y1 Y5 Cu3 O1 -148.1(3) . .
O302 Y5 Cu3 O30 79.3(3) 2_577 .
O301 Y5 Cu3 O30 -94.3(9) . .
O2 Y5 Cu3 O30 -179.3(4) . .
O10 Y5 Cu3 O30 -130.7(4) . .
O7 Y5 Cu3 O30 -64.4(3) . .
O1 Y5 Cu3 O30 -5.7(4) . .
O321 Y5 Cu3 O30 150.8(3) . .
O2W Y5 Cu3 O30 3.7(4) . .
Cu8 Y5 Cu3 O30 -43.8(3) . .
Cu2 Y5 Cu3 O30 -98.2(3) . .
Y1 Y5 Cu3 O30 -153.9(3) . .
O302 Y5 Cu3 O2 -101.4(3) 2_577 .
O301 Y5 Cu3 O2 85.0(9) . .
O10 Y5 Cu3 O2 48.5(3) . .
O7 Y5 Cu3 O2 114.9(3) . .
O1 Y5 Cu3 O2 173.5(4) . .
O321 Y5 Cu3 O2 -29.9(3) . .
O2W Y5 Cu3 O2 -177.0(3) . .
Cu8 Y5 Cu3 O2 135.5(3) . .
Cu2 Y5 Cu3 O2 81.0(3) . .
Y1 Y5 Cu3 O2 25.4(3) . .
O302 Y5 Cu3 O382 167.3(3) 2_577 .
O301 Y5 Cu3 O382 -6.3(10) . .
O2 Y5 Cu3 O382 -91.3(3) . .
O10 Y5 Cu3 O382 -42.80(18) . .
O7 Y5 Cu3 O382 23.54(18) . .
O1 Y5 Cu3 O382 82.2(3) . .
O321 Y5 Cu3 O382 -121.3(2) . .
O2W Y5 Cu3 O382 91.67(18) . .
Cu8 Y5 Cu3 O382 44.15(18) . .
Cu2 Y5 Cu3 O382 -10.31(18) . .
Y1 Y5 Cu3 O382 -65.91(18) . .
O13 Y6 Cu5 O6 164.5(4) . .
O201 Y6 Cu5 O6 -109.3(3) . .
O8 Y6 Cu5 O6 78.3(4) . .
O282 Y6 Cu5 O6 -3.1(3) . .
O5 Y6 Cu5 O6 145.1(4) . .
O292 Y6 Cu5 O6 -95.6(4) . .
O291 Y6 Cu5 O6 70.4(7) . .
C291 Y6 Cu5 O6 -72(2) . .
Cu1 Y6 Cu5 O6 107.0(3) . .
Cu7 Y6 Cu5 O6 38.1(3) . .
O13 Y6 Cu5 O5 19.4(3) . .
O201 Y6 Cu5 O5 105.7(3) . .
O8 Y6 Cu5 O5 -66.8(3) . .
O282 Y6 Cu5 O5 -148.2(3) . .
O6 Y6 Cu5 O5 -145.1(4) . .
O292 Y6 Cu5 O5 119.3(4) . .
O291 Y6 Cu5 O5 -74.7(7) . .
C291 Y6 Cu5 O5 143(2) . .
Cu1 Y6 Cu5 O5 -38.1(3) . .
Cu7 Y6 Cu5 O5 -107.0(3) . .
O13 Y6 Cu5 O3 -14.1(3) . .
O201 Y6 Cu5 O3 72.1(3) . .
O8 Y6 Cu5 O3 -100.4(3) . .
O282 Y6 Cu5 O3 178.2(3) . .
O5 Y6 Cu5 O3 -33.6(4) . .
O6 Y6 Cu5 O3 -178.7(4) . .
O292 Y6 Cu5 O3 85.7(4) . .
O291 Y6 Cu5 O3 -108.3(7) . .
C291 Y6 Cu5 O3 109(2) . .
Cu1 Y6 Cu5 O3 -71.7(3) . .
Cu7 Y6 Cu5 O3 -140.5(3) . .
O13 Y6 Cu5 O153 -175.4(4) . .
O201 Y6 Cu5 O153 -89.2(3) . .
O8 Y6 Cu5 O153 98.4(4) . .
O282 Y6 Cu5 O153 17.0(3) . .
O5 Y6 Cu5 O153 165.2(4) . .
O6 Y6 Cu5 O153 20.1(4) . .
O292 Y6 Cu5 O153 -75.5(4) . .
O291 Y6 Cu5 O153 90.5(7) . .
C291 Y6 Cu5 O153 -52(2) . .
Cu1 Y6 Cu5 O153 127.1(3) . .
Cu7 Y6 Cu5 O153 58.2(3) . .
O13 Y6 Cu5 Y4 -64.99(19) . .
O201 Y6 Cu5 Y4 21.25(19) . .
O8 Y6 Cu5 Y4 -151.2(2) . .
O282 Y6 Cu5 Y4 127.4(2) . .
O5 Y6 Cu5 Y4 -84.4(3) . .
O6 Y6 Cu5 Y4 130.5(3) . .
O292 Y6 Cu5 Y4 34.9(4) . .
O291 Y6 Cu5 Y4 -159.1(7) . .
C291 Y6 Cu5 Y4 58(2) . .
Cu1 Y6 Cu5 Y4 -122.49(6) . .
Cu7 Y6 Cu5 Y4 168.61(7) . .
O103 Y4 Cu5 O6 167.8(4) . .
O152 Y4 Cu5 O6 -95.6(4) . .
O203 Y4 Cu5 O6 6.9(3) . .
O383 Y4 Cu5 O6 91.1(3) . .
O351 Y4 Cu5 O6 -42.5(4) . .
O3 Y4 Cu5 O6 170.5(4) . .
O352 Y4 Cu5 O6 48.2(3) . .
C351 Y4 Cu5 O6 11.4(5) . .
P151 Y4 Cu5 O6 -105.9(3) . .
Y2 Y4 Cu5 O6 67.5(3) . .
O103 Y4 Cu5 O5 71.6(3) . .
O152 Y4 Cu5 O5 168.2(3) . .
O203 Y4 Cu5 O5 -89.3(2) . .
O383 Y4 Cu5 O5 -5.1(2) . .
O351 Y4 Cu5 O5 -138.7(4) . .
O3 Y4 Cu5 O5 74.3(4) . .
O352 Y4 Cu5 O5 -48.0(3) . .
C351 Y4 Cu5 O5 -84.8(5) . .
P151 Y4 Cu5 O5 157.9(2) . .
Y2 Y4 Cu5 O5 -28.7(2) . .
O103 Y4 Cu5 O3 -2.7(4) . .
O152 Y4 Cu5 O3 93.9(4) . .
O203 Y4 Cu5 O3 -163.6(3) . .
O383 Y4 Cu5 O3 -79.4(3) . .
O351 Y4 Cu5 O3 147.0(4) . .
O352 Y4 Cu5 O3 -122.3(3) . .
C351 Y4 Cu5 O3 -159.1(5) . .
P151 Y4 Cu5 O3 83.6(3) . .
Y2 Y4 Cu5 O3 -102.9(3) . .
O103 Y4 Cu5 O153 -103.6(3) . .
O152 Y4 Cu5 O153 -6.9(3) . .
O203 Y4 Cu5 O153 95.6(2) . .
O383 Y4 Cu5 O153 179.7(2) . .
O351 Y4 Cu5 O153 46.1(4) . .
O3 Y4 Cu5 O153 -100.9(4) . .
O352 Y4 Cu5 O153 136.9(3) . .
C351 Y4 Cu5 O153 100.1(5) . .
P151 Y4 Cu5 O153 -17.3(2) . .
Y2 Y4 Cu5 O153 156.2(2) . .
O103 Y4 Cu5 Y6 117.4(2) . .
O152 Y4 Cu5 Y6 -146.0(2) . .
O203 Y4 Cu5 Y6 -43.5(2) . .
O383 Y4 Cu5 Y6 40.67(17) . .
O351 Y4 Cu5 Y6 -92.9(4) . .
O3 Y4 Cu5 Y6 120.1(3) . .
O352 Y4 Cu5 Y6 -2.2(3) . .
C351 Y4 Cu5 Y6 -39.0(5) . .
P151 Y4 Cu5 Y6 -156.30(9) . .
Y2 Y4 Cu5 Y6 17.14(6) . .
O253 Y3 Cu6 O271 106.6(4) . .
O272 Y3 Cu6 O271 4.9(4) . .
O4 Y3 Cu6 O271 -97.9(3) . .
O361 Y3 Cu6 O271 51.2(4) . .
O9 Y3 Cu6 O271 -164.0(3) . .
O311 Y3 Cu6 O271 -58.9(3) . .
O362 Y3 Cu6 O271 125.0(4) . .
O312 Y3 Cu6 O271 -118.2(4) . .
C361 Y3 Cu6 O271 87.9(5) . .
C311 Y3 Cu6 O271 -81.5(5) . .
Cu1 Y3 Cu6 O271 -137.4(3) . .
O253 Y3 Cu6 O20 -81.8(2) . .
O272 Y3 Cu6 O20 176.5(2) . .
O4 Y3 Cu6 O20 73.6(4) . .
O361 Y3 Cu6 O20 -137.3(3) . .
O9 Y3 Cu6 O20 7.5(3) . .
O311 Y3 Cu6 O20 112.7(2) . .
O362 Y3 Cu6 O20 -63.5(3) . .
O312 Y3 Cu6 O20 53.3(3) . .
C361 Y3 Cu6 O20 -100.6(4) . .
C311 Y3 Cu6 O20 90.1(4) . .
Cu1 Y3 Cu6 O20 34.2(2) . .
O253 Y3 Cu6 O251 13.6(3) . .
O272 Y3 Cu6 O251 -88.1(3) . .
O4 Y3 Cu6 O251 169.0(3) . .
O361 Y3 Cu6 O251 -41.9(4) . .
O9 Y3 Cu6 O251 102.9(2) . .
O311 Y3 Cu6 O251 -151.9(3) . .
O362 Y3 Cu6 O251 31.9(3) . .
O312 Y3 Cu6 O251 148.7(4) . .
C361 Y3 Cu6 O251 -5.2(5) . .
C311 Y3 Cu6 O251 -174.5(4) . .
Cu1 Y3 Cu6 O251 129.6(2) . .
O253 Y3 Cu6 O4 -155.5(3) . .
O272 Y3 Cu6 O4 102.9(3) . .
O361 Y3 Cu6 O4 149.1(3) . .
O9 Y3 Cu6 O4 -66.1(3) . .
O311 Y3 Cu6 O4 39.0(3) . .
O362 Y3 Cu6 O4 -137.1(3) . .
O312 Y3 Cu6 O4 -20.3(3) . .
C361 Y3 Cu6 O4 -174.2(4) . .
C311 Y3 Cu6 O4 16.5(4) . .
Cu1 Y3 Cu6 O4 -39.5(3) . .
O253 Y3 Cu6 O371 -170.7(4) . .
O272 Y3 Cu6 O371 87.6(4) . .
O4 Y3 Cu6 O371 -15.2(3) . .
O361 Y3 Cu6 O371 133.8(4) . .
O9 Y3 Cu6 O371 -81.3(3) . .
O311 Y3 Cu6 O371 23.8(4) . .
O362 Y3 Cu6 O371 -152.3(4) . .
O312 Y3 Cu6 O371 -35.6(4) . .
C361 Y3 Cu6 O371 170.5(5) . .
C311 Y3 Cu6 O371 1.2(5) . .
Cu1 Y3 Cu6 O371 -54.7(3) . .
O13 Y6 Cu7 O281 130.9(3) . .
O201 Y6 Cu7 O281 -108.3(3) . .
O8 Y6 Cu7 O281 102.2(3) . .
O282 Y6 Cu7 O281 -7.8(4) . .
O5 Y6 Cu7 O281 -178.7(3) . .
O6 Y6 Cu7 O281 -105.7(3) . .
O292 Y6 Cu7 O281 0.1(4) . .
O291 Y6 Cu7 O281 47.5(4) . .
C291 Y6 Cu7 O281 27.4(5) . .
Cu1 Y6 Cu7 O281 143.7(3) . .
Cu5 Y6 Cu7 O281 -143.6(3) . .
O13 Y6 Cu7 O6 -123.4(4) . .
O201 Y6 Cu7 O6 -2.6(3) . .
O8 Y6 Cu7 O6 -152.1(4) . .
O282 Y6 Cu7 O6 97.9(3) . .
O5 Y6 Cu7 O6 -73.0(4) . .
O292 Y6 Cu7 O6 105.9(3) . .
O291 Y6 Cu7 O6 153.2(3) . .
C291 Y6 Cu7 O6 133.2(4) . .
Cu1 Y6 Cu7 O6 -110.5(3) . .
Cu5 Y6 Cu7 O6 -37.9(3) . .
O13 Y6 Cu7 O371 48.8(4) . .
O201 Y6 Cu7 O371 169.6(4) . .
O8 Y6 Cu7 O371 20.1(4) . .
O282 Y6 Cu7 O371 -89.9(4) . .
O5 Y6 Cu7 O371 99.2(4) . .
O6 Y6 Cu7 O371 172.2(4) . .
O292 Y6 Cu7 O371 -81.9(5) . .
O291 Y6 Cu7 O371 -34.6(4) . .
C291 Y6 Cu7 O371 -54.6(5) . .
Cu1 Y6 Cu7 O371 61.7(4) . .
Cu5 Y6 Cu7 O371 134.3(4) . .
O13 Y6 Cu7 O20 -47.4(3) . .
O201 Y6 Cu7 O20 73.4(2) . .
O8 Y6 Cu7 O20 -76.1(4) . .
O282 Y6 Cu7 O20 173.9(2) . .
O5 Y6 Cu7 O20 3.0(3) . .
O6 Y6 Cu7 O20 76.0(4) . .
O292 Y6 Cu7 O20 -178.1(3) . .
O291 Y6 Cu7 O20 -130.8(2) . .
C291 Y6 Cu7 O20 -150.9(4) . .
Cu1 Y6 Cu7 O20 -34.5(2) . .
Cu5 Y6 Cu7 O20 38.1(2) . .
O13 Y6 Cu7 O1W -140.8(3) . .
O201 Y6 Cu7 O1W -20.0(3) . .
O8 Y6 Cu7 O1W -169.5(4) . .
O282 Y6 Cu7 O1W 80.5(3) . .
O5 Y6 Cu7 O1W -90.4(3) . .
O6 Y6 Cu7 O1W -17.4(4) . .
O292 Y6 Cu7 O1W 88.5(3) . .
O291 Y6 Cu7 O1W 135.8(3) . .
C291 Y6 Cu7 O1W 115.8(4) . .
Cu1 Y6 Cu7 O1W -127.9(3) . .
Cu5 Y6 Cu7 O1W -55.3(3) . .
O13 Y6 Cu7 O8 28.7(4) . .
O201 Y6 Cu7 O8 149.5(3) . .
O282 Y6 Cu7 O8 -110.0(3) . .
O5 Y6 Cu7 O8 79.1(3) . .
O6 Y6 Cu7 O8 152.1(4) . .
O292 Y6 Cu7 O8 -102.0(3) . .
O291 Y6 Cu7 O8 -54.7(3) . .
C291 Y6 Cu7 O8 -74.8(4) . .
Cu1 Y6 Cu7 O8 41.6(3) . .
Cu5 Y6 Cu7 O8 114.2(3) . .
O302 Y5 Cu8 O11 153.9(3) 2_577 .
O301 Y5 Cu8 O11 26.1(3) . .
O2 Y5 Cu8 O11 -120.7(3) . .
O10 Y5 Cu8 O11 -50.0(4) . .
O7 Y5 Cu8 O11 -3.8(4) . .
O1 Y5 Cu8 O11 178.0(4) . .
O321 Y5 Cu8 O11 -107.1(4) . .
O2W Y5 Cu8 O11 86.5(4) . .
Cu3 Y5 Cu8 O11 -144.1(3) . .
Cu2 Y5 Cu8 O11 -37.3(3) . .
Y1 Y5 Cu8 O11 -85.7(3) . .
O302 Y5 Cu8 O7 157.6(3) 2_577 .
O301 Y5 Cu8 O7 29.9(3) . .
O2 Y5 Cu8 O7 -116.9(3) . .
O10 Y5 Cu8 O7 -46.2(4) . .
O1 Y5 Cu8 O7 -178.2(4) . .
O321 Y5 Cu8 O7 -103.3(4) . .
O2W Y5 Cu8 O7 90.3(4) . .
Cu3 Y5 Cu8 O7 -140.3(3) . .
Cu2 Y5 Cu8 O7 -33.5(3) . .
Y1 Y5 Cu8 O7 -82.0(3) . .
O302 Y5 Cu8 O9 -22.4(3) 2_577 .
O301 Y5 Cu8 O9 -150.2(3) . .
O2 Y5 Cu8 O9 63.1(3) . .
O10 Y5 Cu8 O9 133.8(3) . .
O7 Y5 Cu8 O9 180.0(4) . .
O1 Y5 Cu8 O9 1.7(4) . .
O321 Y5 Cu8 O9 76.7(4) . .
O2W Y5 Cu8 O9 -89.8(3) . .
Cu3 Y5 Cu8 O9 39.7(3) . .
Cu2 Y5 Cu8 O9 146.4(3) . .
Y1 Y5 Cu8 O9 98.0(3) . .
O302 Y5 Cu8 O1 -24.1(3) 2_577 .
O301 Y5 Cu8 O1 -151.9(3) . .
O2 Y5 Cu8 O1 61.3(3) . .
O10 Y5 Cu8 O1 132.0(3) . .
O7 Y5 Cu8 O1 178.2(4) . .
O321 Y5 Cu8 O1 75.0(4) . .
O2W Y5 Cu8 O1 -91.5(3) . .
Cu3 Y5 Cu8 O1 37.9(3) . .
Cu2 Y5 Cu8 O1 144.7(3) . .
Y1 Y5 Cu8 O1 96.3(3) . .
O101 Cu3 O1 Cu8 174.8(13) . .
O30 Cu3 O1 Cu8 -73.3(3) . .
O2 Cu3 O1 Cu8 106.2(3) . .
O382 Cu3 O1 Cu8 12.5(3) . .
Y5 Cu3 O1 Cu8 110.5(4) . .
O101 Cu3 O1 Y5 64.2(15) . .
O30 Cu3 O1 Y5 176.1(3) . .
O2 Cu3 O1 Y5 -4.3(3) . .
O382 Cu3 O1 Y5 -98.1(2) . .
O11 Cu8 O1 Cu3 -141(6) . .
O7 Cu8 O1 Cu3 -109.3(3) . .
O9 Cu8 O1 Cu3 70.8(3) . .
Y5 Cu8 O1 Cu3 -110.4(4) . .
O11 Cu8 O1 Y5 -31(6) . .
O7 Cu8 O1 Y5 1.2(3) . .
O9 Cu8 O1 Y5 -178.7(3) . .
O302 Y5 O1 Cu3 -89.1(2) 2_577 .
O301 Y5 O1 Cu3 160.1(3) . .
O2 Y5 O1 Cu3 3.9(3) . .
O10 Y5 O1 Cu3 61.1(3) . .
O7 Y5 O1 Cu3 112.8(3) . .
O321 Y5 O1 Cu3 -32.8(4) . .
O2W Y5 O1 Cu3 -170.4(3) . .
Cu8 Y5 O1 Cu3 113.8(4) . .
Cu2 Y5 O1 Cu3 84.5(2) . .
Y1 Y5 O1 Cu3 28.7(2) . .
O302 Y5 O1 Cu8 157.1(3) 2_577 .
O301 Y5 O1 Cu8 46.3(4) . .
O2 Y5 O1 Cu8 -109.9(3) . .
O10 Y5 O1 Cu8 -52.7(3) . .
O7 Y5 O1 Cu8 -1.1(3) . .
O321 Y5 O1 Cu8 -146.6(2) . .
O2W Y5 O1 Cu8 75.8(3) . .
Cu3 Y5 O1 Cu8 -113.8(4) . .
Cu2 Y5 O1 Cu8 -29.3(2) . .
Y1 Y5 O1 Cu8 -85.1(2) . .
O101 Cu3 O2 Y5 -164.6(3) . .
O1 Cu3 O2 Y5 4.4(3) . .
O30 Cu3 O2 Y5 30(17) . .
O382 Cu3 O2 Y5 91.3(2) . .
O101 Cu3 O2 Y1 66.8(4) . .
O1 Cu3 O2 Y1 -124.1(4) . .
O30 Cu3 O2 Y1 -99(17) . .
O382 Cu3 O2 Y1 -37.3(4) . .
Y5 Cu3 O2 Y1 -128.6(5) . .
O302 Y5 O2 Cu3 75.5(2) 2_577 .
O301 Y5 O2 Cu3 -160.8(3) . .
O10 Y5 O2 Cu3 -127.6(3) . .
O7 Y5 O2 Cu3 -64.9(3) . .
O1 Y5 O2 Cu3 -3.9(2) . .
O321 Y5 O2 Cu3 150.2(3) . .
O2W Y5 O2 Cu3 4.4(5) . .
Cu8 Y5 O2 Cu3 -35.5(2) . .
Cu2 Y5 O2 Cu3 -94.0(3) . .
Y1 Y5 O2 Cu3 -138.6(4) . .
O302 Y5 O2 Y1 -145.9(2) 2_577 .
O301 Y5 O2 Y1 -22.2(5) . .
O10 Y5 O2 Y1 11.0(2) . .
O7 Y5 O2 Y1 73.7(3) . .
O1 Y5 O2 Y1 134.8(3) . .
O321 Y5 O2 Y1 -71.2(2) . .
O2W Y5 O2 Y1 143.0(3) . .
Cu3 Y5 O2 Y1 138.6(4) . .
Cu8 Y5 O2 Y1 103.1(2) . .
Cu2 Y5 O2 Y1 44.6(2) . .
O322 Y1 O2 Cu3 -162.3(4) . .
O102 Y1 O2 Cu3 -58.7(4) . .
O381 Y1 O2 Cu3 39.7(4) . .
O53 Y1 O2 Cu3 111.0(5) . .
O331 Y1 O2 Cu3 -99.0(4) . .
O10 Y1 O2 Cu3 115.6(5) . .
O332 Y1 O2 Cu3 -16.1(6) . .
C331 Y1 O2 Cu3 -55.1(6) . .
Cu2 Y1 O2 Cu3 82.2(4) . .
Y5 Y1 O2 Cu3 126.5(6) . .
O322 Y1 O2 Y5 71.3(2) . .
O102 Y1 O2 Y5 174.8(3) . .
O381 Y1 O2 Y5 -86.8(2) . .
O53 Y1 O2 Y5 -15.5(5) . .
O331 Y1 O2 Y5 134.5(3) . .
O10 Y1 O2 Y5 -10.9(2) . .
O332 Y1 O2 Y5 -142.5(3) . .
C331 Y1 O2 Y5 178.4(5) . .
Cu2 Y1 O2 Y5 -44.3(2) . .
O6 Cu5 O3 Cu4 120(3) . .
O5 Cu5 O3 Cu4 105.6(3) . .
O153 Cu5 O3 Cu4 -64.8(4) . .
Y6 Cu5 O3 Cu4 128.2(2) . .
Y4 Cu5 O3 Cu4 -142.4(5) . .
O6 Cu5 O3 Y4 -98(3) . .
O5 Cu5 O3 Y4 -112.0(3) . .
O153 Cu5 O3 Y4 77.7(3) . .
Y6 Cu5 O3 Y4 -89.4(3) . .
O151 Cu4 O3 Cu5 76.5(4) . .
O252 Cu4 O3 Cu5 -13.2(8) . .
O30 Cu4 O3 Cu5 -114.9(4) . .
O151 Cu4 O3 Y4 -49.2(5) . .
O252 Cu4 O3 Y4 -138.9(6) . .
O30 Cu4 O3 Y4 119.4(5) . .
O103 Y4 O3 Cu5 177.7(3) . .
O152 Y4 O3 Cu5 -76.5(3) . .
O203 Y4 O3 Cu5 13.2(2) . .
O383 Y4 O3 Cu5 91.3(3) . .
O351 Y4 O3 Cu5 -112.5(6) . .
O352 Y4 O3 Cu5 97.0(3) . .
C351 Y4 O3 Cu5 127.8(10) . .
P151 Y4 O3 Cu5 -71.4(3) . .
Y2 Y4 O3 Cu5 86.3(3) . .
O103 Y4 O3 Cu4 -54.6(5) . .
O152 Y4 O3 Cu4 51.3(5) . .
O203 Y4 O3 Cu4 141.0(5) . .
O383 Y4 O3 Cu4 -140.9(5) . .
O351 Y4 O3 Cu4 15.2(10) . .
O352 Y4 O3 Cu4 -135.2(3) . .
C351 Y4 O3 Cu4 -104.4(10) . .
P151 Y4 O3 Cu4 56.4(4) . .
Cu5 Y4 O3 Cu4 127.8(6) . .
Y2 Y4 O3 Cu4 -145.9(4) . .
O8 Cu1 O4 Cu6 89.2(4) . .
O9 Cu1 O4 Cu6 -100.1(4) . .
O5 Cu1 O4 Cu6 -2.5(11) . .
Y6 Cu1 O4 Cu6 85.7(4) . .
Y3 Cu1 O4 Cu6 -105.2(4) . .
O8 Cu1 O4 Y3 -165.6(3) . .
O9 Cu1 O4 Y3 5.1(3) . .
O5 Cu1 O4 Y3 102.7(9) . .
Y6 Cu1 O4 Y3 -169.08(10) . .
O271 Cu6 O4 Cu1 -171.9(3) . .
O20 Cu6 O4 Cu1 -4.7(4) . .
O251 Cu6 O4 Cu1 91.5(3) . .
O371 Cu6 O4 Cu1 -83.5(3) . .
Y3 Cu6 O4 Cu1 107.7(4) . .
O271 Cu6 O4 Y3 80.4(3) . .
O20 Cu6 O4 Y3 -112.4(3) . .
O251 Cu6 O4 Y3 -16.2(4) . .
O371 Cu6 O4 Y3 168.9(2) . .
O253 Y3 O4 Cu1 -87.4(3) . .
O272 Y3 O4 Cu1 -171.4(3) . .
O361 Y3 O4 Cu1 177.8(5) . .
O9 Y3 O4 Cu1 -4.5(3) . .
O311 Y3 O4 Cu1 107.9(3) . .
O362 Y3 O4 Cu1 -22.9(6) . .
O312 Y3 O4 Cu1 59.5(3) . .
C361 Y3 O4 Cu1 -75(2) . .
C311 Y3 O4 Cu1 84.5(3) . .
Cu6 Y3 O4 Cu1 -107.8(4) . .
O253 Y3 O4 Cu6 20.4(2) . .
O272 Y3 O4 Cu6 -63.6(2) . .
O361 Y3 O4 Cu6 -74.5(6) . .
O9 Y3 O4 Cu6 103.2(3) . .
O311 Y3 O4 Cu6 -144.3(2) . .
O362 Y3 O4 Cu6 84.9(4) . .
O312 Y3 O4 Cu6 167.26(19) . .
C361 Y3 O4 Cu6 33(2) . .
C311 Y3 O4 Cu6 -167.7(3) . .
Cu1 Y3 O4 Cu6 107.8(4) . .
O6 Cu5 O5 Cu1 80.8(4) . .
O3 Cu5 O5 Cu1 -100.9(4) . .
O153 Cu5 O5 Cu1 9.4(19) . .
Y6 Cu5 O5 Cu1 104.3(4) . .
Y4 Cu5 O5 Cu1 -142.5(3) . .
O6 Cu5 O5 Y6 -23.6(3) . .
O3 Cu5 O5 Y6 154.8(3) . .
O153 Cu5 O5 Y6 -94.9(17) . .
Y4 Cu5 O5 Y6 113.1(2) . .
O8 Cu1 O5 Cu5 -92.4(4) . .
O4 Cu1 O5 Cu5 0.9(12) . .
O9 Cu1 O5 Cu5 96.5(4) . .
Y6 Cu1 O5 Cu5 -106.5(4) . .
Y3 Cu1 O5 Cu5 82.5(4) . .
O8 Cu1 O5 Y6 14.0(3) . .
O4 Cu1 O5 Y6 107.4(9) . .
O9 Cu1 O5 Y6 -157.0(3) . .
Y3 Cu1 O5 Y6 -171.04(10) . .
O13 Y6 O5 Cu5 -161.0(3) . .
O201 Y6 O5 Cu5 -66.6(2) . .
O8 Y6 O5 Cu5 103.7(3) . .
O282 Y6 O5 Cu5 44.9(4) . .
O6 Y6 O5 Cu5 20.5(2) . .
O292 Y6 O5 Cu5 -122.2(4) . .
O291 Y6 O5 Cu5 151.4(3) . .
C291 Y6 O5 Cu5 -170.4(6) . .
Cu1 Y6 O5 Cu5 116.3(4) . .
Cu7 Y6 O5 Cu5 56.4(2) . .
O13 Y6 O5 Cu1 82.6(3) . .
O201 Y6 O5 Cu1 177.1(2) . .
O8 Y6 O5 Cu1 -12.6(3) . .
O282 Y6 O5 Cu1 -71.4(3) . .
O6 Y6 O5 Cu1 -95.9(3) . .
O292 Y6 O5 Cu1 121.4(4) . .
O291 Y6 O5 Cu1 35.0(4) . .
C291 Y6 O5 Cu1 73.2(6) . .
Cu5 Y6 O5 Cu1 -116.3(4) . .
Cu7 Y6 O5 Cu1 -59.9(2) . .
O5 Cu5 O6 Cu7 -86.4(4) . .
O3 Cu5 O6 Cu7 -101(3) . .
O153 Cu5 O6 Cu7 83.9(4) . .
Y6 Cu5 O6 Cu7 -110.0(4) . .
Y4 Cu5 O6 Cu7 168.49(12) . .
O5 Cu5 O6 Y6 23.6(3) . .
O3 Cu5 O6 Y6 9(3) . .
O153 Cu5 O6 Y6 -166.1(3) . .
Y4 Cu5 O6 Y6 -81.6(4) . .
O281 Cu7 O6 Cu5 -178.2(3) . .
O371 Cu7 O6 Cu5 53(2) . .
O20 Cu7 O6 Cu5 0.0(4) . .
O1W Cu7 O6 Cu5 -85.8(4) . .
O8 Cu7 O6 Cu5 91.0(4) . .
Y6 Cu7 O6 Cu5 109.0(4) . .
O281 Cu7 O6 Y6 72.8(3) . .
O371 Cu7 O6 Y6 -56(2) . .
O20 Cu7 O6 Y6 -109.1(3) . .
O1W Cu7 O6 Y6 165.1(3) . .
O8 Cu7 O6 Y6 -18.0(3) . .
O13 Y6 O6 Cu5 -23.3(5) . .
O201 Y6 O6 Cu5 63.8(2) . .
O8 Y6 O6 Cu5 -94.2(3) . .
O282 Y6 O6 Cu5 176.9(3) . .
O5 Y6 O6 Cu5 -21.1(3) . .
O292 Y6 O6 Cu5 130.3(3) . .
O291 Y6 O6 Cu5 -152.2(3) . .
C291 Y6 O6 Cu5 167.7(5) . .
Cu1 Y6 O6 Cu5 -58.9(2) . .
Cu7 Y6 O6 Cu5 -113.9(4) . .
O13 Y6 O6 Cu7 90.5(4) . .
O201 Y6 O6 Cu7 177.7(3) . .
O8 Y6 O6 Cu7 19.7(3) . .
O282 Y6 O6 Cu7 -69.2(2) . .
O5 Y6 O6 Cu7 92.8(3) . .
O292 Y6 O6 Cu7 -115.8(3) . .
O291 Y6 O6 Cu7 -38.3(4) . .
C291 Y6 O6 Cu7 -78.4(5) . .
Cu1 Y6 O6 Cu7 55.0(2) . .
Cu5 Y6 O6 Cu7 113.9(4) . .
O11 Cu8 O7 Cu2 -67.7(4) . .
O9 Cu8 O7 Cu2 115(3) . .
O1 Cu8 O7 Cu2 113.7(4) . .
Y5 Cu8 O7 Cu2 114.9(5) . .
O11 Cu8 O7 Y5 177.3(3) . .
O9 Cu8 O7 Y5 0(4) . .
O1 Cu8 O7 Y5 -1.2(3) . .
O51 Cu2 O7 Cu8 151.0(8) . .
O12 Cu2 O7 Cu8 46.9(4) . .
O10 Cu2 O7 Cu8 -121.6(4) . .
O381 Cu2 O7 Cu8 -43.7(4) . .
Y5 Cu2 O7 Cu8 -115.1(5) . .
Y1 Cu2 O7 Cu8 -85.4(3) . .
O51 Cu2 O7 Y5 -93.8(10) . .
O12 Cu2 O7 Y5 162.0(3) . .
O10 Cu2 O7 Y5 -6.4(3) . .
O381 Cu2 O7 Y5 71.5(3) . .
Y1 Cu2 O7 Y5 29.7(3) . .
O302 Y5 O7 Cu8 -33.7(4) 2_577 .
O301 Y5 O7 Cu8 -153.8(3) . .
O2 Y5 O7 Cu8 62.6(3) . .
O10 Y5 O7 Cu8 128.4(4) . .
O1 Y5 O7 Cu8 1.1(3) . .
O321 Y5 O7 Cu8 137.1(3) . .
O2W Y5 O7 Cu8 -76.9(3) . .
Cu3 Y5 O7 Cu8 31.9(2) . .
Cu2 Y5 O7 Cu8 122.6(5) . .
Y1 Y5 O7 Cu8 97.1(3) . .
O302 Y5 O7 Cu2 -156.3(4) 2_577 .
O301 Y5 O7 Cu2 83.7(3) . .
O2 Y5 O7 Cu2 -59.9(3) . .
O10 Y5 O7 Cu2 5.8(3) . .
O1 Y5 O7 Cu2 -121.5(4) . .
O321 Y5 O7 Cu2 14.5(5) . .
O2W Y5 O7 Cu2 160.5(4) . .
Cu3 Y5 O7 Cu2 -90.7(3) . .
Cu8 Y5 O7 Cu2 -122.6(5) . .
Y1 Y5 O7 Cu2 -25.5(3) . .
O4 Cu1 O8 Y6 -176.4(3) . .
O9 Cu1 O8 Y6 91.8(19) . .
O5 Cu1 O8 Y6 -15.2(3) . .
Y3 Cu1 O8 Y6 169.62(9) . .
O4 Cu1 O8 Cu7 -79.5(3) . .
O9 Cu1 O8 Cu7 -171.3(17) . .
O5 Cu1 O8 Cu7 81.7(3) . .
Y6 Cu1 O8 Cu7 96.9(3) . .
Y3 Cu1 O8 Cu7 -93.5(3) . .
O13 Y6 O8 Cu1 -61.6(3) . .
O201 Y6 O8 Cu1 33.0(6) . .
O282 Y6 O8 Cu1 155.5(3) . .
O5 Y6 O8 Cu1 13.3(3) . .
O6 Y6 O8 Cu1 81.3(3) . .
O292 Y6 O8 Cu1 -136.8(3) . .
O291 Y6 O8 Cu1 -135.4(3) . .
C291 Y6 O8 Cu1 -136.6(3) . .
Cu5 Y6 O8 Cu1 47.3(3) . .
Cu7 Y6 O8 Cu1 96.9(4) . .
O13 Y6 O8 Cu7 -158.4(3) . .
O201 Y6 O8 Cu7 -63.9(5) . .
O282 Y6 O8 Cu7 58.6(2) . .
O5 Y6 O8 Cu7 -83.5(3) . .
O6 Y6 O8 Cu7 -15.6(2) . .
O292 Y6 O8 Cu7 126.4(3) . .
O291 Y6 O8 Cu7 127.7(2) . .
C291 Y6 O8 Cu7 126.6(3) . .
Cu1 Y6 O8 Cu7 -96.9(4) . .
Cu5 Y6 O8 Cu7 -49.53(17) . .
O281 Cu7 O8 Cu1 179.3(3) . .
O6 Cu7 O8 Cu1 -86.6(3) . .
O371 Cu7 O8 Cu1 89.2(3) . .
O20 Cu7 O8 Cu1 3.7(3) . .
O1W Cu7 O8 Cu1 -77.1(9) . .
Y6 Cu7 O8 Cu1 -105.3(3) . .
O281 Cu7 O8 Y6 -75.4(3) . .
O6 Cu7 O8 Y6 18.7(3) . .
O371 Cu7 O8 Y6 -165.5(3) . .
O20 Cu7 O8 Y6 108.9(3) . .
O1W Cu7 O8 Y6 28.2(9) . .
O8 Cu1 O9 Cu8 -37(2) . .
O4 Cu1 O9 Cu8 -129.2(4) . .
O5 Cu1 O9 Cu8 69.5(4) . .
Y6 Cu1 O9 Cu8 44.8(5) . .
Y3 Cu1 O9 Cu8 -124.2(5) . .
O8 Cu1 O9 Y3 87.7(18) . .
O4 Cu1 O9 Y3 -5.0(3) . .
O5 Cu1 O9 Y3 -166.3(3) . .
Y6 Cu1 O9 Y3 168.98(10) . .
O11 Cu8 O9 Cu1 15.8(4) . .
O7 Cu8 O9 Cu1 -167(3) . .
O1 Cu8 O9 Cu1 -165.7(4) . .
Y5 Cu8 O9 Cu1 -166.87(14) . .
O11 Cu8 O9 Y3 -100.8(4) . .
O7 Cu8 O9 Y3 77(3) . .
O1 Cu8 O9 Y3 77.7(4) . .
Y5 Cu8 O9 Y3 76.5(4) . .
O253 Y3 O9 Cu1 98.8(3) . .
O272 Y3 O9 Cu1 25.3(5) . .
O4 Y3 O9 Cu1 4.5(3) . .
O361 Y3 O9 Cu1 -176.9(3) . .
O311 Y3 O9 Cu1 -70.0(3) . .
O362 Y3 O9 Cu1 175.0(3) . .
O312 Y3 O9 Cu1 -111.6(3) . .
C361 Y3 O9 Cu1 177.2(3) . .
C311 Y3 O9 Cu1 -91.0(3) . .
Cu6 Y3 O9 Cu1 41.3(2) . .
O253 Y3 O9 Cu8 -140.5(3) . .
O272 Y3 O9 Cu8 146.0(4) . .
O4 Y3 O9 Cu8 125.2(4) . .
O361 Y3 O9 Cu8 -56.1(5) . .
O311 Y3 O9 Cu8 50.7(4) . .
O362 Y3 O9 Cu8 -64.3(3) . .
O312 Y3 O9 Cu8 9.1(3) . .
C361 Y3 O9 Cu8 -62.1(4) . .
C311 Y3 O9 Cu8 29.7(3) . .
Cu1 Y3 O9 Cu8 120.7(5) . .
Cu6 Y3 O9 Cu8 162.0(4) . .
O51 Cu2 O10 Y5 167.9(3) . .
O12 Cu2 O10 Y5 -65.7(14) . .
O7 Cu2 O10 Y5 6.5(3) . .
O381 Cu2 O10 Y5 -104.3(2) . .
Y1 Cu2 O10 Y5 -115.5(4) . .
O51 Cu2 O10 Y1 -76.7(3) . .
O12 Cu2 O10 Y1 49.7(14) . .
O7 Cu2 O10 Y1 122.0(3) . .
O381 Cu2 O10 Y1 11.15(19) . .
Y5 Cu2 O10 Y1 115.5(4) . .
O302 Y5 O10 Cu2 151.4(5) 2_577 .
O301 Y5 O10 Cu2 -98.8(3) . .
O2 Y5 O10 Cu2 100.8(3) . .
O7 Y5 O10 Cu2 -5.8(3) . .
O1 Y5 O10 Cu2 45.5(4) . .
O321 Y5 O10 Cu2 179.3(3) . .
O2W Y5 O10 Cu2 -38.6(5) . .
Cu3 Y5 O10 Cu2 74.4(3) . .
Cu8 Y5 O10 Cu2 19.5(3) . .
Y1 Y5 O10 Cu2 111.8(4) . .
O302 Y5 O10 Y1 39.6(5) 2_577 .
O301 Y5 O10 Y1 149.4(3) . .
O2 Y5 O10 Y1 -11.1(2) . .
O7 Y5 O10 Y1 -117.6(3) . .
O1 Y5 O10 Y1 -66.3(3) . .
O321 Y5 O10 Y1 67.5(2) . .
O2W Y5 O10 Y1 -150.4(3) . .
Cu3 Y5 O10 Y1 -37.5(2) . .
Cu8 Y5 O10 Y1 -92.3(2) . .
Cu2 Y5 O10 Y1 -111.8(4) . .
O322 Y1 O10 Cu2 176.6(3) . .
O102 Y1 O10 Cu2 -93.4(4) . .
O381 Y1 O10 Cu2 -12.0(2) . .
O53 Y1 O10 Cu2 75.4(3) . .
O331 Y1 O10 Cu2 114.3(3) . .
O2 Y1 O10 Cu2 -101.5(3) . .
O332 Y1 O10 Cu2 31.5(4) . .
C331 Y1 O10 Cu2 69.9(5) . .
Y5 Y1 O10 Cu2 -112.3(4) . .
O322 Y1 O10 Y5 -71.1(2) . .
O102 Y1 O10 Y5 18.9(5) . .
O381 Y1 O10 Y5 100.3(3) . .
O53 Y1 O10 Y5 -172.3(3) . .
O331 Y1 O10 Y5 -133.4(3) . .
O2 Y1 O10 Y5 10.9(2) . .
O332 Y1 O10 Y5 143.8(2) . .
C331 Y1 O10 Y5 -177.8(5) . .
Cu2 Y1 O10 Y5 112.3(4) . .
O271 Cu6 O20 Cu7 17.1(13) . .
O251 Cu6 O20 Cu7 140.2(3) . .
O4 Cu6 O20 Cu7 -82.4(3) . .
O371 Cu6 O20 Cu7 9.4(2) . .
Y3 Cu6 O20 Cu7 -122.2(3) . .
O281 Cu7 O20 Cu6 -38(3) . .
O6 Cu7 O20 Cu6 163.8(3) . .
O371 Cu7 O20 Cu6 -10.8(3) . .
O1W Cu7 O20 Cu6 -115.1(4) . .
O8 Cu7 O20 Cu6 83.9(3) . .
Y6 Cu7 O20 Cu6 123.0(3) . .
O151 Cu4 O30 Cu3 46.5(18) . .
O252 Cu4 O30 Cu3 154.6(4) . .
O3 Cu4 O30 Cu3 -47.6(5) . .
O101 Cu3 O30 Cu4 -34.1(5) . .
O1 Cu3 O30 Cu4 156.8(5) . .
O2 Cu3 O30 Cu4 132(17) . .
O382 Cu3 O30 Cu4 69.9(5) . .
Y5 Cu3 O30 Cu4 160.7(3) . .
O13 P11 O11 Cu8 113.0(6) . .
O12 P11 O11 Cu8 -11.4(7) . .
C11 P11 O11 Cu8 -127.6(6) . .
O7 Cu8 O11 P11 50.4(6) . .
O9 Cu8 O11 P11 -129.8(6) . .
O1 Cu8 O11 P11 82(6) . .
Y5 Cu8 O11 P11 53.0(7) . .
O13 P11 O12 Cu2 -149.1(6) . .
O11 P11 O12 Cu2 -23.4(8) . .
C11 P11 O12 Cu2 93.8(7) . .
O51 Cu2 O12 P11 -157.8(7) . .
O7 Cu2 O12 P11 4.3(7) . .
O10 Cu2 O12 P11 75.4(16) . .
O381 Cu2 O12 P11 113.4(6) . .
Y5 Cu2 O12 P11 20.5(8) . .
Y1 Cu2 O12 P11 116.8(6) . .
O12 P11 O13 Y6 112.4(9) . .
O11 P11 O13 Y6 -13.7(11) . .
C11 P11 O13 Y6 -132.4(9) . .
O201 Y6 O13 P11 -110.5(10) . .
O8 Y6 O13 P11 39.6(10) . .
O282 Y6 O13 P11 120.6(9) . .
O5 Y6 O13 P11 -28.4(9) . .
O6 Y6 O13 P11 -26.3(12) . .
O292 Y6 O13 P11 171.2(10) . .
O291 Y6 O13 P11 119.5(10) . .
C291 Y6 O13 P11 146.9(10) . .
Cu1 Y6 O13 P11 8.9(9) . .
Cu5 Y6 O13 P11 -39.6(10) . .
Cu7 Y6 O13 P11 20.1(11) . .
O13 P11 C11 C18 82.7(8) . .
O12 P11 C11 C18 -159.6(7) . .
O11 P11 C11 C18 -38.7(9) . .
O13 P11 C11 C12 -38.2(9) . .
O12 P11 C11 C12 79.5(9) . .
O11 P11 C11 C12 -159.7(8) . .
O13 P11 C11 C24 -157.0(7) . .
O12 P11 C11 C24 -39.3(9) . .
O11 P11 C11 C24 81.5(8) . .
C18 C11 C12 C17 36.9(18) . .
C24 C11 C12 C17 -86.8(17) . .
P11 C11 C12 C17 158.3(14) . .
C18 C11 C12 C13 -146.8(12) . .
C24 C11 C12 C13 89.5(14) . .
P11 C11 C12 C13 -25.5(15) . .
C17 C12 C13 C14 -2(2) . .
C11 C12 C13 C14 -178.4(11) . .
C12 C13 C14 C15 2(2) . .
C13 C14 C15 C16 1(3) . .
C14 C15 C16 C17 -4(3) . .
C13 C12 C17 C16 -1(3) . .
C11 C12 C17 C16 175.3(18) . .
C15 C16 C17 C12 4(4) . .
C12 C11 C18 C19 92.8(14) . .
C24 C11 C18 C19 -144.6(12) . .
P11 C11 C18 C19 -29.3(14) . .
C12 C11 C18 C23 -88.5(14) . .
C24 C11 C18 C23 34.1(16) . .
P11 C11 C18 C23 149.4(10) . .
C23 C18 C19 C20 -1(2) . .
C11 C18 C19 C20 178.0(13) . .
C18 C19 C20 C21 0(2) . .
C19 C20 C21 C22 2(3) . .
C20 C21 C22 C23 -3(3) . .
C21 C22 C23 C18 2(2) . .
C19 C18 C23 C22 0(2) . .
C11 C18 C23 C22 -179.0(12) . .
C18 C11 C24 C29 -151.1(12) . .
C12 C11 C24 C29 -29.2(16) . .
P11 C11 C24 C29 90.2(12) . .
C18 C11 C24 C25 38.2(15) . .
C12 C11 C24 C25 160.1(11) . .
P11 C11 C24 C25 -80.5(12) . .
C29 C24 C25 C26 2.7(19) . .
C11 C24 C25 C26 173.8(11) . .
C24 C25 C26 C27 -3(2) . .
C25 C26 C27 C28 0(2) . .
C26 C27 C28 C29 2(2) . .
C25 C24 C29 C28 0(2) . .
C11 C24 C29 C28 -171.3(12) . .
C27 C28 C29 C24 -2(2) . .
O53 P51 O51 Cu2 -40.3(7) . .
O52 P51 O51 Cu2 87.5(6) . .
C51 P51 O51 Cu2 -156.8(5) . .
O12 Cu2 O51 P51 -118.5(5) . .
O7 Cu2 O51 P51 136.9(8) . .
O10 Cu2 O51 P51 51.8(6) . .
O381 Cu2 O51 P51 -29.2(5) . .
Y5 Cu2 O51 P51 63.3(6) . .
Y1 Cu2 O51 P51 10.8(5) . .
O53 P51 O52 Y2 53.8(7) . .
O51 P51 O52 Y2 -74.2(7) . .
C51 P51 O52 Y2 171.7(6) . .
O342 Y2 O52 P51 -149.6(7) . .
O202 Y2 O52 P51 130.3(6) . .
O332 Y2 O52 P51 -56.1(6) . .
O383 Y2 O52 P51 22.5(8) . .
O3W Y2 O52 P51 87.0(7) . .
O352 Y2 O52 P51 -84.7(7) . .
O381 Y2 O52 P51 11.8(6) . .
Y4 Y2 O52 P51 -2.0(10) . .
O52 P51 O53 Y1 -64.4(6) . .
O51 P51 O53 Y1 64.3(6) . .
C51 P51 O53 Y1 178.5(5) . .
O322 Y1 O53 P51 -152.6(5) . .
O102 Y1 O53 P51 88.4(7) . .
O381 Y1 O53 P51 -1.0(5) . .
O331 Y1 O53 P51 126.7(5) . .
O10 Y1 O53 P51 -77.2(5) . .
O2 Y1 O53 P51 -72.7(6) . .
O332 Y1 O53 P51 71.8(5) . .
C331 Y1 O53 P51 99.4(5) . .
Cu2 Y1 O53 P51 -41.9(4) . .
Y5 Y1 O53 P51 -81.7(5) . .
O53 P51 C51 C52 -78.8(9) . .
O52 P51 C51 C52 160.9(8) . .
O51 P51 C51 C52 40.6(9) . .
O53 P51 C51 C58 162.6(8) . .
O52 P51 C51 C58 42.4(9) . .
O51 P51 C51 C58 -77.9(8) . .
O53 P51 C51 C64 45.3(9) . .
O52 P51 C51 C64 -75.0(9) . .
O51 P51 C51 C64 164.7(8) . .
C58 C51 C52 C53 158.7(11) . .
C64 C51 C52 C53 -78.6(14) . .
P51 C51 C52 C53 41.7(15) . .
C58 C51 C52 C57 -27.2(15) . .
C64 C51 C52 C57 95.4(14) . .
P51 C51 C52 C57 -144.3(10) . .
C57 C52 C53 C54 3.9(19) . .
C51 C52 C53 C54 178.1(12) . .
C52 C53 C54 C55 -4(2) . .
C53 C54 C55 C56 1(2) . .
C54 C55 C56 C57 2(2) . .
C55 C56 C57 C52 -1(2) . .
C53 C52 C57 C56 -2(2) . .
C51 C52 C57 C56 -175.9(13) . .
C52 C51 C58 C59 -60.6(14) . .
C64 C51 C58 C59 174.4(11) . .
P51 C51 C58 C59 58.9(13) . .
C52 C51 C58 C63 111.8(12) . .
C64 C51 C58 C63 -13.1(15) . .
P51 C51 C58 C63 -128.6(10) . .
C63 C58 C59 C60 -1.2(19) . .
C51 C58 C59 C60 171.6(12) . .
C58 C59 C60 C61 0(2) . .
C59 C60 C61 C62 1(2) . .
C60 C61 C62 C63 -2(2) . .
C61 C62 C63 C58 0(2) . .
C59 C58 C63 C62 1.1(19) . .
C51 C58 C63 C62 -171.5(12) . .
C52 C51 C64 C69 -12.2(16) . .
C58 C51 C64 C69 110.2(13) . .
P51 C51 C64 C69 -134.5(11) . .
C52 C51 C64 C65 170.2(11) . .
C58 C51 C64 C65 -67.4(14) . .
P51 C51 C64 C65 47.9(14) . .
C69 C64 C65 C66 -1(2) . .
C51 C64 C65 C66 176.6(12) . .
C64 C65 C66 C67 2(2) . .
C65 C66 C67 C68 -1(3) . .
C66 C67 C68 C69 -2(2) . .
C65 C64 C69 C68 -1.5(19) . .
C51 C64 C69 C68 -179.2(11) . .
C67 C68 C69 C64 3(2) . .
O102 P101 O101 Cu3 35.5(8) . .
O103 P101 O101 Cu3 -92.9(7) . .
C101 P101 O101 Cu3 153.9(6) . .
O1 Cu3 O101 P101 -114.7(14) . .
O30 Cu3 O101 P101 132.9(6) . .
O2 Cu3 O101 P101 -46.8(7) . .
O382 Cu3 O101 P101 47.1(7) . .
Y5 Cu3 O101 P101 -60.4(7) . .
O101 P101 O102 Y1 -43.0(9) . .
O103 P101 O102 Y1 84.1(8) . .
C101 P101 O102 Y1 -157.6(7) . .
O322 Y1 O102 P101 122.2(7) . .
O381 Y1 O102 P101 -33.5(8) . .
O53 Y1 O102 P101 -119.3(7) . .
O331 Y1 O102 P101 -157.4(8) . .
O10 Y1 O102 P101 39.9(10) . .
O2 Y1 O102 P101 47.9(7) . .
O332 Y1 O102 P101 -102.8(8) . .
C331 Y1 O102 P101 -130.1(8) . .
Cu2 Y1 O102 P101 -5.9(9) . .
Y5 Y1 O102 P101 50.9(8) . .
O101 P101 O103 Y4 53.1(11) . .
O102 P101 O103 Y4 -75.0(11) . .
C101 P101 O103 Y4 164.5(9) . .
O152 Y4 O103 P101 -121.4(10) . .
O203 Y4 O103 P101 21.2(16) . .
O383 Y4 O103 P101 28.4(10) . .
O351 Y4 O103 P101 151.7(10) . .
O3 Y4 O103 P101 -45.3(10) . .
O352 Y4 O103 P101 97.2(10) . .
C351 Y4 O103 P101 125.1(10) . .
P151 Y4 O103 P101 -99.6(10) . .
Cu5 Y4 O103 P101 -43.8(11) . .
Y2 Y4 O103 P101 61.8(10) . .
O101 P101 C101 C10A 42.5(17) . .
O102 P101 C101 C10A 163.1(16) . .
O103 P101 C101 C10A -74.1(17) . .
O101 P101 C101 C114 157.7(8) . .
O102 P101 C101 C114 -81.7(9) . .
O103 P101 C101 C114 41.1(9) . .
O101 P101 C101 C102 -82.4(9) . .
O102 P101 C101 C102 38.2(10) . .
O103 P101 C101 C102 161.0(8) . .
O101 P101 C101 C108 36.2(9) . .
O102 P101 C101 C108 156.8(7) . .
O103 P101 C101 C108 -80.4(8) . .
C10A C101 C102 C103 88(2) . .
C114 C101 C102 C103 -22.1(17) . .
C108 C101 C102 C103 103.4(15) . .
P101 C101 C102 C103 -141.4(12) . .
C10A C101 C102 C107 -85.8(19) . .
C114 C101 C102 C107 163.7(11) . .
C108 C101 C102 C107 -70.9(15) . .
P101 C101 C102 C107 44.4(14) . .
C107 C102 C103 C104 0(3) . .
C101 C102 C103 C104 -174.8(16) . .
C102 C103 C104 C105 -2(3) . .
C103 C104 C105 C106 4(3) . .
C104 C105 C106 C107 -2(3) . .
C103 C102 C107 C106 2(2) . .
C101 C102 C107 C106 176.2(12) . .
C105 C106 C107 C102 0(2) . .
C10A C101 C108 C109 83(6) . .
C114 C101 C108 C109 120.9(11) . .
C102 C101 C108 C109 -2.3(14) . .
P101 C101 C108 C109 -120.8(9) . .
C10A C101 C108 C113 -104(6) . .
C114 C101 C108 C113 -66.0(12) . .
C102 C101 C108 C113 170.7(9) . .
P101 C101 C108 C113 52.2(10) . .
C113 C108 C109 C110 0.0 . .
C101 C108 C109 C110 173.0(11) . .
C108 C109 C110 C111 0.0 . .
C109 C110 C111 C112 0.0 . .
C110 C111 C112 C113 0.0 . .
C111 C112 C113 C108 0.0 . .
C109 C108 C113 C112 0.0 . .
C101 C108 C113 C112 -173.0(11) . .
C114 C101 C10A C10B 101.5(19) . .
C102 C101 C10A C10B -14(2) . .
C108 C101 C10A C10B -114(7) . .
P101 C101 C10A C10B -139.8(15) . .
C114 C101 C10A C10F -88.0(16) . .
C102 C101 C10A C10F 156.5(14) . .
C108 C101 C10A C10F 56(6) . .
P101 C101 C10A C10F 31(2) . .
C10F C10A C10B C10C 0.0 . .
C101 C10A C10B C10C 170(3) . .
C10A C10B C10C C10D 0.0 . .
C10B C10C C10D C10E 0.0 . .
C10C C10D C10E C10F 0.0 . .
C10D C10E C10F C10A 0.0 . .
C10B C10A C10F C10E 0.0 . .
C101 C10A C10F C10E -171(3) . .
C10A C101 C114 C115 -6(2) . .
C102 C101 C114 C115 108.2(14) . .
C108 C101 C114 C115 -15.4(17) . .
P101 C101 C114 C115 -131.5(12) . .
C10A C101 C114 C119 175.9(17) . .
C102 C101 C114 C119 -69.4(15) . .
C108 C101 C114 C119 167.0(12) . .
P101 C101 C114 C119 50.8(15) . .
C119 C114 C115 C116 -2(2) . .
C101 C114 C115 C116 -179.5(12) . .
C114 C115 C116 C117 3(2) . .
C115 C116 C117 C118 -3(3) . .
C116 C117 C118 C119 2(3) . .
C115 C114 C119 C118 1(2) . .
C101 C114 C119 C118 178.8(12) . .
C117 C118 C119 C114 -1(2) . .
O103 Y4 P151 O152 -91.2(6) . .
O203 Y4 P151 O152 103.4(5) . .
O383 Y4 P151 O152 172.8(5) . .
O351 Y4 P151 O152 1.5(5) . .
O3 Y4 P151 O152 -166.0(6) . .
O352 Y4 P151 O152 34.4(6) . .
C351 Y4 P151 O152 8.3(6) . .
Cu5 Y4 P151 O152 151.7(6) . .
Y2 Y4 P151 O152 136.6(5) . .
O103 Y4 P151 O151 27.2(4) . .
O152 Y4 P151 O151 118.4(6) . .
O203 Y4 P151 O151 -138.2(3) . .
O383 Y4 P151 O151 -68.8(3) . .
O351 Y4 P151 O151 119.9(3) . .
O3 Y4 P151 O151 -47.6(4) . .
O352 Y4 P151 O151 152.8(5) . .
C351 Y4 P151 O151 126.6(3) . .
Cu5 Y4 P151 O151 -89.9(3) . .
Y2 Y4 P151 O151 -105.0(3) . .
O103 Y4 P151 O153 139.5(4) . .
O152 Y4 P151 O153 -129.3(6) . .
O203 Y4 P151 O153 -25.9(3) . .
O383 Y4 P151 O153 43.5(3) . .
O351 Y4 P151 O153 -127.8(3) . .
O3 Y4 P151 O153 64.7(4) . .
O352 Y4 P151 O153 -94.9(5) . .
C351 Y4 P151 O153 -121.1(3) . .
Cu5 Y4 P151 O153 22.3(3) . .
Y2 Y4 P151 O153 7.3(4) . .
O103 Y4 P151 C151 -100.5(7) . .
O152 Y4 P151 C151 -9.3(8) . .
O203 Y4 P151 C151 94.1(6) . .
O383 Y4 P151 C151 163.5(6) . .
O351 Y4 P151 C151 -7.8(6) . .
O3 Y4 P151 C151 -175.3(7) . .
O352 Y4 P151 C151 25.1(7) . .
C351 Y4 P151 C151 -1.1(7) . .
Cu5 Y4 P151 C151 142.3(7) . .
Y2 Y4 P151 C151 127.3(6) . .
O152 P151 O151 Cu4 77.5(6) . .
O153 P151 O151 Cu4 -48.0(7) . .
C151 P151 O151 Cu4 -162.8(6) . .
Y4 P151 O151 Cu4 47.4(5) . .
O252 Cu4 O151 P151 138.1(5) . .
O30 Cu4 O151 P151 -113.4(15) . .
O3 Cu4 O151 P151 -19.2(6) . .
O151 P151 O152 Y4 -70.1(6) . .
O153 P151 O152 Y4 55.8(6) . .
C151 P151 O152 Y4 173.9(5) . .
O103 Y4 O152 P151 94.4(6) . .
O203 Y4 O152 P151 -75.4(5) . .
O383 Y4 O152 P151 -11.0(8) . .
O351 Y4 O152 P151 -178.6(5) . .
O3 Y4 O152 P151 12.0(5) . .
O352 Y4 O152 P151 -161.8(3) . .
C351 Y4 O152 P151 -173.6(4) . .
Cu5 Y4 O152 P151 -23.5(5) . .
Y2 Y4 O152 P151 -96.3(8) . .
O152 P151 O153 Cu5 -62.4(6) . .
O151 P151 O153 Cu5 64.1(6) . .
C151 P151 O153 Cu5 177.3(5) . .
Y4 P151 O153 Cu5 -36.6(4) . .
O6 Cu5 O153 P151 173.1(5) . .
O5 Cu5 O153 P151 -116.5(16) . .
O3 Cu5 O153 P151 -6.3(5) . .
Y6 Cu5 O153 P151 159.3(3) . .
Y4 Cu5 O153 P151 36.4(4) . .
O152 P151 C151 C164 -162.1(8) . .
O151 P151 C151 C164 76.8(9) . .
O153 P151 C151 C164 -41.5(9) . .
Y4 P151 C151 C164 -156.9(6) . .
O152 P151 C151 C158 76.1(9) . .
O151 P151 C151 C158 -45.1(10) . .
O153 P151 C151 C158 -163.4(8) . .
Y4 P151 C151 C158 81.3(10) . .
O152 P151 C151 C152 -41.1(10) . .
O151 P151 C151 C152 -162.3(8) . .
O153 P151 C151 C152 79.4(9) . .
Y4 P151 C151 C152 -35.9(12) . .
C164 C151 C152 C153 74.4(14) . .
C158 C151 C152 C153 -161.9(11) . .
P151 C151 C152 C153 -45.9(14) . .
C164 C151 C152 C157 -99.8(14) . .
C158 C151 C152 C157 23.9(16) . .
P151 C151 C152 C157 139.9(11) . .
C157 C152 C153 C154 0.5(19) . .
C151 C152 C153 C154 -174.0(12) . .
C152 C153 C154 C155 -1(2) . .
C153 C154 C155 C156 1(2) . .
C154 C155 C156 C157 -1(2) . .
C155 C156 C157 C152 0(2) . .
C153 C152 C157 C156 0(2) . .
C151 C152 C157 C156 174.3(13) . .
C164 C151 C158 C163 10.4(17) . .
C152 C151 C158 C163 -111.8(14) . .
P151 C151 C158 C163 130.2(12) . .
C164 C151 C158 C159 -173.6(11) . .
C152 C151 C158 C159 64.1(14) . .
P151 C151 C158 C159 -53.9(13) . .
C163 C158 C159 C160 0(2) . .
C151 C158 C159 C160 -176.1(12) . .
C158 C159 C160 C161 1(2) . .
C159 C160 C161 C162 -2(2) . .
C160 C161 C162 C163 1(3) . .
C161 C162 C163 C158 0(3) . .
C159 C158 C163 C162 -1(2) . .
C151 C158 C163 C162 175.3(15) . .
C158 C151 C164 C169 -109.4(13) . .
C152 C151 C164 C169 11.9(16) . .
P151 C151 C164 C169 132.5(11) . .
C158 C151 C164 C165 68.6(14) . .
C152 C151 C164 C165 -170.1(11) . .
P151 C151 C164 C165 -49.5(13) . .
C169 C164 C165 C166 -3.6(19) . .
C151 C164 C165 C166 178.4(11) . .
C164 C165 C166 C167 1.4(19) . .
C165 C166 C167 C168 2(2) . .
C166 C167 C168 C169 -3(2) . .
C165 C164 C169 C168 2.5(19) . .
C151 C164 C169 C168 -179.5(11) . .
C167 C168 C169 C164 1(2) . .
O202 P201 O201 Y6 -145.5(10) . .
O203 P201 O201 Y6 -18.7(12) . .
C201 P201 O201 Y6 98.8(11) . .
O13 Y6 O201 P201 128.9(11) . .
O8 Y6 O201 P201 35.1(13) . .
O282 Y6 O201 P201 -81.4(11) . .
O5 Y6 O201 P201 53.5(11) . .
O6 Y6 O201 P201 -11.4(11) . .
O292 Y6 O201 P201 -152.8(11) . .
O291 Y6 O201 P201 -159.7(10) . .
C291 Y6 O201 P201 -155.2(11) . .
Cu1 Y6 O201 P201 55.4(11) . .
Cu5 Y6 O201 P201 20.1(10) . .
Cu7 Y6 O201 P201 -10.0(12) . .
O201 P201 O202 Y2 74.6(7) . .
O203 P201 O202 Y2 -51.1(8) . .
C201 P201 O202 Y2 -168.8(6) . .
O342 Y2 O202 P201 162.0(7) . .
O52 Y2 O202 P201 -119.0(6) . .
O332 Y2 O202 P201 73.8(8) . .
O383 Y2 O202 P201 8.1(6) . .
O3W Y2 O202 P201 -73.9(6) . .
O352 Y2 O202 P201 78.5(6) . .
O381 Y2 O202 P201 -21.5(7) . .
Y4 Y2 O202 P201 41.0(6) . .
O202 P201 O203 Y4 17.3(7) . .
O201 P201 O203 Y4 -108.8(6) . .
C201 P201 O203 Y4 133.8(6) . .
O103 Y4 O203 P201 44.9(11) . .
O152 Y4 O203 P201 -171.2(6) . .
O383 Y4 O203 P201 37.5(6) . .
O351 Y4 O203 P201 -83.9(6) . .
O3 Y4 O203 P201 111.2(6) . .
O352 Y4 O203 P201 -31.0(6) . .
C351 Y4 O203 P201 -57.4(6) . .
P151 Y4 O203 P201 168.3(6) . .
Cu5 Y4 O203 P201 120.4(6) . .
Y2 Y4 O203 P201 2.5(5) . .
O202 P201 C201 C208 -46.1(9) . .
O201 P201 C201 C208 73.4(8) . .
O203 P201 C201 C208 -167.2(7) . .
O202 P201 C201 C214 74.4(9) . .
O201 P201 C201 C214 -166.1(8) . .
O203 P201 C201 C214 -46.7(9) . .
O202 P201 C201 C202 -167.8(7) . .
O201 P201 C201 C202 -48.4(8) . .
O203 P201 C201 C202 71.1(8) . .
C208 C201 C202 C207 4.8(15) . .
C214 C201 C202 C207 -116.1(11) . .
P201 C201 C202 C207 125.0(10) . .
C208 C201 C202 C203 -179.5(10) . .
C214 C201 C202 C203 59.6(13) . .
P201 C201 C202 C203 -59.4(12) . .
C207 C202 C203 C204 0.6(17) . .
C201 C202 C203 C204 -175.2(10) . .
C202 C203 C204 C205 -1.6(19) . .
C203 C204 C205 C206 2.2(19) . .
C204 C205 C206 C207 -1.8(18) . .
C205 C206 C207 C202 0.9(18) . .
C203 C202 C207 C206 -0.3(17) . .
C201 C202 C207 C206 175.4(11) . .
C214 C201 C208 C213 16.3(15) . .
C202 C201 C208 C213 -103.9(12) . .
P201 C201 C208 C213 137.0(10) . .
C214 C201 C208 C209 -169.9(11) . .
C202 C201 C208 C209 69.9(14) . .
P201 C201 C208 C209 -49.2(13) . .
C213 C208 C209 C210 -3.6(19) . .
C201 C208 C209 C210 -177.6(11) . .
C208 C209 C210 C211 1(2) . .
C209 C210 C211 C212 1(2) . .
C210 C211 C212 C213 -1(2) . .
C209 C208 C213 C212 3.6(18) . .
C201 C208 C213 C212 177.4(12) . .
C211 C212 C213 C208 -1(2) . .
C208 C201 C214 C215 73.4(14) . .
C202 C201 C214 C215 -164.2(11) . .
P201 C201 C214 C215 -46.9(14) . .
C208 C201 C214 C219 -100.6(13) . .
C202 C201 C214 C219 21.8(14) . .
P201 C201 C214 C219 139.1(10) . .
C219 C214 C215 C216 1(2) . .
C201 C214 C215 C216 -172.9(12) . .
C214 C215 C216 C217 -2(2) . .
C215 C216 C217 C218 0(2) . .
C216 C217 C218 C219 3(2) . .
C217 C218 C219 C214 -3(2) . .
C215 C214 C219 C218 1.1(18) . .
C201 C214 C219 C218 175.3(11) . .
O253 P251 O251 Cu6 27.6(6) . .
O252 P251 O251 Cu6 -100.0(5) . .
C251 P251 O251 Cu6 144.7(5) . .
O271 Cu6 O251 P251 -110.7(5) . .
O20 Cu6 O251 P251 80.2(5) . .
O4 Cu6 O251 P251 -15.1(7) . .
O371 Cu6 O251 P251 158.3(4) . .
Y3 Cu6 O251 P251 -25.8(5) . .
O253 P251 O252 Cu4 -38.3(9) . .
O251 P251 O252 Cu4 87.9(8) . .
C251 P251 O252 Cu4 -154.4(7) . .
O151 Cu4 O252 P251 -136.3(7) . .
O30 Cu4 O252 P251 54.6(7) . .
O3 Cu4 O252 P251 -46.7(12) . .
O252 P251 O253 Y3 112.8(12) . .
O251 P251 O253 Y3 -15.1(14) . .
C251 P251 O253 Y3 -132.9(12) . .
O272 Y3 O253 P251 58.8(12) . .
O4 Y3 O253 P251 -17.1(12) . .
O361 Y3 O253 P251 139.4(13) . .
O9 Y3 O253 P251 -84.5(12) . .
O311 Y3 O253 P251 53.7(18) . .
O362 Y3 O253 P251 -168.2(13) . .
O312 Y3 O253 P251 -137.6(11) . .
C361 Y3 O253 P251 164.5(13) . .
C311 Y3 O253 P251 -148.9(14) . .
Cu1 Y3 O253 P251 -50.7(12) . .
Cu6 Y3 O253 P251 -2.5(11) . .
O253 P251 C251 C258 72.8(10) . .
O252 P251 C251 C258 -167.3(9) . .
O251 P251 C251 C258 -46.3(10) . .
O253 P251 C251 C252 -174.3(13) . .
O252 P251 C251 C252 -54.4(14) . .
O251 P251 C251 C252 66.6(14) . .
O253 P251 C251 C264 -51.7(10) . .
O252 P251 C251 C264 68.2(10) . .
O251 P251 C251 C264 -170.8(9) . .
O253 P251 C251 C25A -164.9(9) . .
O252 P251 C251 C25A -45.0(10) . .
O251 P251 C251 C25A 76.1(10) . .
C258 C251 C252 C253 -115.9(15) . .
C264 C251 C252 C253 6.1(18) . .
C25A C251 C252 C253 10(7) . .
P251 C251 C252 C253 128.2(12) . .
C258 C251 C252 C257 60(2) . .
C264 C251 C252 C257 -177.8(16) . .
C25A C251 C252 C257 -174(9) . .
P251 C251 C252 C257 -55.7(19) . .
C257 C252 C253 C254 0.0 . .
C251 C252 C253 C254 176.2(19) . .
C252 C253 C254 C255 0.0 . .
C253 C254 C255 C256 0.0 . .
C254 C255 C256 C257 0.0 . .
C255 C256 C257 C252 0.0 . .
C253 C252 C257 C256 0.0 . .
C251 C252 C257 C256 -176(2) . .
C258 C251 C25A C25B -94.6(13) . .
C252 C251 C25A C25B -152(8) . .
C264 C251 C25A C25B 24.8(14) . .
P251 C251 C25A C25B 144.1(9) . .
C258 C251 C25A C25F 89.3(14) . .
C252 C251 C25A C25F 32(7) . .
C264 C251 C25A C25F -151.3(11) . .
P251 C251 C25A C25F -32.1(14) . .
C25F C25A C25B C25C 0.0 . .
C251 C25A C25B C25C -176.2(14) . .
C25A C25B C25C C25D 0.0 . .
C25B C25C C25D C25E 0.0 . .
C25C C25D C25E C25F 0.0 . .
C25D C25E C25F C25A 0.0 . .
C25B C25A C25F C25E 0.0 . .
C251 C25A C25F C25E 176.2(14) . .
C252 C251 C258 C263 -178.0(17) . .
C264 C251 C258 C263 58.5(16) . .
C25A C251 C258 C263 173.1(13) . .
P251 C251 C258 C263 -66.8(15) . .
C252 C251 C258 C259 3(2) . .
C264 C251 C258 C259 -120.1(15) . .
C25A C251 C258 C259 -5.6(19) . .
P251 C251 C258 C259 114.6(13) . .
C263 C258 C259 C260 -7(2) . .
C251 C258 C259 C260 171.8(14) . .
C258 C259 C260 C261 3(3) . .
C259 C260 C261 C262 2(3) . .
C260 C261 C262 C263 -3(3) . .
C259 C258 C263 C262 6(2) . .
C251 C258 C263 C262 -172.8(15) . .
C261 C262 C263 C258 -1(3) . .
C258 C251 C264 C265 21.8(17) . .
C252 C251 C264 C265 -97.4(18) . .
C25A C251 C264 C265 -98.1(15) . .
P251 C251 C264 C265 145.7(12) . .
C258 C251 C264 C269 -166.9(12) . .
C252 C251 C264 C269 73.9(18) . .
C25A C251 C264 C269 73.2(15) . .
P251 C251 C264 C269 -43.0(16) . .
C269 C264 C265 C266 1(3) . .
C251 C264 C265 C266 173.0(16) . .
C264 C265 C266 C267 0(3) . .
C265 C266 C267 C268 -2(3) . .
C266 C267 C268 C269 2(3) . .
C267 C268 C269 C264 0(2) . .
C265 C264 C269 C268 -2(2) . .
C251 C264 C269 C268 -173.1(13) . .
O20 Cu6 O271 C271 -146.0(11) . .
O251 Cu6 O271 C271 90.9(11) . .
O4 Cu6 O271 C271 -46.6(11) . .
O371 Cu6 O271 C271 -138.4(11) . .
Y3 Cu6 O271 C271 -5.2(11) . .
O253 Y3 O272 C271 -64.2(13) . .
O4 Y3 O272 C271 28.9(13) . .
O361 Y3 O272 C271 -155.4(14) . .
O9 Y3 O272 C271 9.1(15) . .
O311 Y3 O272 C271 114.4(14) . .
O362 Y3 O272 C271 -130.6(13) . .
O312 Y3 O272 C271 129.0(13) . .
C361 Y3 O272 C271 -143.6(13) . .
C311 Y3 O272 C271 121.0(13) . .
Cu1 Y3 O272 C271 23.9(14) . .
Cu6 Y3 O272 C271 -8.6(13) . .
Y3 O272 C271 O271 9(2) . .
Y3 O272 C271 C272 -169.9(10) . .
Cu6 O271 C271 O272 1(2) . .
Cu6 O271 C271 C272 -179.9(9) . .
O6 Cu7 O281 C281 -36.6(11) . .
O371 Cu7 O281 C281 138.2(11) . .
O20 Cu7 O281 C281 165(3) . .
O1W Cu7 O281 C281 -117.9(11) . .
O8 Cu7 O281 C281 43.5(11) . .
Y6 Cu7 O281 C281 4.0(11) . .
O13 Y6 O282 C281 -104.9(12) . .
O201 Y6 O282 C281 131.0(12) . .
O8 Y6 O282 C281 -22.3(12) . .
O5 Y6 O282 C281 30.8(14) . .
O6 Y6 O282 C281 53.7(12) . .
O292 Y6 O282 C281 -156.1(13) . .
O291 Y6 O282 C281 -103.8(13) . .
C291 Y6 O282 C281 -132.0(13) . .
Cu1 Y6 O282 C281 -7.4(13) . .
Cu5 Y6 O282 C281 55.5(13) . .
Cu7 Y6 O282 C281 18.8(12) . .
Y6 O282 C281 O281 -24(2) . .
Y6 O282 C281 C282 158.7(10) . .
Cu7 O281 C281 O282 8(2) . .
Cu7 O281 C281 C282 -175.5(9) . .
O13 Y6 O291 C291 90.0(8) . .
O201 Y6 O291 C291 9.9(10) . .
O8 Y6 O291 C291 -177.5(8) . .
O282 Y6 O291 C291 -89.3(8) . .
O5 Y6 O291 C291 138.1(7) . .
O6 Y6 O291 C291 -121.2(8) . .
O292 Y6 O291 C291 1.1(8) . .
Cu1 Y6 O291 C291 158.6(8) . .
Cu5 Y6 O291 C291 -169.6(7) . .
Cu7 Y6 O291 C291 -142.3(8) . .
O13 Y6 O292 C291 -79.5(9) . .
O201 Y6 O292 C291 -174.3(9) . .
O8 Y6 O292 C291 0.5(10) . .
O282 Y6 O292 C291 71.7(9) . .
O5 Y6 O292 C291 -117.7(8) . .
O6 Y6 O292 C291 117.2(8) . .
O291 Y6 O292 C291 -1.3(9) . .
Cu1 Y6 O292 C291 -45.9(11) . .
Cu5 Y6 O292 C291 172.5(7) . .
Cu7 Y6 O292 C291 64.3(10) . .
Y6 O292 C291 O291 2.4(16) . .
Y6 O292 C291 C292 -173.6(13) . .
Y6 O291 C291 O292 -2.2(15) . .
Y6 O291 C291 C292 174.2(11) . .
O13 Y6 C291 O292 95.1(9) . .
O201 Y6 C291 O292 5.7(9) . .
O8 Y6 C291 O292 -179.6(8) . .
O282 Y6 C291 O292 -101.5(9) . .
O5 Y6 C291 O292 104.5(9) . .
O6 Y6 C291 O292 -92.2(9) . .
O291 Y6 C291 O292 177.8(15) . .
Cu1 Y6 C291 O292 150.8(7) . .
Cu5 Y6 C291 O292 -30(3) . .
Cu7 Y6 C291 O292 -135.1(8) . .
O13 Y6 C291 O291 -82.7(8) . .
O201 Y6 C291 O291 -172.1(8) . .
O8 Y6 C291 O291 2.5(9) . .
O282 Y6 C291 O291 80.7(8) . .
O5 Y6 C291 O291 -73.3(11) . .
O6 Y6 C291 O291 90.0(9) . .
O292 Y6 C291 O291 -177.8(15) . .
Cu1 Y6 C291 O291 -27.0(10) . .
Cu5 Y6 C291 O291 152.1(18) . .
Cu7 Y6 C291 O291 47.1(9) . .
O13 Y6 C291 C292 -148(11) . .
O201 Y6 C291 C292 123(11) . .
O8 Y6 C291 C292 -62(11) . .
O282 Y6 C291 C292 16(11) . .
O5 Y6 C291 C292 -138(10) . .
O6 Y6 C291 C292 25(11) . .
O292 Y6 C291 C292 117(11) . .
O291 Y6 C291 C292 -65(11) . .
Cu1 Y6 C291 C292 -92(11) . .
Cu5 Y6 C291 C292 87(11) . .
Cu7 Y6 C291 C292 -18(11) . .
O302 Y5 O301 C301 -14.1(8) 2_577 .
O2 Y5 O301 C301 -131.5(7) . .
O10 Y5 O301 C301 -163.4(8) . .
O7 Y5 O301 C301 129.6(8) . .
O1 Y5 O301 C301 87.1(8) . .
O321 Y5 O301 C301 -83.6(8) . .
O2W Y5 O301 C301 58.4(7) . .
Cu3 Y5 O301 C301 159.2(8) . .
Cu8 Y5 O301 C301 113.8(7) . .
Cu2 Y5 O301 C301 163.2(8) . .
Y1 Y5 O301 C301 -145.1(7) . .
Y5 O302 C301 O301 154(3) 2_577 .
Y5 O302 C301 C302 -27(4) 2_577 .
Y5 O301 C301 O302 9.6(14) . .
Y5 O301 C301 C302 -169.8(9) . .
O253 Y3 O311 C311 170.6(9) . .
O272 Y3 O311 C311 165.4(7) . .
O4 Y3 O311 C311 -117.4(7) . .
O361 Y3 O311 C311 84.6(7) . .
O9 Y3 O311 C311 -53.5(7) . .
O362 Y3 O311 C311 36.7(8) . .
O312 Y3 O311 C311 -0.8(7) . .
C361 Y3 O311 C311 62.9(8) . .
Cu1 Y3 O311 C311 -85.5(7) . .
Cu6 Y3 O311 C311 -140.0(7) . .
O253 Y3 O312 C311 -175.3(6) . .
O272 Y3 O312 C311 -17.2(8) . .
O4 Y3 O312 C311 68.7(7) . .
O361 Y3 O312 C311 -90.7(7) . .
O9 Y3 O312 C311 128.7(7) . .
O311 Y3 O312 C311 0.8(6) . .
O362 Y3 O312 C311 -144.0(7) . .
C361 Y3 O312 C311 -116.7(7) . .
Cu1 Y3 O312 C311 97.2(6) . .
Cu6 Y3 O312 C311 81.4(7) . .
Y3 O311 C311 O312 1.6(13) . .
Y3 O311 C311 C312 179.9(10) . .
Y3 O312 C311 O311 -1.5(12) . .
Y3 O312 C311 C312 -179.9(11) . .
O253 Y3 C311 O311 -166.2(13) . .
O272 Y3 C311 O311 -14.8(8) . .
O4 Y3 C311 O311 62.3(7) . .
O361 Y3 C311 O311 -94.1(7) . .
O9 Y3 C311 O311 130.0(7) . .
O362 Y3 C311 O311 -147.4(7) . .
O312 Y3 C311 O311 178.5(12) . .
C361 Y3 C311 O311 -120.3(7) . .
Cu1 Y3 C311 O311 95.8(7) . .
Cu6 Y3 C311 O311 52.4(8) . .
O253 Y3 C311 O312 15(2) . .
O272 Y3 C311 O312 166.7(6) . .
O4 Y3 C311 O312 -116.2(6) . .
O361 Y3 C311 O312 87.3(7) . .
O9 Y3 C311 O312 -48.5(6) . .
O311 Y3 C311 O312 -178.5(12) . .
O362 Y3 C311 O312 34.1(7) . .
C361 Y3 C311 O312 61.2(7) . .
Cu1 Y3 C311 O312 -82.7(6) . .
Cu6 Y3 C311 O312 -126.1(6) . .
O253 Y3 C311 C312 -169(29) . .
O272 Y3 C311 C312 -18(30) . .
O4 Y3 C311 C312 60(30) . .
O361 Y3 C311 C312 -97(30) . .
O9 Y3 C311 C312 127(30) . .
O311 Y3 C311 C312 -3(30) . .
O362 Y3 C311 C312 -150(30) . .
O312 Y3 C311 C312 176(100) . .
C361 Y3 C311 C312 -123(30) . .
Cu1 Y3 C311 C312 93(30) . .
Cu6 Y3 C311 C312 50(30) . .
O302 Y5 O321 C321 136.5(11) 2_577 .
O301 Y5 O321 C321 -109.1(11) . .
O2 Y5 O321 C321 43.7(10) . .
O10 Y5 O321 C321 -29.3(10) . .
O7 Y5 O321 C321 -37.4(12) . .
O1 Y5 O321 C321 78.5(11) . .
O2W Y5 O321 C321 -168.2(9) . .
Cu3 Y5 O321 C321 60.5(11) . .
Cu8 Y5 O321 C321 29.8(13) . .
Cu2 Y5 O321 C321 -28.8(11) . .
Y1 Y5 O321 C321 6.6(10) . .
O102 Y1 O322 C321 -101.3(12) . .
O381 Y1 O322 C321 18.6(15) . .
O53 Y1 O322 C321 106.1(12) . .
O331 Y1 O322 C321 -177.8(12) . .
O10 Y1 O322 C321 36.4(12) . .
O2 Y1 O322 C321 -33.3(12) . .
O332 Y1 O322 C321 -179.5(11) . .
C331 Y1 O322 C321 -179.9(12) . .
Cu2 Y1 O322 C321 38.4(12) . .
Y5 Y1 O322 C321 1.5(11) . .
Y5 O321 C321 O322 -8.2(19) . .
Y5 O321 C321 C322 173.2(8) . .
Y1 O322 C321 O321 2(2) . .
Y1 O322 C321 C322 -179.1(8) . .
O322 Y1 O331 C331 -175.6(7) . .
O102 Y1 O331 C331 83.9(7) . .
O381 Y1 O331 C331 -4.9(8) . .
O53 Y1 O331 C331 -76.9(7) . .
O10 Y1 O331 C331 -114.5(7) . .
O2 Y1 O331 C331 122.5(6) . .
O332 Y1 O331 C331 2.9(6) . .
Cu2 Y1 O331 C331 -59.4(8) . .
Y5 Y1 O331 C331 -177.0(5) . .
O342 Y2 O332 C331 12.6(14) . .
O52 Y2 O332 C331 -71.0(14) . .
O202 Y2 O332 C331 99.3(14) . .
O383 Y2 O332 C331 162.8(14) . .
O3W Y2 O332 C331 -125.2(13) . .
O352 Y2 O332 C331 94.5(14) . .
O381 Y2 O332 C331 -149.7(15) . .
Y4 Y2 O332 C331 129.3(14) . .
O342 Y2 O332 Y1 153.8(3) . .
O52 Y2 O332 Y1 70.2(3) . .
O202 Y2 O332 Y1 -119.5(5) . .
O383 Y2 O332 Y1 -55.9(3) . .
O3W Y2 O332 Y1 16.0(4) . .
O352 Y2 O332 Y1 -124.2(3) . .
O381 Y2 O332 Y1 -8.5(2) . .
Y4 Y2 O332 Y1 -89.4(3) . .
O322 Y1 O332 C331 -0.9(8) . .
O102 Y1 O332 C331 -88.5(6) . .
O381 Y1 O332 C331 170.2(7) . .
O53 Y1 O332 C331 82.7(6) . .
O331 Y1 O332 C331 -3.0(7) . .
O10 Y1 O332 C331 125.9(6) . .
O2 Y1 O332 C331 -129.7(6) . .
Cu2 Y1 O332 C331 143.1(6) . .
Y5 Y1 O332 C331 177.0(5) . .
O322 Y1 O332 Y2 -161.2(3) . .
O102 Y1 O332 Y2 111.2(3) . .
O381 Y1 O332 Y2 9.9(3) . .
O53 Y1 O332 Y2 -77.7(3) . .
O331 Y1 O332 Y2 -163.3(5) . .
O10 Y1 O332 Y2 -34.5(4) . .
O2 Y1 O332 Y2 69.9(4) . .
C331 Y1 O332 Y2 -160.3(8) . .
Cu2 Y1 O332 Y2 -17.3(3) . .
Y5 Y1 O332 Y2 16.7(6) . .
Y2 O332 C331 O331 150.3(9) . .
Y1 O332 C331 O331 5.1(11) . .
Y2 O332 C331 C332 -34(2) . .
Y1 O332 C331 C332 -178.9(10) . .
Y2 O332 C331 Y1 145.3(14) . .
Y1 O331 C331 O332 -5.3(12) . .
Y1 O331 C331 C332 178.7(10) . .
O322 Y1 C331 O332 179.4(6) . .
O102 Y1 C331 O332 84.8(6) . .
O381 Y1 C331 O332 -9.3(7) . .
O53 Y1 C331 O332 -89.3(6) . .
O331 Y1 C331 O332 174.7(12) . .
O10 Y1 C331 O332 -83.8(7) . .
O2 Y1 C331 O332 81.3(8) . .
Cu2 Y1 C331 O332 -45.0(7) . .
Y5 Y1 C331 O332 -130(9) . .
O322 Y1 C331 O331 4.6(8) . .
O102 Y1 C331 O331 -89.9(7) . .
O381 Y1 C331 O331 175.9(7) . .
O53 Y1 C331 O331 95.9(7) . .
O10 Y1 C331 O331 101.5(7) . .
O2 Y1 C331 O331 -93.4(8) . .
O332 Y1 C331 O331 -174.7(12) . .
Cu2 Y1 C331 O331 140.3(6) . .
Y5 Y1 C331 O331 55(9) . .
O322 Y1 C331 C332 -29(28) . .
O102 Y1 C331 C332 -124(28) . .
O381 Y1 C331 C332 142(28) . .
O53 Y1 C331 C332 62(28) . .
O331 Y1 C331 C332 -34(27) . .
O10 Y1 C331 C332 68(28) . .
O2 Y1 C331 C332 -127(27) . .
O332 Y1 C331 C332 152(28) . .
Cu2 Y1 C331 C332 107(28) . .
Y5 Y1 C331 C332 21(35) . .
O52 Y2 O342 C341 -174(2) . .
O202 Y2 O342 C341 -41(2) . .
O332 Y2 O342 C341 109(2) . .
O383 Y2 O342 C341 19(2) . .
O3W Y2 O342 C341 -105(2) . .
O352 Y2 O342 C341 34(2) . .
O381 Y2 O342 C341 145(2) . .
Y4 Y2 O342 C341 21(2) . .
Y2 O342 C341 O341 -118(2) . .
Y2 O342 C341 C342 62(2) . .
O103 Y4 O351 C351 -85.6(6) . .
O152 Y4 O351 C351 169.7(6) . .
O203 Y4 O351 C351 81.2(7) . .
O383 Y4 O351 C351 -2.6(8) . .
O3 Y4 O351 C351 -155.1(6) . .
O352 Y4 O351 C351 2.9(6) . .
P151 Y4 O351 C351 169.2(6) . .
Cu5 Y4 O351 C351 120.2(6) . .
Y2 Y4 O351 C351 6.9(6) . .
O342 Y2 O352 C351 8.9(17) . .
O52 Y2 O352 C351 -56.4(19) . .
O202 Y2 O352 C351 97.2(18) . .
O332 Y2 O352 C351 -85.3(17) . .
O383 Y2 O352 C351 -178.7(18) . .
O3W Y2 O352 C351 135.0(17) . .
O381 Y2 O352 C351 -144.2(17) . .
Y4 Y2 O352 C351 169.7(19) . .
O342 Y2 O352 Y4 -160.8(3) . .
O52 Y2 O352 Y4 133.9(3) . .
O202 Y2 O352 Y4 -72.5(3) . .
O332 Y2 O352 Y4 105.0(3) . .
O383 Y2 O352 Y4 11.6(3) . .
O3W Y2 O352 Y4 -34.7(4) . .
O381 Y2 O352 Y4 46.1(3) . .
O103 Y4 O352 C351 86.2(6) . .
O152 Y4 O352 C351 -23.6(7) . .
O203 Y4 O352 C351 -110.2(6) . .
O383 Y4 O352 C351 172.3(6) . .
O351 Y4 O352 C351 -2.8(6) . .
O3 Y4 O352 C351 166.4(5) . .
P151 Y4 O352 C351 -42.0(9) . .
Cu5 Y4 O352 C351 -142.4(5) . .
Y2 Y4 O352 C351 -176.0(7) . .
O103 Y4 O352 Y2 -97.8(2) . .
O152 Y4 O352 Y2 152.4(3) . .
O203 Y4 O352 Y2 65.8(3) . .
O383 Y4 O352 Y2 -11.8(3) . .
O351 Y4 O352 Y2 173.2(4) . .
O3 Y4 O352 Y2 -17.7(5) . .
C351 Y4 O352 Y2 176.0(7) . .
P151 Y4 O352 Y2 134.0(4) . .
Cu5 Y4 O352 Y2 33.6(4) . .
Y4 O351 C351 O352 -4.6(10) . .
Y4 O351 C351 C352 171.8(11) . .
Y2 O352 C351 O351 -165.7(12) . .
Y4 O352 C351 O351 4.5(9) . .
Y2 O352 C351 C352 18(2) . .
Y4 O352 C351 C352 -172.1(10) . .
Y2 O352 C351 Y4 -170.2(18) . .
O103 Y4 C351 O351 92.9(6) . .
O152 Y4 C351 O351 -11.2(7) . .
O203 Y4 C351 O351 -103.7(7) . .
O383 Y4 C351 O351 177.8(6) . .
O3 Y4 C351 O351 142.7(8) . .
O352 Y4 C351 O351 -175.0(11) . .
P151 Y4 C351 O351 -14.4(8) . .
Cu5 Y4 C351 O351 -107.3(7) . .
Y2 Y4 C351 O351 -172.3(7) . .
O103 Y4 C351 O352 -92.1(6) . .
O152 Y4 C351 O352 163.7(5) . .
O203 Y4 C351 O352 71.3(6) . .
O383 Y4 C351 O352 -7.3(6) . .
O351 Y4 C351 O352 175.0(11) . .
O3 Y4 C351 O352 -42.3(14) . .
P151 Y4 C351 O352 160.5(4) . .
Cu5 Y4 C351 O352 67.6(8) . .
Y2 Y4 C351 O352 2.6(5) . .
O103 Y4 C351 C352 -5(8) . .
O152 Y4 C351 C352 -109(8) . .
O203 Y4 C351 C352 158(8) . .
O383 Y4 C351 C352 80(8) . .
O351 Y4 C351 C352 -98(8) . .
O3 Y4 C351 C352 45(9) . .
O352 Y4 C351 C352 87(8) . .
P151 Y4 C351 C352 -112(8) . .
Cu5 Y4 C351 C352 155(8) . .
Y2 Y4 C351 C352 90(8) . .
O253 Y3 O361 C361 69.2(7) . .
O272 Y3 O361 C361 153.7(8) . .
O4 Y3 O361 C361 164.3(6) . .
O9 Y3 O361 C361 -12.6(9) . .
O311 Y3 O361 C361 -126.8(7) . .
O362 Y3 O361 C361 -2.6(7) . .
O312 Y3 O361 C361 -73.6(7) . .
C311 Y3 O361 C361 -100.5(8) . .
Cu1 Y3 O361 C361 -22.7(17) . .
Cu6 Y3 O361 C361 112.9(7) . .
O253 Y3 O362 C361 -98.8(7) . .
O272 Y3 O362 C361 -28.4(8) . .
O4 Y3 O362 C361 -167.5(6) . .
O361 Y3 O362 C361 2.5(7) . .
O9 Y3 O362 C361 175.5(7) . .
O311 Y3 O362 C361 69.3(7) . .
O312 Y3 O362 C361 100.2(7) . .
C311 Y3 O362 C361 84.8(7) . .
Cu1 Y3 O362 C361 178.6(6) . .
Cu6 Y3 O362 C361 -114.6(6) . .
Y3 O361 C361 O362 4.6(12) . .
Y3 O361 C361 C362 -171.9(10) . .
Y3 O362 C361 O361 -4.4(12) . .
Y3 O362 C361 C362 172.2(10) . .
O253 Y3 C361 O361 -108.9(7) . .
O272 Y3 C361 O361 -26.9(8) . .
O4 Y3 C361 O361 -122(2) . .
O9 Y3 C361 O361 170.7(6) . .
O311 Y3 C361 O361 55.6(8) . .
O362 Y3 C361 O361 175.5(12) . .
O312 Y3 C361 O361 102.8(7) . .
C311 Y3 C361 O361 79.0(8) . .
Cu1 Y3 C361 O361 173.4(5) . .
Cu6 Y3 C361 O361 -93.1(8) . .
O253 Y3 C361 O362 75.6(7) . .
O272 Y3 C361 O362 157.6(6) . .
O4 Y3 C361 O362 63(2) . .
O361 Y3 C361 O362 -175.5(12) . .
O9 Y3 C361 O362 -4.8(7) . .
O311 Y3 C361 O362 -119.9(6) . .
O312 Y3 C361 O362 -72.7(6) . .
C311 Y3 C361 O362 -96.5(7) . .
Cu1 Y3 C361 O362 -2.1(9) . .
Cu6 Y3 C361 O362 91.4(7) . .
O253 Y3 C361 C362 -31(8) . .
O272 Y3 C361 C362 51(8) . .
O4 Y3 C361 C362 -44(10) . .
O361 Y3 C361 C362 78(8) . .
O9 Y3 C361 C362 -112(8) . .
O311 Y3 C361 C362 133(8) . .
O362 Y3 C361 C362 -107(8) . .
O312 Y3 C361 C362 -180(100) . .
C311 Y3 C361 C362 157(8) . .
Cu1 Y3 C361 C362 -109(8) . .
Cu6 Y3 C361 C362 -15(8) . .
O281 Cu7 O371 C371 -54.0(11) . .
O6 Cu7 O371 C371 75(3) . .
O20 Cu7 O371 C371 128.3(11) . .
O1W Cu7 O371 C371 -147.1(10) . .
O8 Cu7 O371 C371 37.5(11) . .
Y6 Cu7 O371 C371 24.6(12) . .
O281 Cu7 O371 Cu6 -173.6(4) . .
O6 Cu7 O371 Cu6 -44(2) . .
O20 Cu7 O371 Cu6 8.7(2) . .
O1W Cu7 O371 Cu6 93.3(2) . .
O8 Cu7 O371 Cu6 -82.1(2) . .
Y6 Cu7 O371 Cu6 -95.1(3) . .
O271 Cu6 O371 C371 46.9(10) . .
O20 Cu6 O371 C371 -134.8(10) . .
O251 Cu6 O371 C371 140.3(9) . .
O4 Cu6 O371 C371 -44.2(10) . .
Y3 Cu6 O371 C371 -34.1(11) . .
O271 Cu6 O371 Cu7 172.6(4) . .
O20 Cu6 O371 Cu7 -9.2(2) . .
O251 Cu6 O371 Cu7 -94.0(4) . .
O4 Cu6 O371 Cu7 81.5(3) . .
Y3 Cu6 O371 Cu7 91.6(4) . .
Cu7 O371 C371 O372 -47(2) . .
Cu6 O371 C371 O372 60.4(18) . .
Cu7 O371 C371 C372 137.7(12) . .
Cu6 O371 C371 C372 -114.9(13) . .
O382 N381 O381 Y1 84.8(12) . .
O383 N381 O381 Y1 -96.0(10) . .
O382 N381 O381 Cu2 -37.6(13) . .
O383 N381 O381 Cu2 141.5(8) . .
O382 N381 O381 Y2 -167.0(10) . .
O383 N381 O381 Y2 12.2(9) . .
O322 Y1 O381 N381 -103.4(10) . .
O102 Y1 O381 N381 17.1(9) . .
O53 Y1 O381 N381 165.6(9) . .
O331 Y1 O381 N381 96.4(9) . .
O10 Y1 O381 N381 -121.4(9) . .
O2 Y1 O381 N381 -52.5(8) . .
O332 Y1 O381 N381 89.9(9) . .
C331 Y1 O381 N381 94.2(9) . .
Cu2 Y1 O381 N381 -131.1(9) . .
Y5 Y1 O381 N381 -87.2(9) . .
O322 Y1 O381 Cu2 27.8(6) . .
O102 Y1 O381 Cu2 148.27(18) . .
O53 Y1 O381 Cu2 -63.25(18) . .
O331 Y1 O381 Cu2 -132.4(3) . .
O10 Y1 O381 Cu2 9.74(16) . .
O2 Y1 O381 Cu2 78.63(18) . .
O332 Y1 O381 Cu2 -139.0(3) . .
C331 Y1 O381 Cu2 -134.6(3) . .
Y5 Y1 O381 Cu2 43.91(17) . .
O322 Y1 O381 Y2 158.8(4) . .
O102 Y1 O381 Y2 -80.7(2) . .
O53 Y1 O381 Y2 67.81(19) . .
O331 Y1 O381 Y2 -1.4(4) . .
O10 Y1 O381 Y2 140.8(2) . .
O2 Y1 O381 Y2 -150.3(2) . .
O332 Y1 O381 Y2 -7.9(2) . .
C331 Y1 O381 Y2 -3.6(3) . .
Cu2 Y1 O381 Y2 131.1(3) . .
Y5 Y1 O381 Y2 175.0(2) . .
O51 Cu2 O381 N381 -140.1(7) . .
O12 Cu2 O381 N381 -49.1(7) . .
O7 Cu2 O381 N381 44.6(7) . .
O10 Cu2 O381 N381 123.4(7) . .
Y5 Cu2 O381 N381 83.8(7) . .
Y1 Cu2 O381 N381 135.0(8) . .
O51 Cu2 O381 Y1 84.9(2) . .
O12 Cu2 O381 Y1 175.9(2) . .
O7 Cu2 O381 Y1 -90.5(2) . .
O10 Cu2 O381 Y1 -11.66(19) . .
Y5 Cu2 O381 Y1 -51.29(19) . .
O51 Cu2 O381 Y2 -32.2(3) . .
O12 Cu2 O381 Y2 58.8(3) . .
O7 Cu2 O381 Y2 152.5(3) . .
O10 Cu2 O381 Y2 -128.7(3) . .
Y5 Cu2 O381 Y2 -168.4(3) . .
Y1 Cu2 O381 Y2 -117.1(4) . .
O342 Y2 O381 N381 -156.4(7) . .
O52 Y2 O381 N381 160.8(6) . .
O202 Y2 O381 N381 31.2(7) . .
O332 Y2 O381 N381 -115.8(6) . .
O383 Y2 O381 N381 -7.7(6) . .
O3W Y2 O381 N381 82.3(6) . .
O352 Y2 O381 N381 -50.6(6) . .
Y4 Y2 O381 N381 -25.1(6) . .
O342 Y2 O381 Y1 -31.8(7) . .
O52 Y2 O381 Y1 -74.5(2) . .
O202 Y2 O381 Y1 155.8(3) . .
O332 Y2 O381 Y1 8.8(3) . .
O383 Y2 O381 Y1 116.9(4) . .
O3W Y2 O381 Y1 -153.1(3) . .
O352 Y2 O381 Y1 74.0(3) . .
Y4 Y2 O381 Y1 99.5(2) . .
O342 Y2 O381 Cu2 81.0(7) . .
O52 Y2 O381 Cu2 38.3(3) . .
O202 Y2 O381 Cu2 -91.4(4) . .
O332 Y2 O381 Cu2 121.6(4) . .
O383 Y2 O381 Cu2 -130.3(5) . .
O3W Y2 O381 Cu2 -40.3(3) . .
O352 Y2 O381 Cu2 -173.2(3) . .
Y4 Y2 O381 Cu2 -147.7(3) . .
O383 N381 O382 Cu3 108.5(10) . .
O381 N381 O382 Cu3 -72.5(12) . .
O101 Cu3 O382 N381 -48.3(8) . .
O1 Cu3 O382 N381 128.1(8) . .
O30 Cu3 O382 N381 -136.9(8) . .
O2 Cu3 O382 N381 44.0(8) . .
Y5 Cu3 O382 N381 85.9(8) . .
O382 N381 O383 Y4 -48.5(16) . .
O381 N381 O383 Y4 132.4(9) . .
O382 N381 O383 Y2 164.5(9) . .
O381 N381 O383 Y2 -14.6(10) . .
O103 Y4 O383 N381 -43.9(10) . .
O152 Y4 O383 N381 66.6(12) . .
O203 Y4 O383 N381 133.9(11) . .
O351 Y4 O383 N381 -128.2(10) . .
O3 Y4 O383 N381 43.2(10) . .
O352 Y4 O383 N381 -133.0(11) . .
C351 Y4 O383 N381 -129.3(11) . .
P151 Y4 O383 N381 61.7(11) . .
Cu5 Y4 O383 N381 78.9(10) . .
Y2 Y4 O383 N381 -145.2(12) . .
O103 Y4 O383 Y2 101.3(3) . .
O152 Y4 O383 Y2 -148.1(4) . .
O203 Y4 O383 Y2 -80.8(3) . .
O351 Y4 O383 Y2 17.1(4) . .
O3 Y4 O383 Y2 -171.5(3) . .
O352 Y4 O383 Y2 12.3(3) . .
C351 Y4 O383 Y2 15.9(4) . .
P151 Y4 O383 Y2 -153.09(15) . .
Cu5 Y4 O383 Y2 -135.9(3) . .
O342 Y2 O383 N381 158.7(7) . .
O52 Y2 O383 N381 -5.4(7) . .
O202 Y2 O383 N381 -138.8(7) . .
O332 Y2 O383 N381 68.3(7) . .
O3W Y2 O383 N381 -67.9(6) . .
O352 Y2 O383 N381 143.4(7) . .
O381 Y2 O383 N381 8.1(6) . .
Y4 Y2 O383 N381 155.8(8) . .
O342 Y2 O383 Y4 2.9(7) . .
O52 Y2 O383 Y4 -161.2(2) . .
O202 Y2 O383 Y4 65.5(3) . .
O332 Y2 O383 Y4 -87.5(3) . .
O3W Y2 O383 Y4 136.3(3) . .
O352 Y2 O383 Y4 -12.4(3) . .
O381 Y2 O383 Y4 -147.7(4) . .
